data_7707550
loop_
_publ_author_name
'Alshamrani, Abdullah Fahad A.'
'Santoro, Orlando'
'Prior, Timothy J.'
'Alamri, Mohammed A.'
'Stasiuk, Graeme J.'
'Elsegood, Mark R. J.'
'Redshaw, Carl'

_publ_section_title
;
 Scandium calix[<i>n</i>]arenes (<i>n</i> = 4, 6, 8): structural,
 cytotoxicity and ring opening polymerization studies.
;
_journal_issue 24
_journal_name_full 'Dalton transactions (Cambridge, England : 2003)'
_journal_page_first 8302
_journal_page_last 8306
_journal_paper_doi 10.1039/d1dt01330k
_journal_volume 50
_journal_year 2021
_chemical_formula_moiety 'C187 H235 N4 Na O19 Sc4, 6.14(C2 H3 N)'
_chemical_formula_sum 'C199.28 H253.41 N10.14 Na O19 Sc4'
_chemical_formula_weight 3297.60
_space_group_crystal_system monoclinic
_space_group_IT_number 14
_space_group_name_Hall '-P 2yn'
_space_group_name_H-M_alt 'P 1 21/n 1'
_atom_sites_solution_hydrogens mixed
_atom_sites_solution_primary iterative
_atom_sites_solution_secondary difmap
_audit_creation_method SHELXL-2018/3
_audit_update_record
;
2021-03-29 deposited with the CCDC.	2021-06-01 downloaded from the CCDC.
;
_cell_angle_alpha 90
_cell_angle_beta 111.4715(9)
_cell_angle_gamma 90
_cell_formula_units_Z 4
_cell_length_a 22.06060(16)
_cell_length_b 33.26103(18)
_cell_length_c 28.1751(2)
_cell_measurement_reflns_used 60640
_cell_measurement_temperature 100(2)
_cell_measurement_theta_max 70.34
_cell_measurement_theta_min 3.17
_cell_volume 19239.0(3)
_computing_cell_refinement 'CrysAlisPro 1.171.40.69a (Rigaku OD, 2020)'
_computing_data_collection 'CrysAlisPro 1.171.40.69a (Rigaku OD, 2020)'
_computing_data_reduction 'CrysAlisPro 1.171.40.69a (Rigaku OD, 2020)'
_computing_molecular_graphics 'Bruker SHELXTL'
_computing_publication_material 'Bruker SHELXTL'
_computing_structure_refinement 'SHELXL-2018/3 (Sheldrick, 2018)'
_computing_structure_solution 'SHELXT-2018/2 (Sheldrick, 2015)'
_diffrn_ambient_temperature 100(2)
_diffrn_detector_area_resol_mean 10
_diffrn_measured_fraction_theta_full 0.991
_diffrn_measured_fraction_theta_max 0.978
_diffrn_measurement_device 'four-circle diffractometer'
_diffrn_measurement_device_type
; 
Rigaku 007HF equipped with Varimax confocal mirrors 
and an AFC11 goniometer and HyPix 6000 detector 
;
_diffrn_measurement_method 'profile data from \w-scans'
_diffrn_radiation_collimation 0.3
_diffrn_radiation_type CuK\a
_diffrn_radiation_wavelength 1.54178
_diffrn_reflns_av_R_equivalents 0.0730
_diffrn_reflns_av_unetI/netI 0.0454
_diffrn_reflns_Laue_measured_fraction_full 0.991
_diffrn_reflns_Laue_measured_fraction_max 0.978
_diffrn_reflns_limit_h_max 26
_diffrn_reflns_limit_h_min -26
_diffrn_reflns_limit_k_max 38
_diffrn_reflns_limit_k_min -40
_diffrn_reflns_limit_l_max 34
_diffrn_reflns_limit_l_min -32
_diffrn_reflns_number 177534
_diffrn_reflns_point_group_measured_fraction_full 0.991
_diffrn_reflns_point_group_measured_fraction_max 0.978
_diffrn_reflns_theta_full 67.679
_diffrn_reflns_theta_max 70.070
_diffrn_reflns_theta_min 2.657
_diffrn_source 'Rotating anode'
_exptl_absorpt_coefficient_mu 1.679
_exptl_absorpt_correction_T_max 1.000
_exptl_absorpt_correction_T_min 0.515
_exptl_absorpt_correction_type multi-scan
_exptl_absorpt_process_details
; 
CrysAlisPro 1.171.40.69a (Rigaku Oxford Diffraction, 2020) 
Empirical absorption correction using spherical harmonics, 
 implemented in SCALE3 ABSPACK scaling algorithm. 
;
_exptl_crystal_colour colourless
_exptl_crystal_density_diffrn 1.138
_exptl_crystal_density_method 'not measured'
_exptl_crystal_description 'block (cut)'
_exptl_crystal_F_000 7068
_exptl_crystal_size_max 0.070
_exptl_crystal_size_mid 0.060
_exptl_crystal_size_min 0.040
_refine_diff_density_max 0.818
_refine_diff_density_min -0.487
_refine_diff_density_rms 0.060
_refine_ls_extinction_coef 0.000048(12)
_refine_ls_extinction_expression Fc^*^=kFc[1+0.001xFc^2^\l^3^/sin(2\q)]^-1/4^
_refine_ls_extinction_method 'SHELXL-2018/3 (Sheldrick 2018)'
_refine_ls_goodness_of_fit_ref 1.023
_refine_ls_hydrogen_treatment mixed
_refine_ls_matrix_type full
_refine_ls_number_parameters 2409
_refine_ls_number_reflns 35754
_refine_ls_number_restraints 1221
_refine_ls_restrained_S_all 1.024
_refine_ls_R_factor_all 0.0866
_refine_ls_R_factor_gt 0.0659
_refine_ls_shift/su_max 0.001
_refine_ls_shift/su_mean 0.000
_refine_ls_structure_factor_coef Fsqd
_refine_ls_weighting_details 'w=1/[\s^2^(Fo^2^)+(0.1130P)^2^+10.0604P] where P=(Fo^2^+2Fc^2^)/3'
_refine_ls_weighting_scheme calc
_refine_ls_wR_factor_gt 0.1832
_refine_ls_wR_factor_ref 0.2019
_reflns_Friedel_coverage 0.000
_reflns_number_gt 26724
_reflns_number_total 35754
_reflns_threshold_expression 'I > 2\s(I)'
_cod_data_source_file d1dt01330k2.cif
_cod_data_source_block 8-cr628
_cod_depositor_comments 'Adding full bibliography for 7707550--7707558.cif.'
_cod_original_cell_volume 19238.9(2)
_cod_original_sg_symbol_H-M 'P 21/n'
_cod_database_code 7707550
_shelx_shelxl_version_number 2018/3
_shelx_space_group_comment
; 
The symmetry employed for this shelxl refinement is uniquely defined 
by the following loop, which should always be used as a source of 
symmetry information in preference to the above space-group names. 
They are only intended as comments. 
;
_shelx_estimated_absorpt_t_min 0.892
_shelx_estimated_absorpt_t_max 0.936

loop_
_space_group_symop_operation_xyz
'x, y, z'
'-x+1/2, y+1/2, -z+1/2'
'-x, -y, -z'
'x-1/2, -y-1/2, z-1/2'

loop_
_atom_site_label
_atom_site_type_symbol
_atom_site_fract_x
_atom_site_fract_y
_atom_site_fract_z
_atom_site_U_iso_or_equiv
_atom_site_adp_type
_atom_site_occupancy
_atom_site_site_symmetry_order
_atom_site_calc_flag
_atom_site_refinement_flags_posn
_atom_site_refinement_flags_adp
_atom_site_refinement_flags_occupancy
_atom_site_disorder_assembly
_atom_site_disorder_group
Sc1 Sc 0.40814(2) 0.32964(2) 0.35096(2) 0.03648(13) Uani 1 1 d . . . . .
Sc2 Sc 0.38728(2) 0.43226(2) 0.33187(2) 0.03643(13) Uani 1 1 d . . . . .
Sc3 Sc 0.34752(2) 0.36833(2) 0.23277(2) 0.03457(12) Uani 1 1 d . . . . .
Sc4 Sc 0.51439(3) 0.35641(2) 0.21598(2) 0.03946(13) Uani 1 1 d . . . . .
O17 O 0.42168(9) 0.37982(5) 0.30196(7) 0.0359(4) Uani 1 1 d D . . . .
H17 H 0.4583(11) 0.3784(11) 0.3000(13) 0.054 Uiso 1 1 d D U . . .
O18 O 0.42041(9) 0.33699(5) 0.21593(7) 0.0379(4) Uani 1 1 d D . . . .
H18 H 0.4076(17) 0.3168(8) 0.1982(12) 0.057 Uiso 1 1 d D U . . .
Na1 Na 0.54480(6) 0.39742(3) 0.40612(5) 0.0474(3) Uani 1 1 d . . . . .
O1 O 0.50536(9) 0.33139(5) 0.39167(8) 0.0422(4) Uani 1 1 d . . . . .
O2 O 0.37828(10) 0.29059(6) 0.38877(8) 0.0455(5) Uani 1 1 d . . . . .
O3 O 0.24078(13) 0.28659(8) 0.43800(11) 0.0654(7) Uani 1 1 d . . . . .
H3 H 0.274(3) 0.2908(16) 0.4272(19) 0.098 Uiso 1 1 d . U . . .
O4 O 0.21290(13) 0.34901(8) 0.49370(10) 0.0648(6) Uani 1 1 d . . . . .
H4 H 0.234(2) 0.3259(16) 0.4904(19) 0.097 Uiso 1 1 d . U . . .
O5 O 0.24096(10) 0.44282(6) 0.39354(9) 0.0491(5) Uani 1 1 d D . . . .
H5 H 0.2655(18) 0.4502(13) 0.3790(15) 0.074 Uiso 1 1 d D U . . .
O6 O 0.34053(10) 0.47071(6) 0.36228(8) 0.0448(5) Uani 1 1 d . . . . .
O7 O 0.48064(9) 0.45111(5) 0.36127(8) 0.0409(4) Uani 1 1 d . . . . .
O8 O 0.52971(9) 0.37608(6) 0.28751(8) 0.0406(4) Uani 1 1 d . . . . .
O9 O 0.34237(9) 0.40868(6) 0.17609(7) 0.0394(4) Uani 1 1 d . . . . .
O10 O 0.30752(8) 0.41390(5) 0.26625(7) 0.0360(4) Uani 1 1 d . . . . .
O11 O 0.32202(8) 0.33025(5) 0.28263(7) 0.0351(4) Uani 1 1 d . . . . .
O12 O 0.42731(10) 0.27423(5) 0.30721(8) 0.0418(5) Uani 1 1 d . . . . .
H12 H 0.462(2) 0.2735(12) 0.2999(14) 0.063 Uiso 1 1 d . U . . .
O13 O 0.51804(10) 0.25653(6) 0.27289(9) 0.0465(5) Uani 1 1 d . . . . .
H13 H 0.539(2) 0.2731(13) 0.2594(15) 0.070 Uiso 1 1 d . U . . .
O14 O 0.57725(9) 0.30763(6) 0.23697(8) 0.0445(5) Uani 1 1 d . . . . .
O15 O 0.58062(10) 0.39114(7) 0.21018(10) 0.0569(6) Uani 1 1 d . . . . .
O16 O 0.45140(9) 0.40614(6) 0.16498(8) 0.0392(4) Uani 1 1 d D . . . .
H16 H 0.4143(11) 0.4094(11) 0.1653(14) 0.059 Uiso 1 1 d D U . . .
O19 O 0.39107(9) 0.38471(5) 0.38305(7) 0.0369(4) Uani 1 1 d . . . . .
C1 C 0.55273(14) 0.30507(8) 0.41904(11) 0.0426(7) Uani 1 1 d . . . . .
C2 C 0.60631(14) 0.29850(8) 0.40420(12) 0.0458(7) Uani 1 1 d . . . . .
C3 C 0.65492(16) 0.27162(9) 0.43188(13) 0.0519(8) Uani 1 1 d . . . . .
H3A H 0.691581 0.267911 0.422274 0.062 Uiso 1 1 calc R U . . .
C4 C 0.65140(16) 0.25005(10) 0.47315(13) 0.0527(8) Uani 1 1 d . . . . .
C5 C 0.59793(16) 0.25673(9) 0.48658(13) 0.0519(8) Uani 1 1 d . . . . .
H5A H 0.594700 0.242361 0.514698 0.062 Uiso 1 1 calc R U . . .
C6 C 0.54802(15) 0.28397(9) 0.46028(12) 0.0472(7) Uani 1 1 d . . . . .
C7 C 0.70510(18) 0.22015(11) 0.50177(15) 0.0629(9) Uani 1 1 d . . . . .
C8 C 0.7126(3) 0.18963(16) 0.4641(2) 0.1037(18) Uani 1 1 d . . . . .
H8A H 0.746933 0.170408 0.482144 0.156 Uiso 1 1 calc R U . . .
H8B H 0.724181 0.203572 0.437958 0.156 Uiso 1 1 calc R U . . .
H8C H 0.671346 0.175236 0.447818 0.156 Uiso 1 1 calc R U . . .
C9 C 0.7697(3) 0.24333(17) 0.5242(2) 0.115(2) Uani 1 1 d . . . . .
H9A H 0.765501 0.264409 0.547127 0.173 Uiso 1 1 calc R U . . .
H9B H 0.780101 0.255585 0.496498 0.173 Uiso 1 1 calc R U . . .
H9C H 0.804577 0.224765 0.543317 0.173 Uiso 1 1 calc R U . . .
C10 C 0.6916(4) 0.1993(2) 0.5437(3) 0.139(3) Uani 1 1 d . . . . .
H10A H 0.685791 0.219281 0.567218 0.209 Uiso 1 1 calc R U . . .
H10B H 0.728369 0.181709 0.562203 0.209 Uiso 1 1 calc R U . . .
H10C H 0.651931 0.183138 0.529281 0.209 Uiso 1 1 calc R U . . .
C11 C 0.49264(16) 0.28967(9) 0.47894(12) 0.0492(7) Uani 1 1 d . . . . .
H11A H 0.470467 0.315297 0.464920 0.059 Uiso 1 1 calc R U . . .
H11B H 0.511181 0.292370 0.516531 0.059 Uiso 1 1 calc R U . . .
C12 C 0.38570(15) 0.25978(8) 0.42096(12) 0.0439(7) Uani 1 1 d . . . . .
C13 C 0.44212(16) 0.25664(9) 0.46537(13) 0.0479(7) Uani 1 1 d . . . . .
C14 C 0.44927(18) 0.22322(10) 0.49679(13) 0.0555(8) Uani 1 1 d . . . . .
H14 H 0.487748 0.220945 0.526349 0.067 Uiso 1 1 calc R U . . .
C15 C 0.40253(18) 0.19298(10) 0.48679(14) 0.0576(8) Uani 1 1 d . . . . .
C16 C 0.34620(18) 0.19818(10) 0.44501(14) 0.0554(8) Uani 1 1 d . . . . .
H16A H 0.312548 0.178731 0.438336 0.067 Uiso 1 1 calc R U . . .
C17 C 0.33641(16) 0.23095(9) 0.41189(12) 0.0469(7) Uani 1 1 d . . . . .
C18 C 0.4134(2) 0.15642(12) 0.52227(16) 0.0697(10) Uani 1 1 d . . . . .
C19 C 0.4720(3) 0.13335(14) 0.5212(2) 0.0994(17) Uani 1 1 d . . . . .
H19A H 0.465059 0.125693 0.486036 0.149 Uiso 1 1 calc R U . . .
H19B H 0.477989 0.109100 0.542218 0.149 Uiso 1 1 calc R U . . .
H19C H 0.510903 0.150302 0.534761 0.149 Uiso 1 1 calc R U . . .
C20 C 0.4240(3) 0.17045(16) 0.57600(19) 0.109(2) Uani 1 1 d . . . . .
H20A H 0.463932 0.186554 0.589119 0.164 Uiso 1 1 calc R U . . .
H20B H 0.428123 0.147039 0.598076 0.164 Uiso 1 1 calc R U . . .
H20C H 0.386848 0.186822 0.575473 0.164 Uiso 1 1 calc R U . . .
C21 C 0.3556(3) 0.12752(14) 0.50573(19) 0.0872(14) Uani 1 1 d . . . . .
H21A H 0.316396 0.141816 0.504900 0.131 Uiso 1 1 calc R U . . .
H21B H 0.364472 0.105176 0.529999 0.131 Uiso 1 1 calc R U . . .
H21C H 0.348875 0.117029 0.471666 0.131 Uiso 1 1 calc R U . . .
C22 C 0.27183(16) 0.23537(10) 0.36823(13) 0.0517(8) Uani 1 1 d . . . . .
H22A H 0.268525 0.262854 0.354009 0.062 Uiso 1 1 calc R U . . .
H22B H 0.270049 0.216133 0.340935 0.062 Uiso 1 1 calc R U . . .
C23 C 0.20210(17) 0.25356(10) 0.41863(14) 0.0550(8) Uani 1 1 d . . . . .
C24 C 0.21475(16) 0.22794(10) 0.38426(13) 0.0508(7) Uani 1 1 d . . . . .
C25 C 0.17588(19) 0.19376(10) 0.36814(14) 0.0591(9) Uani 1 1 d . . . . .
H25 H 0.185016 0.175479 0.345723 0.071 Uiso 1 1 calc R U . . .
C26 C 0.1240(2) 0.18552(11) 0.38387(16) 0.0671(10) Uani 1 1 d . . . . .
C27 C 0.1126(2) 0.21276(11) 0.41681(16) 0.0645(9) Uani 1 1 d . . . . .
H27 H 0.077396 0.207721 0.427776 0.077 Uiso 1 1 calc R U . . .
C28 C 0.14963(18) 0.24685(11) 0.43456(14) 0.0579(8) Uani 1 1 d . . . . .
C29 C 0.0828(3) 0.14731(14) 0.3678(2) 0.0906(15) Uani 1 1 d . . . . .
C30 C 0.0988(3) 0.12347(16) 0.3273(2) 0.111(2) Uani 1 1 d . . . . .
H30A H 0.095325 0.141189 0.298609 0.166 Uiso 1 1 calc R U . . .
H30B H 0.068019 0.101116 0.315121 0.166 Uiso 1 1 calc R U . . .
H30C H 0.143226 0.112880 0.342189 0.166 Uiso 1 1 calc R U . . .
C31 C 0.0980(4) 0.12077(14) 0.4149(3) 0.120(2) Uani 1 1 d . . . . .
H31A H 0.145038 0.116165 0.430195 0.180 Uiso 1 1 calc R U . . .
H31B H 0.075438 0.094953 0.405030 0.180 Uiso 1 1 calc R U . . .
H31C H 0.083156 0.134139 0.439717 0.180 Uiso 1 1 calc R U . . .
C32 C 0.0095(3) 0.15897(18) 0.3448(3) 0.117(2) Uani 1 1 d . . . . .
H32A H -0.002677 0.172882 0.370682 0.175 Uiso 1 1 calc R U . . .
H32B H -0.016961 0.134618 0.333765 0.175 Uiso 1 1 calc R U . . .
H32C H 0.001888 0.176771 0.315475 0.175 Uiso 1 1 calc R U . . .
C33 C 0.1344(2) 0.27636(11) 0.46937(16) 0.0642(9) Uani 1 1 d . . . . .
H33A H 0.100655 0.264653 0.480597 0.077 Uiso 1 1 calc R U . . .
H33B H 0.174132 0.280553 0.500082 0.077 Uiso 1 1 calc R U . . .
C34 C 0.15008(16) 0.35091(11) 0.45784(14) 0.0559(8) Uani 1 1 d . . . . .
C35 C 0.11089(18) 0.31656(11) 0.44463(14) 0.0581(8) Uani 1 1 d . . . . .
C36 C 0.04849(17) 0.32042(11) 0.40765(15) 0.0597(9) Uani 1 1 d . . . . .
H36 H 0.021810 0.297137 0.398131 0.072 Uiso 1 1 calc R U . . .
C37 C 0.02377(18) 0.35622(11) 0.38436(15) 0.0610(9) Uani 1 1 d . . . . .
C38 C 0.06453(17) 0.39021(11) 0.40003(15) 0.0603(9) Uani 1 1 d . . . . .
H38 H 0.048515 0.415522 0.385066 0.072 Uiso 1 1 calc R U . . .
C39 C 0.12715(17) 0.38812(10) 0.43647(14) 0.0553(8) Uani 1 1 d . . . . .
C40 C -0.0452(2) 0.36047(13) 0.34336(19) 0.0763(12) Uani 1 1 d . . . . .
C41 C -0.0804(2) 0.32086(19) 0.3320(3) 0.117(2) Uani 1 1 d . . . . .
H41A H -0.089984 0.312139 0.361751 0.176 Uiso 1 1 calc R U . . .
H41B H -0.053017 0.300727 0.324189 0.176 Uiso 1 1 calc R U . . .
H41C H -0.121287 0.323891 0.302645 0.176 Uiso 1 1 calc R U . . .
C42 C -0.0817(3) 0.3925(2) 0.3559(3) 0.133(3) Uani 1 1 d . . . . .
H42A H -0.124888 0.394774 0.328909 0.199 Uiso 1 1 calc R U . . .
H42B H -0.058305 0.418023 0.358906 0.199 Uiso 1 1 calc R U . . .
H42C H -0.086573 0.386427 0.388364 0.199 Uiso 1 1 calc R U . . .
C43 C -0.0361(3) 0.3736(2) 0.2918(2) 0.1084(18) Uani 1 1 d . . . . .
H43A H -0.078850 0.376402 0.264524 0.163 Uiso 1 1 calc R U . . .
H43B H -0.010691 0.353100 0.282315 0.163 Uiso 1 1 calc R U . . .
H43C H -0.012991 0.399381 0.297095 0.163 Uiso 1 1 calc R U . . .
C44 C 0.17025(18) 0.42485(11) 0.45502(15) 0.0587(8) Uani 1 1 d . . . . .
H44A H 0.167835 0.433492 0.487905 0.070 Uiso 1 1 calc R U . . .
H44B H 0.215868 0.416855 0.461702 0.070 Uiso 1 1 calc R U . . .
C45 C 0.18941(15) 0.46791(9) 0.38888(13) 0.0477(7) Uani 1 1 d . . . . .
C46 C 0.15416(16) 0.46019(10) 0.41964(13) 0.0522(8) Uani 1 1 d . . . . .
C47 C 0.10264(17) 0.48619(11) 0.41617(15) 0.0577(8) Uani 1 1 d . . . . .
H47 H 0.078412 0.481201 0.437349 0.069 Uiso 1 1 calc R U . . .
C48 C 0.08537(16) 0.51886(10) 0.38326(15) 0.0573(8) Uani 1 1 d . . . . .
C49 C 0.12193(15) 0.52526(10) 0.35297(14) 0.0533(8) Uani 1 1 d . . . . .
H49 H 0.111170 0.547356 0.330012 0.064 Uiso 1 1 calc R U . . .
C50 C 0.17406(15) 0.50041(9) 0.35492(13) 0.0489(7) Uani 1 1 d . . . . .
C51 C 0.02582(18) 0.54513(12) 0.37888(17) 0.0664(10) Uani 1 1 d . . . . .
C52 C 0.0267(3) 0.5560(2) 0.4318(2) 0.115(2) Uani 1 1 d . . . . .
H52A H 0.067324 0.570062 0.450937 0.172 Uiso 1 1 calc R U . . .
H52B H 0.023727 0.531382 0.449931 0.172 Uiso 1 1 calc R U . . .
H52C H -0.010432 0.573462 0.428354 0.172 Uiso 1 1 calc R U . . .
C53 C -0.0355(2) 0.52127(15) 0.3501(2) 0.0929(15) Uani 1 1 d . . . . .
H53A H -0.073915 0.537579 0.346469 0.139 Uiso 1 1 calc R U . . .
H53B H -0.036168 0.496677 0.369048 0.139 Uiso 1 1 calc R U . . .
H53C H -0.035828 0.514181 0.316238 0.139 Uiso 1 1 calc R U . . .
C54 C 0.0247(3) 0.58402(14) 0.3509(3) 0.1023(18) Uani 1 1 d . . . . .
H54A H 0.022718 0.578088 0.316280 0.153 Uiso 1 1 calc R U . . .
H54B H 0.064302 0.599426 0.369108 0.153 Uiso 1 1 calc R U . . .
H54C H -0.013582 0.599780 0.349130 0.153 Uiso 1 1 calc R U . . .
C55 C 0.21299(15) 0.50889(9) 0.32195(13) 0.0481(7) Uani 1 1 d . . . . .
H55A H 0.186639 0.525533 0.292492 0.058 Uiso 1 1 calc R U . . .
H55B H 0.222969 0.483211 0.308590 0.058 Uiso 1 1 calc R U . . .
C56 C 0.33659(15) 0.51091(8) 0.37064(12) 0.0429(6) Uani 1 1 d . . . . .
C57 C 0.27633(15) 0.53068(9) 0.35129(12) 0.0452(7) Uani 1 1 d . . . . .
C58 C 0.27276(16) 0.57164(9) 0.36102(13) 0.0490(7) Uani 1 1 d . . . . .
H58 H 0.231625 0.584660 0.347657 0.059 Uiso 1 1 calc R U . . .
C59 C 0.32729(16) 0.59417(9) 0.38962(12) 0.0490(7) Uani 1 1 d . . . . .
C60 C 0.38601(15) 0.57354(9) 0.40861(12) 0.0469(7) Uani 1 1 d . . . . .
H60 H 0.424034 0.587983 0.428378 0.056 Uiso 1 1 calc R U . . .
C61 C 0.39195(15) 0.53270(9) 0.40011(12) 0.0436(7) Uani 1 1 d . . . . .
C62 C 0.32415(18) 0.63926(10) 0.40083(14) 0.0575(9) Uani 1 1 d . . . . .
C63 C 0.25509(19) 0.65553(11) 0.37871(16) 0.0671(10) Uani 1 1 d . . . . .
H63A H 0.227342 0.640474 0.392785 0.101 Uiso 1 1 calc R U . . .
H63B H 0.238276 0.652587 0.341528 0.101 Uiso 1 1 calc R U . . .
H63C H 0.255108 0.684025 0.387564 0.101 Uiso 1 1 calc R U . . .
C64 C 0.3513(2) 0.64556(11) 0.45847(16) 0.0742(12) Uani 1 1 d . . . . .
H64A H 0.396658 0.636334 0.472555 0.111 Uiso 1 1 calc R U . . .
H64B H 0.325331 0.630186 0.473850 0.111 Uiso 1 1 calc R U . . .
H64C H 0.349510 0.674189 0.466034 0.111 Uiso 1 1 calc R U . . .
C65 C 0.3654(2) 0.66271(11) 0.3767(2) 0.0790(12) Uani 1 1 d . . . . .
H65A H 0.363910 0.691440 0.383886 0.119 Uiso 1 1 calc R U . . .
H65B H 0.348131 0.658389 0.339719 0.119 Uiso 1 1 calc R U . . .
H65C H 0.410611 0.653278 0.391051 0.119 Uiso 1 1 calc R U . . .
C66 C 0.45842(15) 0.51337(9) 0.42362(12) 0.0439(7) Uani 1 1 d . . . . .
H66A H 0.481284 0.525102 0.457843 0.053 Uiso 1 1 calc R U . . .
H66B H 0.452841 0.484253 0.428048 0.053 Uiso 1 1 calc R U . . .
C67 C 0.50850(13) 0.48771(8) 0.36175(11) 0.0404(6) Uani 1 1 d . . . . .
C68 C 0.50015(14) 0.51896(8) 0.39178(11) 0.0415(6) Uani 1 1 d . . . . .
C69 C 0.52930(15) 0.55639(9) 0.39110(13) 0.0479(7) Uani 1 1 d . . . . .
H69 H 0.524006 0.577278 0.412252 0.058 Uiso 1 1 calc R U . . .
C70 C 0.56536(16) 0.56418(9) 0.36104(13) 0.0509(8) Uani 1 1 d . . . . .
C71 C 0.57232(15) 0.53241(9) 0.33049(13) 0.0479(7) Uani 1 1 d . . . . .
H71 H 0.596939 0.536784 0.309458 0.058 Uiso 1 1 calc R U . . .
C72 C 0.54447(14) 0.49486(9) 0.32996(12) 0.0434(7) Uani 1 1 d . . . . .
C73 C 0.59812(19) 0.60496(10) 0.36123(15) 0.0629(9) Uani 1 1 d . U . . .
C74 C 0.5711(3) 0.63775(13) 0.3870(3) 0.1083(18) Uani 1 1 d . U . . .
H74A H 0.583206 0.631425 0.423293 0.162 Uiso 1 1 calc R U . . .
H74B H 0.523481 0.638684 0.370694 0.162 Uiso 1 1 calc R U . . .
H74C H 0.589308 0.663920 0.383390 0.162 Uiso 1 1 calc R U . . .
C75 C 0.5837(4) 0.61917(15) 0.3076(2) 0.124(2) Uani 1 1 d . U . . .
H75A H 0.597142 0.647302 0.308198 0.186 Uiso 1 1 calc R U . . .
H75B H 0.536879 0.616878 0.288068 0.186 Uiso 1 1 calc R U . . .
H75C H 0.607712 0.602597 0.291692 0.186 Uiso 1 1 calc R U . . .
C76 C 0.6688(3) 0.60092(16) 0.3920(3) 0.137(3) Uani 1 1 d . U . . .
H76A H 0.688271 0.581279 0.375852 0.206 Uiso 1 1 calc R U . . .
H76B H 0.674584 0.591785 0.426453 0.206 Uiso 1 1 calc R U . . .
H76C H 0.690220 0.627020 0.393972 0.206 Uiso 1 1 calc R U . . .
C77 C 0.55484(14) 0.46135(9) 0.29774(12) 0.0434(6) Uani 1 1 d . . . . .
H77A H 0.573100 0.472476 0.273217 0.052 Uiso 1 1 calc R U . . .
H77B H 0.512520 0.448596 0.278057 0.052 Uiso 1 1 calc R U . . .
C78 C 0.58520(13) 0.38913(8) 0.32528(11) 0.0396(6) Uani 1 1 d . . . . .
C79 C 0.60086(14) 0.43018(8) 0.33086(11) 0.0411(6) Uani 1 1 d . . . . .
C80 C 0.65901(14) 0.44212(10) 0.36905(13) 0.0488(7) Uani 1 1 d . . . . .
H80 H 0.669734 0.469902 0.372286 0.059 Uiso 1 1 calc R U . . .
C81 C 0.70204(15) 0.41517(10) 0.40262(13) 0.0525(8) Uani 1 1 d . . . . .
C82 C 0.68307(15) 0.37473(10) 0.39776(13) 0.0508(7) Uani 1 1 d . . . . .
H82 H 0.710310 0.355671 0.420956 0.061 Uiso 1 1 calc R U . . .
C83 C 0.62593(14) 0.36153(9) 0.36026(12) 0.0448(7) Uani 1 1 d . . . . .
C84 C 0.76794(17) 0.42816(12) 0.44265(16) 0.0669(10) Uani 1 1 d . . . . .
C85 C 0.7758(2) 0.47388(15) 0.4456(2) 0.0885(14) Uani 1 1 d . . . . .
H85A H 0.817946 0.480852 0.471771 0.133 Uiso 1 1 calc R U . . .
H85B H 0.740687 0.485873 0.454324 0.133 Uiso 1 1 calc R U . . .
H85C H 0.773853 0.484226 0.412463 0.133 Uiso 1 1 calc R U . . .
C86 C 0.8208(2) 0.40887(19) 0.4298(2) 0.1011(18) Uani 1 1 d . . . . .
H86A H 0.817657 0.379587 0.432030 0.152 Uiso 1 1 calc R U . . .
H86B H 0.863152 0.417952 0.453793 0.152 Uiso 1 1 calc R U . . .
H86C H 0.816303 0.416347 0.395009 0.152 Uiso 1 1 calc R U . . .
C87 C 0.7724(2) 0.41435(15) 0.49653(18) 0.0819(12) Uani 1 1 d . . . . .
H87A H 0.767999 0.385040 0.496904 0.123 Uiso 1 1 calc R U . . .
H87B H 0.737312 0.426944 0.504816 0.123 Uiso 1 1 calc R U . . .
H87C H 0.814588 0.422350 0.521827 0.123 Uiso 1 1 calc R U . . .
C88 C 0.60856(15) 0.31732(9) 0.35663(13) 0.0470(7) Uani 1 1 d . . . . .
H88A H 0.565408 0.313817 0.329129 0.056 Uiso 1 1 calc R U . . .
H88B H 0.640698 0.302455 0.346390 0.056 Uiso 1 1 calc R U . . .
C89 C 0.29420(13) 0.42105(9) 0.13245(12) 0.0422(6) Uani 1 1 d . . . . .
C90 C 0.28830(14) 0.40389(9) 0.08603(12) 0.0449(7) Uani 1 1 d . . . . .
C91 C 0.23710(15) 0.41567(11) 0.04177(13) 0.0536(8) Uani 1 1 d . . . . .
H91 H 0.233319 0.403569 0.010270 0.064 Uiso 1 1 calc R U . . .
C92 C 0.19149(16) 0.44443(12) 0.04205(13) 0.0589(9) Uani 1 1 d . . . . .
C93 C 0.20030(16) 0.46214(11) 0.08863(14) 0.0569(8) Uani 1 1 d . . . . .
H93 H 0.170790 0.482571 0.089792 0.068 Uiso 1 1 calc R U . . .
C94 C 0.25042(14) 0.45138(9) 0.13385(12) 0.0455(7) Uani 1 1 d . . . . .
C95 C 0.13516(18) 0.45664(16) -0.00700(16) 0.0789(11) Uani 1 1 d D U . . .
C96 C 0.1609(3) 0.4746(3) -0.0436(3) 0.083(2) Uani 0.620(8) 1 d D U P A 1
H96A H 0.195283 0.457341 -0.046648 0.124 Uiso 0.620(8) 1 calc R U P A 1
H96B H 0.125669 0.477131 -0.076969 0.124 Uiso 0.620(8) 1 calc R U P A 1
H96C H 0.178828 0.501254 -0.031486 0.124 Uiso 0.620(8) 1 calc R U P A 1
C97 C 0.0992(3) 0.4149(3) -0.0353(3) 0.092(2) Uani 0.620(8) 1 d D U P A 1
H97A H 0.080517 0.400908 -0.013255 0.139 Uiso 0.620(8) 1 calc R U P A 1
H97B H 0.064533 0.421600 -0.067774 0.139 Uiso 0.620(8) 1 calc R U P A 1
H97C H 0.131315 0.397510 -0.041592 0.139 Uiso 0.620(8) 1 calc R U P A 1
C98 C 0.0821(5) 0.4800(4) 0.0013(5) 0.112(3) Uani 0.620(8) 1 d D U P A 1
H98A H 0.068082 0.465884 0.026086 0.168 Uiso 0.620(8) 1 calc R U P A 1
H98B H 0.098326 0.506754 0.014440 0.168 Uiso 0.620(8) 1 calc R U P A 1
H98C H 0.045168 0.482632 -0.031043 0.168 Uiso 0.620(8) 1 calc R U P A 1
C96X C 0.1432(7) 0.5054(3) -0.0102(5) 0.099(4) Uani 0.380(8) 1 d D U P A 2
H96D H 0.141646 0.517966 0.020771 0.148 Uiso 0.380(8) 1 calc R U P A 2
H96E H 0.185013 0.511461 -0.013370 0.148 Uiso 0.380(8) 1 calc R U P A 2
H96F H 0.107643 0.515941 -0.040029 0.148 Uiso 0.380(8) 1 calc R U P A 2
C97X C 0.1379(6) 0.4405(4) -0.0541(4) 0.084(3) Uani 0.380(8) 1 d D U P A 2
H97D H 0.181702 0.444567 -0.054545 0.126 Uiso 0.380(8) 1 calc R U P A 2
H97E H 0.127966 0.411718 -0.056187 0.126 Uiso 0.380(8) 1 calc R U P A 2
H97F H 0.106000 0.454418 -0.083196 0.126 Uiso 0.380(8) 1 calc R U P A 2
C98X C 0.0743(7) 0.4547(7) 0.0043(7) 0.105(5) Uani 0.380(8) 1 d D U P A 2
H98D H 0.081979 0.467062 0.037640 0.158 Uiso 0.380(8) 1 calc R U P A 2
H98E H 0.039453 0.469290 -0.022079 0.158 Uiso 0.380(8) 1 calc R U P A 2
H98F H 0.061418 0.426591 0.004931 0.158 Uiso 0.380(8) 1 calc R U P A 2
C99 C 0.25827(15) 0.47136(9) 0.18345(12) 0.0452(7) Uani 1 1 d . . . . .
H99A H 0.246185 0.500066 0.177012 0.054 Uiso 1 1 calc R U . . .
H99B H 0.304646 0.470084 0.206250 0.054 Uiso 1 1 calc R U . . .
C100 C 0.24258(12) 0.42414(8) 0.24917(11) 0.0368(6) Uani 1 1 d . . . . .
C101 C 0.21716(14) 0.45230(8) 0.21008(11) 0.0403(6) Uani 1 1 d . . . . .
C102 C 0.15092(14) 0.46209(9) 0.19394(12) 0.0451(7) Uani 1 1 d . . . . .
H102 H 0.133607 0.481005 0.167093 0.054 Uiso 1 1 calc R U . . .
C103 C 0.10983(14) 0.44537(9) 0.21546(12) 0.0443(7) Uani 1 1 d . . . . .
C104 C 0.13651(13) 0.41745(9) 0.25423(12) 0.0414(6) Uani 1 1 d . . . . .
H104 H 0.109081 0.405539 0.269598 0.050 Uiso 1 1 calc R U . . .
C105 C 0.20230(13) 0.40614(8) 0.27157(11) 0.0378(6) Uani 1 1 d . . . . .
C106 C 0.03733(15) 0.45634(10) 0.19748(13) 0.0524(7) Uani 1 1 d D U . . .
C107 C 0.0164(2) 0.48352(17) 0.1500(2) 0.0684(14) Uani 0.756(6) 1 d D U P B 1
H10D H 0.024948 0.469769 0.122364 0.103 Uiso 0.756(6) 1 calc R U P B 1
H10E H -0.030243 0.489401 0.139286 0.103 Uiso 0.756(6) 1 calc R U P B 1
H10F H 0.041137 0.508697 0.158233 0.103 Uiso 0.756(6) 1 calc R U P B 1
C108 C -0.0021(2) 0.41703(15) 0.1816(2) 0.0603(13) Uani 0.756(6) 1 d D U P B 1
H10G H 0.007361 0.404399 0.153651 0.091 Uiso 0.756(6) 1 calc R U P B 1
H10H H 0.010118 0.398641 0.210797 0.091 Uiso 0.756(6) 1 calc R U P B 1
H10I H -0.048703 0.423067 0.170321 0.091 Uiso 0.756(6) 1 calc R U P B 1
C109 C 0.0246(2) 0.47688(16) 0.2403(2) 0.0620(13) Uani 0.756(6) 1 d D U P B 1
H10J H -0.021609 0.484025 0.229162 0.093 Uiso 0.756(6) 1 calc R U P B 1
H10K H 0.035971 0.458734 0.269635 0.093 Uiso 0.756(6) 1 calc R U P B 1
H10L H 0.051140 0.501309 0.249941 0.093 Uiso 0.756(6) 1 calc R U P B 1
C10X C 0.0302(7) 0.5029(3) 0.1989(7) 0.070(4) Uani 0.244(6) 1 d D U P B 2
H10M H 0.054626 0.512774 0.233461 0.105 Uiso 0.244(6) 1 calc R U P B 2
H10N H 0.047286 0.515392 0.174894 0.105 Uiso 0.244(6) 1 calc R U P B 2
H10O H -0.015950 0.509925 0.189351 0.105 Uiso 0.244(6) 1 calc R U P B 2
C10Y C 0.0005(7) 0.4412(6) 0.1455(5) 0.074(4) Uani 0.244(6) 1 d D U P B 2
H10P H -0.045395 0.448752 0.135394 0.111 Uiso 0.244(6) 1 calc R U P B 2
H10Q H 0.018474 0.452883 0.121502 0.111 Uiso 0.244(6) 1 calc R U P B 2
H10R H 0.004169 0.411812 0.145094 0.111 Uiso 0.244(6) 1 calc R U P B 2
C10Z C 0.0039(6) 0.4427(5) 0.2350(5) 0.066(4) Uani 0.244(6) 1 d D U P B 2
H10S H 0.028723 0.452933 0.269296 0.099 Uiso 0.244(6) 1 calc R U P B 2
H10T H -0.040611 0.453312 0.223469 0.099 Uiso 0.244(6) 1 calc R U P B 2
H10U H 0.002569 0.413254 0.235937 0.099 Uiso 0.244(6) 1 calc R U P B 2
C110 C 0.22698(13) 0.37368(8) 0.31196(11) 0.0395(6) Uani 1 1 d . . . . .
H11C H 0.274122 0.377648 0.331190 0.047 Uiso 1 1 calc R U . . .
H11D H 0.204182 0.375893 0.336277 0.047 Uiso 1 1 calc R U . . .
C111 C 0.26270(13) 0.31267(8) 0.27417(10) 0.0360(6) Uani 1 1 d . . . . .
C112 C 0.21582(13) 0.33229(8) 0.28824(11) 0.0396(6) Uani 1 1 d . . . . .
C113 C 0.15567(14) 0.31366(9) 0.27787(13) 0.0465(7) Uani 1 1 d . . . . .
H113 H 0.124422 0.326618 0.288525 0.056 Uiso 1 1 calc R U . . .
C114 C 0.13942(15) 0.27713(9) 0.25276(13) 0.0493(7) Uani 1 1 d . . . . .
C115 C 0.18667(15) 0.25859(9) 0.23838(12) 0.0455(7) Uani 1 1 d . . . . .
H115 H 0.176675 0.233732 0.220604 0.055 Uiso 1 1 calc R U . . .
C116 C 0.24852(14) 0.27551(8) 0.24934(11) 0.0398(6) Uani 1 1 d . . . . .
C117 C 0.07042(16) 0.26016(11) 0.23878(16) 0.0595(9) Uani 1 1 d . . . . .
C118 C 0.02388(19) 0.28581(16) 0.19547(18) 0.0828(13) Uani 1 1 d . . . . .
H11E H 0.026003 0.313837 0.206684 0.124 Uiso 1 1 calc R U . . .
H11F H -0.020711 0.275764 0.186405 0.124 Uiso 1 1 calc R U . . .
H11G H 0.036604 0.284205 0.165645 0.124 Uiso 1 1 calc R U . . .
C119 C 0.04862(19) 0.26224(12) 0.28424(18) 0.0703(11) Uani 1 1 d . . . . .
H11H H 0.079273 0.247161 0.312875 0.105 Uiso 1 1 calc R U . . .
H11I H 0.005015 0.250519 0.274776 0.105 Uiso 1 1 calc R U . . .
H11J H 0.047550 0.290364 0.294259 0.105 Uiso 1 1 calc R U . . .
C120 C 0.0664(2) 0.21637(13) 0.2220(2) 0.0837(13) Uani 1 1 d . . . . .
H12A H 0.072496 0.214726 0.189260 0.126 Uiso 1 1 calc R U . . .
H12B H 0.023592 0.205435 0.218095 0.126 Uiso 1 1 calc R U . . .
H12C H 0.100488 0.200799 0.247680 0.126 Uiso 1 1 calc R U . . .
C121 C 0.29886(14) 0.25419(8) 0.23390(11) 0.0413(6) Uani 1 1 d . . . . .
H12G H 0.327031 0.274641 0.226783 0.050 Uiso 1 1 calc R U . . .
H12H H 0.276194 0.239380 0.201791 0.050 Uiso 1 1 calc R U . . .
C122 C 0.40504(14) 0.23460(8) 0.30542(12) 0.0422(6) Uani 1 1 d . . . . .
C123 C 0.34161(14) 0.22502(8) 0.27300(12) 0.0414(6) Uani 1 1 d . . . . .
C124 C 0.31947(15) 0.18586(9) 0.27462(13) 0.0467(7) Uani 1 1 d . . . . .
H124 H 0.276232 0.179145 0.253203 0.056 Uiso 1 1 calc R U . . .
C125 C 0.35826(16) 0.15630(9) 0.30636(13) 0.0484(7) Uani 1 1 d . . . . .
C126 C 0.42256(16) 0.16636(9) 0.33475(13) 0.0487(7) Uani 1 1 d . . . . .
H126 H 0.450610 0.146277 0.355326 0.058 Uiso 1 1 calc R U . . .
C127 C 0.44744(15) 0.20488(8) 0.33414(12) 0.0438(7) Uani 1 1 d . . . . .
C128 C 0.33442(18) 0.11322(10) 0.30955(15) 0.0629(9) Uani 1 1 d D U . . .
C129 C 0.2629(2) 0.10745(13) 0.2745(2) 0.0661(13) Uani 0.814(6) 1 d D U P C 1
H12D H 0.257532 0.114672 0.239436 0.099 Uiso 0.814(6) 1 calc R U P C 1
H12E H 0.250397 0.079274 0.275509 0.099 Uiso 0.814(6) 1 calc R U P C 1
H12F H 0.235033 0.124712 0.286062 0.099 Uiso 0.814(6) 1 calc R U P C 1
C130 C 0.3446(4) 0.10277(19) 0.3623(2) 0.0905(19) Uani 0.814(6) 1 d D U P C 1
H13A H 0.390528 0.106740 0.383668 0.136 Uiso 0.814(6) 1 calc R U P C 1
H13B H 0.317369 0.119999 0.374518 0.136 Uiso 0.814(6) 1 calc R U P C 1
H13C H 0.332734 0.074561 0.363964 0.136 Uiso 0.814(6) 1 calc R U P C 1
C131 C 0.3750(3) 0.08463(13) 0.2876(2) 0.0742(14) Uani 0.814(6) 1 d D U P C 1
H13D H 0.367418 0.092178 0.252275 0.111 Uiso 0.814(6) 1 calc R U P C 1
H13E H 0.421445 0.087232 0.308285 0.111 Uiso 0.814(6) 1 calc R U P C 1
H13F H 0.361258 0.056723 0.288643 0.111 Uiso 0.814(6) 1 calc R U P C 1
C29X C 0.2732(8) 0.1173(5) 0.3284(8) 0.067(4) Uani 0.186(6) 1 d D U P C 2
H29A H 0.286385 0.132999 0.359986 0.101 Uiso 0.186(6) 1 calc R U P C 2
H29B H 0.236941 0.130830 0.301978 0.101 Uiso 0.186(6) 1 calc R U P C 2
H29C H 0.259267 0.090431 0.334590 0.101 Uiso 0.186(6) 1 calc R U P C 2
C13X C 0.3172(9) 0.0913(5) 0.2653(6) 0.064(4) Uani 0.186(6) 1 d D U P C 2
H13G H 0.302739 0.064483 0.271055 0.095 Uiso 0.186(6) 1 calc R U P C 2
H13H H 0.281629 0.104966 0.238441 0.095 Uiso 0.186(6) 1 calc R U P C 2
H13I H 0.354786 0.088792 0.254916 0.095 Uiso 0.186(6) 1 calc R U P C 2
C13Y C 0.3822(10) 0.0889(6) 0.3585(7) 0.070(5) Uani 0.186(6) 1 d D U P C 2
H13J H 0.393021 0.105851 0.388980 0.105 Uiso 0.186(6) 1 calc R U P C 2
H13K H 0.360431 0.064400 0.363276 0.105 Uiso 0.186(6) 1 calc R U P C 2
H13L H 0.422288 0.081697 0.353114 0.105 Uiso 0.186(6) 1 calc R U P C 2
C132 C 0.51985(15) 0.21153(9) 0.35918(13) 0.0471(7) Uani 1 1 d . . . . .
H13M H 0.536897 0.196419 0.391672 0.057 Uiso 1 1 calc R U . . .
H13N H 0.528792 0.240449 0.366909 0.057 Uiso 1 1 calc R U . . .
C133 C 0.54898(14) 0.21972(8) 0.28054(13) 0.0461(7) Uani 1 1 d . . . . .
C134 C 0.55361(15) 0.19749(9) 0.32399(13) 0.0476(7) Uani 1 1 d . . . . .
C135 C 0.58575(16) 0.16057(10) 0.33093(15) 0.0555(8) Uani 1 1 d . . . . .
H135 H 0.589889 0.145170 0.360353 0.067 Uiso 1 1 calc R U . . .
C136 C 0.61201(17) 0.14531(10) 0.29658(16) 0.0608(9) Uani 1 1 d . . . . .
C137 C 0.60348(17) 0.16773(10) 0.25327(15) 0.0569(8) Uani 1 1 d . . . . .
H137 H 0.619862 0.157507 0.228833 0.068 Uiso 1 1 calc R U . . .
C138 C 0.57173(15) 0.20481(9) 0.24414(14) 0.0504(7) Uani 1 1 d . . . . .
C139 C 0.6478(2) 0.10479(11) 0.30766(19) 0.0747(11) Uani 1 1 d . . . . .
C140 C 0.5992(2) 0.07228(12) 0.3109(2) 0.0859(14) Uani 1 1 d . . . . .
H14C H 0.561724 0.071448 0.278607 0.129 Uiso 1 1 calc R U . . .
H14D H 0.584396 0.078802 0.338751 0.129 Uiso 1 1 calc R U . . .
H14E H 0.620820 0.046002 0.317214 0.129 Uiso 1 1 calc R U . . .
C141 C 0.7048(2) 0.10696(14) 0.3586(2) 0.0948(16) Uani 1 1 d . . . . .
H14F H 0.725842 0.080571 0.366667 0.142 Uiso 1 1 calc R U . . .
H14G H 0.688811 0.114810 0.385454 0.142 Uiso 1 1 calc R U . . .
H14H H 0.736381 0.126898 0.356414 0.142 Uiso 1 1 calc R U . . .
C142 C 0.6726(3) 0.09276(14) 0.2658(2) 0.0997(17) Uani 1 1 d . . . . .
H14I H 0.635605 0.090048 0.233384 0.149 Uiso 1 1 calc R U . . .
H14J H 0.695638 0.067040 0.274570 0.149 Uiso 1 1 calc R U . . .
H14K H 0.702332 0.113468 0.262404 0.149 Uiso 1 1 calc R U . . .
C143 C 0.56148(16) 0.22802(10) 0.19568(13) 0.0509(7) Uani 1 1 d . . . . .
H14L H 0.554059 0.208828 0.167249 0.061 Uiso 1 1 calc R U . . .
H14M H 0.521975 0.244885 0.187508 0.061 Uiso 1 1 calc R U . . .
C144 C 0.62597(15) 0.29273(9) 0.22304(13) 0.0475(7) Uani 1 1 d . . . . .
C145 C 0.61868(16) 0.25452(10) 0.19996(14) 0.0536(8) Uani 1 1 d . . . . .
C146 C 0.66665(19) 0.23967(11) 0.18375(18) 0.0702(11) Uani 1 1 d . . . . .
H146 H 0.660303 0.214067 0.167714 0.084 Uiso 1 1 calc R U . . .
C147 C 0.7233(2) 0.26053(13) 0.1899(2) 0.0843(14) Uani 1 1 d D . . . .
C148 C 0.73119(18) 0.29688(12) 0.21516(19) 0.0728(11) Uani 1 1 d . . . . .
H148 H 0.770671 0.311200 0.221646 0.087 Uiso 1 1 calc R U . . .
C149 C 0.68442(16) 0.31380(10) 0.23171(14) 0.0539(8) Uani 1 1 d . . . . .
C150 C 0.7723(6) 0.2464(3) 0.1650(6) 0.100(3) Uani 0.619(13) 1 d D U P D 1
C151 C 0.7542(8) 0.2055(3) 0.1380(6) 0.101(3) Uani 0.619(13) 1 d D U P D 1
H15A H 0.711216 0.207365 0.110752 0.152 Uiso 0.619(13) 1 calc R U P D 1
H15B H 0.786701 0.198042 0.123448 0.152 Uiso 0.619(13) 1 calc R U P D 1
H15C H 0.753147 0.185047 0.162751 0.152 Uiso 0.619(13) 1 calc R U P D 1
C152 C 0.8369(5) 0.2425(5) 0.2055(7) 0.145(5) Uani 0.619(13) 1 d D U P D 1
H15D H 0.849475 0.268323 0.223291 0.218 Uiso 0.619(13) 1 calc R U P D 1
H15E H 0.835320 0.221873 0.229858 0.218 Uiso 0.619(13) 1 calc R U P D 1
H15F H 0.868874 0.234867 0.190555 0.218 Uiso 0.619(13) 1 calc R U P D 1
C153 C 0.7763(8) 0.2758(3) 0.1238(7) 0.151(5) Uani 0.619(13) 1 d D U P D 1
H15G H 0.733256 0.278391 0.096733 0.227 Uiso 0.619(13) 1 calc R U P D 1
H15H H 0.790842 0.302225 0.139198 0.227 Uiso 0.619(13) 1 calc R U P D 1
H15I H 0.807408 0.265524 0.109256 0.227 Uiso 0.619(13) 1 calc R U P D 1
C15W C 0.7843(8) 0.2400(6) 0.1851(9) 0.118(5) Uani 0.381(13) 1 d D U P D 2
C15X C 0.7539(14) 0.2175(8) 0.1354(11) 0.144(7) Uani 0.381(13) 1 d D U P D 2
H15J H 0.727427 0.236012 0.108879 0.216 Uiso 0.381(13) 1 calc R U P D 2
H15K H 0.788389 0.206038 0.125368 0.216 Uiso 0.381(13) 1 calc R U P D 2
H15L H 0.726329 0.195812 0.139762 0.216 Uiso 0.381(13) 1 calc R U P D 2
C15Y C 0.8254(11) 0.2164(9) 0.2286(9) 0.174(7) Uani 0.381(13) 1 d D U P D 2
H15M H 0.842488 0.233769 0.258667 0.262 Uiso 0.381(13) 1 calc R U P D 2
H15N H 0.799625 0.194689 0.235318 0.262 Uiso 0.381(13) 1 calc R U P D 2
H15O H 0.861686 0.204915 0.220923 0.262 Uiso 0.381(13) 1 calc R U P D 2
C15Z C 0.8268(9) 0.2734(6) 0.1748(10) 0.131(6) Uani 0.381(13) 1 d D U P D 2
H15P H 0.800019 0.289668 0.145692 0.197 Uiso 0.381(13) 1 calc R U P D 2
H15Q H 0.844648 0.290543 0.205041 0.197 Uiso 0.381(13) 1 calc R U P D 2
H15R H 0.862520 0.261076 0.167193 0.197 Uiso 0.381(13) 1 calc R U P D 2
C154 C 0.70036(15) 0.35451(9) 0.25712(13) 0.0499(7) Uani 1 1 d . . . . .
H15S H 0.672381 0.359403 0.277126 0.060 Uiso 1 1 calc R U . . .
H15T H 0.746299 0.354741 0.280973 0.060 Uiso 1 1 calc R U . . .
C155 C 0.62806(14) 0.40501(9) 0.19713(12) 0.0452(7) Uani 1 1 d . U . . .
C156 C 0.69006(15) 0.38757(10) 0.21847(14) 0.0520(7) Uani 1 1 d . U . . .
C157 C 0.73729(17) 0.40018(13) 0.19976(17) 0.0716(11) Uani 1 1 d D U . . .
H157 H 0.779303 0.388263 0.213109 0.086 Uiso 1 1 calc R U . . .
C158 C 0.72530(19) 0.42947(16) 0.1624(2) 0.0862(13) Uani 1 1 d D U . . .
C159 C 0.66433(17) 0.44845(14) 0.14551(17) 0.0738(11) Uani 1 1 d D U . . .
H159 H 0.655946 0.469725 0.121460 0.089 Uiso 1 1 calc R U . . .
C160 C 0.61576(15) 0.43676(10) 0.16328(13) 0.0518(7) Uani 1 1 d . U . . .
C161 C 0.7827(4) 0.4485(3) 0.1500(5) 0.083(2) Uani 0.537(8) 1 d D U P E 1
C162 C 0.8028(6) 0.4131(3) 0.1239(5) 0.092(3) Uani 0.537(8) 1 d D U P E 1
H16U H 0.765320 0.404415 0.094270 0.138 Uiso 0.537(8) 1 calc R U P E 1
H16V H 0.838043 0.421629 0.112795 0.138 Uiso 0.537(8) 1 calc R U P E 1
H16W H 0.817889 0.390792 0.148071 0.138 Uiso 0.537(8) 1 calc R U P E 1
C163 C 0.8391(4) 0.4627(2) 0.1957(4) 0.087(2) Uani 0.537(8) 1 d D U P E 1
H16D H 0.825060 0.485261 0.211596 0.130 Uiso 0.537(8) 1 calc R U P E 1
H16E H 0.854357 0.440674 0.220248 0.130 Uiso 0.537(8) 1 calc R U P E 1
H16F H 0.874512 0.471512 0.184972 0.130 Uiso 0.537(8) 1 calc R U P E 1
C164 C 0.7596(4) 0.4835(3) 0.1119(5) 0.105(3) Uani 0.537(8) 1 d D U P E 1
H16G H 0.722764 0.474686 0.081835 0.158 Uiso 0.537(8) 1 calc R U P E 1
H16H H 0.745864 0.506025 0.128131 0.158 Uiso 0.537(8) 1 calc R U P E 1
H16I H 0.795319 0.492254 0.101520 0.158 Uiso 0.537(8) 1 calc R U P E 1
C16W C 0.7722(4) 0.4320(4) 0.1317(4) 0.078(2) Uani 0.463(8) 1 d D U P E 2
C16X C 0.8230(7) 0.3983(4) 0.1422(7) 0.104(4) Uani 0.463(8) 1 d D U P E 2
H16J H 0.800899 0.372719 0.129462 0.156 Uiso 0.463(8) 1 calc R U P E 2
H16K H 0.853100 0.404367 0.124835 0.156 Uiso 0.463(8) 1 calc R U P E 2
H16L H 0.847320 0.396215 0.178998 0.156 Uiso 0.463(8) 1 calc R U P E 2
C16Y C 0.8063(6) 0.4710(3) 0.1513(5) 0.092(3) Uani 0.463(8) 1 d D U P E 2
H16M H 0.774035 0.492575 0.144678 0.137 Uiso 0.463(8) 1 calc R U P E 2
H16N H 0.830647 0.468826 0.188081 0.137 Uiso 0.463(8) 1 calc R U P E 2
H16O H 0.836427 0.476977 0.133917 0.137 Uiso 0.463(8) 1 calc R U P E 2
C16Z C 0.7384(5) 0.4349(4) 0.0733(4) 0.102(4) Uani 0.463(8) 1 d D U P E 2
H16P H 0.715882 0.409525 0.060025 0.152 Uiso 0.463(8) 1 calc R U P E 2
H16Q H 0.706665 0.456897 0.064705 0.152 Uiso 0.463(8) 1 calc R U P E 2
H16R H 0.771001 0.440019 0.058012 0.152 Uiso 0.463(8) 1 calc R U P E 2
C165 C 0.54922(14) 0.45678(9) 0.14679(13) 0.0480(7) Uani 1 1 d . . . . .
H16S H 0.536807 0.459663 0.177015 0.058 Uiso 1 1 calc R U . . .
H16T H 0.552658 0.484132 0.134150 0.058 Uiso 1 1 calc R U . . .
C166 C 0.44728(14) 0.41231(8) 0.11509(11) 0.0403(6) Uani 1 1 d . . . . .
C167 C 0.49542(14) 0.43428(9) 0.10564(12) 0.0433(7) Uani 1 1 d . . . . .
C168 C 0.49157(15) 0.43772(10) 0.05558(12) 0.0484(7) Uani 1 1 d . . . . .
H168 H 0.524828 0.452130 0.048987 0.058 Uiso 1 1 calc R U . . .
C169 C 0.44150(15) 0.42112(10) 0.01473(12) 0.0485(7) Uani 1 1 d . . . . .
C170 C 0.39351(15) 0.40045(9) 0.02581(12) 0.0451(7) Uani 1 1 d . . . . .
H170 H 0.358149 0.389189 -0.001543 0.054 Uiso 1 1 calc R U . . .
C171 C 0.39511(13) 0.39561(8) 0.07481(11) 0.0410(6) Uani 1 1 d . . . . .
C172 C 0.43473(18) 0.42617(12) -0.04116(14) 0.0603(9) Uani 1 1 d . . . . .
C173 C 0.4957(2) 0.44572(14) -0.04525(16) 0.0713(11) Uani 1 1 d . . . . .
H17A H 0.503041 0.471965 -0.028261 0.107 Uiso 1 1 calc R U . . .
H17B H 0.533520 0.428389 -0.028838 0.107 Uiso 1 1 calc R U . . .
H17C H 0.489401 0.449297 -0.081276 0.107 Uiso 1 1 calc R U . . .
C174 C 0.3764(2) 0.45412(15) -0.06736(15) 0.0754(11) Uani 1 1 d . . . . .
H17O H 0.384055 0.480178 -0.049917 0.113 Uiso 1 1 calc R U . . .
H17P H 0.371325 0.457988 -0.103103 0.113 Uiso 1 1 calc R U . . .
H17Q H 0.336722 0.441998 -0.065753 0.113 Uiso 1 1 calc R U . . .
C175 C 0.4239(3) 0.38547(15) -0.06768(18) 0.0853(13) Uani 1 1 d . . . . .
H17D H 0.419617 0.389051 -0.103285 0.128 Uiso 1 1 calc R U . . .
H17E H 0.461018 0.367871 -0.050298 0.128 Uiso 1 1 calc R U . . .
H17F H 0.383978 0.373291 -0.066535 0.128 Uiso 1 1 calc R U . . .
C176 C 0.33924(14) 0.37419(9) 0.08347(12) 0.0435(7) Uani 1 1 d . . . . .
H17G H 0.318864 0.354926 0.055327 0.052 Uiso 1 1 calc R U . . .
H17H H 0.356298 0.358789 0.115736 0.052 Uiso 1 1 calc R U . . .
C177 C 0.38332(14) 0.39397(9) 0.43051(11) 0.0434(6) Uani 1 1 d . . . . .
H177 H 0.358719 0.419867 0.425416 0.052 Uiso 1 1 calc R U . . .
C178 C 0.34397(16) 0.36278(10) 0.44590(13) 0.0505(7) Uani 1 1 d . . . . .
H17I H 0.303045 0.357755 0.417283 0.076 Uiso 1 1 calc R U . . .
H17J H 0.334448 0.372672 0.475197 0.076 Uiso 1 1 calc R U . . .
H17K H 0.368955 0.337742 0.455191 0.076 Uiso 1 1 calc R U . . .
C179 C 0.44972(16) 0.40123(9) 0.47196(12) 0.0495(7) Uani 1 1 d . . . . .
H17L H 0.475889 0.376650 0.477315 0.074 Uiso 1 1 calc R U . . .
H17M H 0.444112 0.408637 0.503763 0.074 Uiso 1 1 calc R U . . .
H17N H 0.471927 0.423061 0.461481 0.074 Uiso 1 1 calc R U . . .
N1 N 0.38360(14) 0.48845(9) 0.28205(11) 0.0581(7) Uani 1 1 d . . . . .
C180 C 0.38867(18) 0.52284(11) 0.27806(15) 0.0617(9) Uani 1 1 d . . . . .
C181 C 0.3950(2) 0.56526(11) 0.27383(18) 0.0805(13) Uani 1 1 d . . . . .
H18A H 0.375664 0.579099 0.295547 0.121 Uiso 1 1 calc R U . . .
H18B H 0.372542 0.573502 0.238284 0.121 Uiso 1 1 calc R U . . .
H18C H 0.441274 0.572313 0.284743 0.121 Uiso 1 1 calc R U . . .
N2 N 0.25418(12) 0.34613(8) 0.17465(9) 0.0453(6) Uani 1 1 d . U . . .
C182 C 0.1978(2) 0.35191(13) 0.15613(16) 0.0696(10) Uani 1 1 d . U . . .
C183 C 0.1303(2) 0.3587(2) 0.1352(3) 0.129(3) Uani 1 1 d . U . . .
H18D H 0.109008 0.336420 0.112490 0.193 Uiso 1 1 calc R U . . .
H18E H 0.121594 0.383902 0.115802 0.193 Uiso 1 1 calc R U . . .
H18F H 0.113234 0.360589 0.162718 0.193 Uiso 1 1 calc R U . . .
N3 N 0.48463(14) 0.32393(8) 0.13771(11) 0.0519(6) Uani 1 1 d . U . . .
C184 C 0.4696(2) 0.30328(14) 0.10414(18) 0.0790(12) Uani 1 1 d . U . . .
C185 C 0.4498(4) 0.2739(2) 0.0625(3) 0.159(3) Uani 1 1 d . U . . .
H18G H 0.486766 0.256356 0.065521 0.238 Uiso 1 1 calc R U . . .
H18H H 0.435861 0.288050 0.029706 0.238 Uiso 1 1 calc R U . . .
H18I H 0.413711 0.257668 0.064338 0.238 Uiso 1 1 calc R U . . .
N4 N 0.59959(13) 0.44402(9) 0.46958(11) 0.0547(7) Uani 1 1 d . . . . .
C186 C 0.62344(16) 0.47373(10) 0.48541(12) 0.0492(7) Uani 1 1 d . . . . .
C187 C 0.6542(2) 0.51207(11) 0.50529(15) 0.0635(9) Uani 1 1 d . . . . .
H18M H 0.700229 0.507663 0.525990 0.095 Uiso 1 1 calc R U . . .
H18N H 0.632341 0.524274 0.526402 0.095 Uiso 1 1 calc R U . . .
H18O H 0.650602 0.530054 0.476840 0.095 Uiso 1 1 calc R U . . .
N5 N 0.4049(4) 0.5145(2) 0.1666(3) 0.172(3) Uani 1 1 d D . . . .
C188 C 0.3804(4) 0.50940(19) 0.1223(3) 0.117(2) Uani 1 1 d D . . . .
C189 C 0.3520(2) 0.50320(13) 0.06841(18) 0.0780(12) Uani 1 1 d D . . . .
H18J H 0.344017 0.529258 0.050973 0.117 Uiso 1 1 calc R U . . .
H18K H 0.310690 0.488740 0.060091 0.117 Uiso 1 1 calc R U . . .
H18L H 0.381792 0.487348 0.057244 0.117 Uiso 1 1 calc R U . . .
N6 N 0.8116(5) 0.2771(4) 0.3968(4) 0.287(7) Uani 1 1 d D U . . .
C190 C 0.7829(4) 0.2539(4) 0.3670(4) 0.199(5) Uani 1 1 d D U . . .
C191 C 0.7383(3) 0.23134(16) 0.3283(2) 0.0978(15) Uani 1 1 d D U . . .
H19D H 0.699492 0.226414 0.336545 0.147 Uiso 1 1 calc R U . . .
H19E H 0.758075 0.205608 0.325038 0.147 Uiso 1 1 calc R U . . .
H19F H 0.725981 0.246124 0.296052 0.147 Uiso 1 1 calc R U . . .
N7 N 0.5507(3) 0.3093(3) 0.0134(3) 0.177(3) Uani 1 1 d D U . . .
C192 C 0.5837(3) 0.3240(2) 0.0503(3) 0.118(2) Uani 1 1 d D U . . .
C193 C 0.6206(4) 0.3440(3) 0.0949(3) 0.150(3) Uani 1 1 d D U . . .
H19G H 0.647149 0.364683 0.087063 0.225 Uiso 1 1 calc R U . . .
H19H H 0.649113 0.324717 0.119219 0.225 Uiso 1 1 calc R U . . .
H19I H 0.591581 0.356622 0.109819 0.225 Uiso 1 1 calc R U . . .
N8 N 0.5778(5) 0.1641(4) 0.0942(6) 0.177(6) Uani 0.5 1 d D U P . .
C194 C 0.6112(5) 0.1400(4) 0.0894(5) 0.126(4) Uani 0.5 1 d D U P . .
C195 C 0.6490(5) 0.1117(3) 0.0765(4) 0.090(3) Uani 0.5 1 d D U P . .
H19J H 0.620624 0.093726 0.050154 0.136 Uiso 0.5 1 calc R U P . .
H19K H 0.673939 0.095981 0.106786 0.136 Uiso 0.5 1 calc R U P . .
H19L H 0.679007 0.125479 0.063518 0.136 Uiso 0.5 1 calc R U P . .
N9 N 0.3957(6) 0.1711(3) 0.0597(4) 0.112(3) Uani 0.5 1 d D . P . .
C196 C 0.4175(6) 0.1735(3) 0.0292(4) 0.104(4) Uani 0.5 1 d D . P . .
C197 C 0.4461(6) 0.1763(4) -0.0091(4) 0.108(4) Uani 0.5 1 d D . P . .
H19M H 0.486062 0.192298 0.004046 0.163 Uiso 0.5 1 calc R U P . .
H19N H 0.415222 0.189147 -0.039667 0.163 Uiso 0.5 1 calc R U P . .
H19O H 0.456446 0.149229 -0.017690 0.163 Uiso 0.5 1 calc R U P . .
N10 N 0.7672(6) 0.5448(3) 0.3261(4) 0.171(4) Uani 0.748(7) 1 d D U P F 1
C198 C 0.7541(5) 0.5148(3) 0.3070(3) 0.113(3) Uani 0.748(7) 1 d D U P F 1
C199 C 0.7403(5) 0.4762(3) 0.2838(4) 0.118(3) Uani 0.748(7) 1 d D U P F 1
H19P H 0.742667 0.477381 0.249813 0.178 Uiso 0.748(7) 1 calc R U P F 1
H19Q H 0.696451 0.467896 0.280916 0.178 Uiso 0.748(7) 1 calc R U P F 1
H19R H 0.772216 0.456735 0.304850 0.178 Uiso 0.748(7) 1 calc R U P F 1
N10X N 0.6311(11) 0.5503(6) 0.2076(6) 0.114(7) Uani 0.252(7) 1 d D U P F 2
C19X C 0.6699(10) 0.5285(7) 0.2338(8) 0.098(6) Uani 0.252(7) 1 d D U P F 2
C19Y C 0.7125(12) 0.4997(8) 0.2663(10) 0.107(7) Uani 0.252(7) 1 d D U P F 2
H19S H 0.697674 0.492987 0.294134 0.161 Uiso 0.252(7) 1 calc R U P F 2
H19T H 0.756653 0.510788 0.280415 0.161 Uiso 0.252(7) 1 calc R U P F 2
H19U H 0.712604 0.475336 0.246706 0.161 Uiso 0.252(7) 1 calc R U P F 2
N11 N 0.38506(17) 0.25685(12) 0.15847(14) 0.0742(9) Uani 1 1 d D . . . .
C200 C 0.39468(19) 0.22338(14) 0.16871(16) 0.0676(10) Uani 1 1 d D . . . .
C201 C 0.4084(2) 0.18158(13) 0.18356(19) 0.0784(12) Uani 1 1 d D . . . .
H20D H 0.455341 0.176719 0.194476 0.118 Uiso 1 1 calc R U . . .
H20E H 0.385206 0.164222 0.154450 0.118 Uiso 1 1 calc R U . . .
H20F H 0.393874 0.175577 0.211767 0.118 Uiso 1 1 calc R U . . .
N12 N 0.7597(14) 0.2952(9) 0.0483(12) 0.094(9) Uani 0.138(7) 1 d D U P G 2
C202 C 0.7921(14) 0.2690(9) 0.0447(12) 0.077(8) Uani 0.138(7) 1 d D U P G 2
C203 C 0.8360(13) 0.2379(8) 0.0442(9) 0.068(7) Uani 0.138(7) 1 d D U P G 2
H20G H 0.873758 0.238331 0.076322 0.101 Uiso 0.138(7) 1 calc R U P G 2
H20H H 0.850462 0.241993 0.015614 0.101 Uiso 0.138(7) 1 calc R U P G 2
H20I H 0.813942 0.211837 0.040514 0.101 Uiso 0.138(7) 1 calc R U P G 2

loop_
_atom_site_aniso_label
_atom_site_aniso_U_11
_atom_site_aniso_U_22
_atom_site_aniso_U_33
_atom_site_aniso_U_23
_atom_site_aniso_U_13
_atom_site_aniso_U_12
Sc1 0.0334(3) 0.0279(2) 0.0442(3) 0.0005(2) 0.0096(2) 0.00247(19)
Sc2 0.0320(3) 0.0278(2) 0.0475(3) -0.0023(2) 0.0122(2) 0.00003(19)
Sc3 0.0303(3) 0.0284(2) 0.0441(3) -0.0004(2) 0.0126(2) 0.00042(19)
Sc4 0.0330(3) 0.0348(3) 0.0522(3) 0.0005(2) 0.0175(2) 0.0017(2)
O17 0.0293(9) 0.0320(9) 0.0450(10) -0.0023(8) 0.0122(8) 0.0007(7)
O18 0.0347(10) 0.0303(9) 0.0476(11) -0.0031(8) 0.0138(8) -0.0004(8)
Na1 0.0480(7) 0.0347(6) 0.0552(7) -0.0013(5) 0.0140(5) 0.0029(5)
O1 0.0375(10) 0.0291(9) 0.0530(12) 0.0012(8) 0.0081(9) 0.0056(8)
O2 0.0479(12) 0.0329(10) 0.0523(12) 0.0063(9) 0.0143(9) 0.0018(8)
O3 0.0552(15) 0.0509(13) 0.0914(19) -0.0130(13) 0.0284(13) -0.0064(11)
O4 0.0590(15) 0.0570(15) 0.0737(17) 0.0005(12) 0.0187(13) 0.0072(12)
O5 0.0422(12) 0.0400(11) 0.0636(14) -0.0007(10) 0.0175(10) 0.0057(9)
O6 0.0420(11) 0.0298(9) 0.0601(13) -0.0041(9) 0.0157(9) 0.0029(8)
O7 0.0372(10) 0.0294(9) 0.0538(12) -0.0018(8) 0.0140(9) -0.0012(8)
O8 0.0294(9) 0.0348(10) 0.0537(12) -0.0041(8) 0.0106(8) 0.0003(8)
O9 0.0312(10) 0.0359(10) 0.0494(11) 0.0049(8) 0.0126(8) 0.0017(8)
O10 0.0286(9) 0.0306(9) 0.0468(11) 0.0004(8) 0.0113(8) 0.0027(7)
O11 0.0300(9) 0.0296(9) 0.0444(10) -0.0003(7) 0.0122(8) -0.0011(7)
O12 0.0383(11) 0.0257(9) 0.0616(13) -0.0053(8) 0.0184(9) -0.0020(8)
O13 0.0443(12) 0.0299(10) 0.0678(14) 0.0014(9) 0.0235(10) 0.0056(8)
O14 0.0370(10) 0.0394(10) 0.0596(13) -0.0011(9) 0.0207(9) 0.0061(8)
O15 0.0345(11) 0.0534(13) 0.0871(17) 0.0185(12) 0.0275(11) 0.0055(9)
O16 0.0300(10) 0.0382(10) 0.0483(11) 0.0022(8) 0.0131(8) -0.0010(8)
O19 0.0353(10) 0.0320(9) 0.0411(10) -0.0018(8) 0.0113(8) 0.0030(7)
C1 0.0396(15) 0.0283(13) 0.0507(17) -0.0006(12) 0.0054(13) 0.0031(11)
C2 0.0350(15) 0.0334(14) 0.0589(18) -0.0016(13) 0.0054(13) 0.0038(11)
C3 0.0419(17) 0.0403(16) 0.064(2) 0.0017(14) 0.0086(15) 0.0086(13)
C4 0.0451(18) 0.0409(16) 0.061(2) 0.0042(14) 0.0056(15) 0.0095(13)
C5 0.0511(18) 0.0363(15) 0.0593(19) 0.0060(13) 0.0097(15) 0.0073(13)
C6 0.0455(17) 0.0333(14) 0.0545(18) -0.0011(13) 0.0084(14) 0.0041(12)
C7 0.057(2) 0.053(2) 0.068(2) 0.0078(17) 0.0090(17) 0.0226(16)
C8 0.127(4) 0.087(3) 0.088(3) 0.014(3) 0.030(3) 0.067(3)
C9 0.077(3) 0.100(4) 0.122(4) -0.005(3) -0.019(3) 0.039(3)
C10 0.156(6) 0.150(6) 0.138(5) 0.089(5) 0.086(5) 0.113(5)
C11 0.0532(18) 0.0371(15) 0.0504(17) 0.0026(13) 0.0107(14) 0.0067(13)
C12 0.0490(17) 0.0326(14) 0.0515(17) 0.0047(12) 0.0200(14) 0.0058(12)
C13 0.0510(18) 0.0372(15) 0.0570(18) 0.0052(13) 0.0216(15) 0.0058(13)
C14 0.058(2) 0.0475(18) 0.0564(19) 0.0118(15) 0.0154(16) 0.0086(15)
C15 0.063(2) 0.0451(18) 0.066(2) 0.0138(15) 0.0245(18) 0.0040(15)
C16 0.057(2) 0.0453(17) 0.064(2) 0.0117(15) 0.0226(17) -0.0005(15)
C17 0.0511(18) 0.0381(15) 0.0564(18) 0.0067(13) 0.0252(15) 0.0049(13)
C18 0.076(3) 0.054(2) 0.071(2) 0.0208(18) 0.017(2) 0.0011(19)
C19 0.087(3) 0.067(3) 0.131(4) 0.043(3) 0.026(3) 0.015(2)
C20 0.161(5) 0.082(3) 0.071(3) 0.024(2) 0.026(3) -0.026(3)
C21 0.098(3) 0.067(3) 0.090(3) 0.031(2) 0.026(3) -0.009(2)
C22 0.0513(18) 0.0447(17) 0.060(2) 0.0057(14) 0.0209(15) -0.0038(14)
C23 0.0519(19) 0.0428(17) 0.068(2) 0.0035(15) 0.0195(16) -0.0022(14)
C24 0.0501(18) 0.0431(16) 0.061(2) 0.0079(14) 0.0230(15) -0.0022(14)
C25 0.069(2) 0.0468(18) 0.069(2) 0.0004(16) 0.0339(18) -0.0096(16)
C26 0.076(3) 0.051(2) 0.083(3) 0.0018(18) 0.041(2) -0.0153(18)
C27 0.067(2) 0.054(2) 0.083(3) 0.0072(18) 0.040(2) -0.0074(17)
C28 0.060(2) 0.0495(18) 0.067(2) 0.0077(16) 0.0271(17) 0.0049(16)
C29 0.111(4) 0.062(3) 0.127(4) -0.015(3) 0.076(3) -0.034(3)
C30 0.143(5) 0.077(3) 0.139(5) -0.041(3) 0.084(4) -0.058(3)
C31 0.191(7) 0.056(3) 0.163(6) -0.005(3) 0.124(5) -0.034(3)
C32 0.101(4) 0.101(4) 0.161(6) -0.031(4) 0.063(4) -0.054(3)
C33 0.069(2) 0.056(2) 0.075(2) 0.0013(18) 0.035(2) -0.0013(18)
C34 0.0449(18) 0.061(2) 0.063(2) -0.0041(16) 0.0217(16) 0.0006(15)
C35 0.058(2) 0.0536(19) 0.069(2) -0.0020(16) 0.0298(18) 0.0007(16)
C36 0.051(2) 0.056(2) 0.079(2) -0.0047(17) 0.0315(18) -0.0064(16)
C37 0.050(2) 0.059(2) 0.078(2) -0.0035(18) 0.0278(18) -0.0053(16)
C38 0.052(2) 0.057(2) 0.075(2) 0.0034(17) 0.0265(18) 0.0010(16)
C39 0.0506(19) 0.0514(19) 0.067(2) -0.0002(16) 0.0250(16) 0.0004(15)
C40 0.053(2) 0.069(3) 0.100(3) -0.003(2) 0.020(2) -0.0038(19)
C41 0.060(3) 0.109(4) 0.155(6) -0.005(4) 0.007(3) -0.009(3)
C42 0.058(3) 0.131(5) 0.184(7) -0.056(5) 0.015(3) 0.019(3)
C43 0.084(3) 0.121(5) 0.105(4) 0.015(3) 0.016(3) 0.010(3)
C44 0.054(2) 0.0535(19) 0.068(2) -0.0007(16) 0.0215(17) -0.0005(16)
C45 0.0377(16) 0.0408(16) 0.0589(19) -0.0078(13) 0.0112(14) 0.0027(12)
C46 0.0432(17) 0.0482(17) 0.062(2) -0.0069(15) 0.0160(15) -0.0026(14)
C47 0.0453(18) 0.055(2) 0.075(2) -0.0073(17) 0.0241(17) 0.0010(15)
C48 0.0424(18) 0.0505(19) 0.075(2) -0.0083(16) 0.0166(16) 0.0044(14)
C49 0.0414(17) 0.0439(17) 0.069(2) -0.0052(15) 0.0138(15) 0.0044(13)
C50 0.0381(16) 0.0421(16) 0.0605(19) -0.0074(14) 0.0108(14) 0.0022(13)
C51 0.0446(19) 0.062(2) 0.091(3) -0.009(2) 0.0234(18) 0.0116(16)
C52 0.091(4) 0.142(5) 0.114(4) -0.011(4) 0.041(3) 0.060(4)
C53 0.046(2) 0.078(3) 0.141(4) -0.014(3) 0.018(2) 0.011(2)
C54 0.077(3) 0.066(3) 0.177(6) 0.016(3) 0.062(3) 0.029(2)
C55 0.0422(16) 0.0395(16) 0.0558(18) -0.0024(13) 0.0100(14) 0.0061(13)
C56 0.0481(17) 0.0298(13) 0.0521(17) -0.0033(12) 0.0201(14) 0.0046(12)
C57 0.0430(16) 0.0364(15) 0.0523(17) -0.0005(12) 0.0130(13) 0.0037(12)
C58 0.0449(17) 0.0370(15) 0.0606(19) -0.0017(13) 0.0140(14) 0.0096(13)
C59 0.0532(18) 0.0339(15) 0.0551(18) -0.0004(13) 0.0141(15) 0.0073(13)
C60 0.0448(17) 0.0348(15) 0.0556(18) -0.0040(13) 0.0120(14) 0.0012(12)
C61 0.0421(16) 0.0347(14) 0.0524(17) 0.0014(12) 0.0155(13) 0.0051(12)
C62 0.058(2) 0.0366(16) 0.069(2) -0.0067(15) 0.0127(17) 0.0098(14)
C63 0.064(2) 0.0432(18) 0.082(3) -0.0073(17) 0.0131(19) 0.0165(16)
C64 0.080(3) 0.0467(19) 0.078(3) -0.0147(18) 0.009(2) 0.0156(19)
C65 0.079(3) 0.0360(18) 0.120(4) 0.004(2) 0.034(3) 0.0043(18)
C66 0.0457(16) 0.0326(14) 0.0491(17) -0.0009(12) 0.0121(13) 0.0029(12)
C67 0.0315(14) 0.0310(13) 0.0532(17) 0.0006(12) 0.0088(12) -0.0007(11)
C68 0.0379(15) 0.0316(14) 0.0497(16) 0.0014(12) 0.0098(12) 0.0011(11)
C69 0.0493(17) 0.0326(14) 0.0560(18) -0.0005(13) 0.0122(14) -0.0011(13)
C70 0.0506(18) 0.0348(15) 0.062(2) 0.0022(13) 0.0147(15) -0.0055(13)
C71 0.0401(16) 0.0392(15) 0.0616(19) 0.0050(13) 0.0151(14) -0.0017(12)
C72 0.0374(15) 0.0350(14) 0.0561(18) 0.0032(12) 0.0151(13) 0.0001(12)
C73 0.069(2) 0.0388(16) 0.079(2) -0.0001(15) 0.0250(18) -0.0165(16)
C74 0.150(5) 0.040(2) 0.162(5) -0.015(3) 0.089(4) -0.026(2)
C75 0.207(6) 0.066(3) 0.096(3) 0.005(2) 0.054(3) -0.058(4)
C76 0.072(3) 0.067(3) 0.229(7) 0.028(4) 0.002(3) -0.031(2)
C77 0.0376(15) 0.0376(15) 0.0521(17) 0.0005(12) 0.0130(13) -0.0035(12)
C78 0.0288(13) 0.0379(14) 0.0501(16) -0.0036(12) 0.0121(12) -0.0005(11)
C79 0.0345(14) 0.0367(14) 0.0513(17) -0.0025(12) 0.0148(12) 0.0002(11)
C80 0.0366(15) 0.0423(16) 0.063(2) -0.0026(14) 0.0129(14) -0.0038(13)
C81 0.0350(16) 0.0526(18) 0.062(2) -0.0043(15) 0.0088(14) -0.0027(13)
C82 0.0370(16) 0.0482(17) 0.0594(19) -0.0009(14) 0.0087(14) 0.0035(13)
C83 0.0333(15) 0.0410(15) 0.0571(18) 0.0012(13) 0.0130(13) 0.0046(12)
C84 0.0418(19) 0.068(2) 0.075(3) -0.0030(19) 0.0024(17) -0.0059(16)
C85 0.063(3) 0.084(3) 0.099(3) -0.022(3) 0.007(2) -0.019(2)
C86 0.039(2) 0.133(5) 0.117(4) -0.043(3) 0.012(2) -0.001(2)
C87 0.060(2) 0.088(3) 0.082(3) -0.011(2) 0.007(2) -0.004(2)
C88 0.0394(16) 0.0372(15) 0.0615(19) -0.0009(13) 0.0150(14) 0.0041(12)
C89 0.0309(14) 0.0415(15) 0.0521(17) 0.0119(13) 0.0128(12) 0.0003(11)
C90 0.0332(15) 0.0473(16) 0.0532(18) 0.0048(13) 0.0147(13) -0.0035(12)
C91 0.0371(16) 0.071(2) 0.0495(18) 0.0076(15) 0.0125(14) 0.0001(15)
C92 0.0413(17) 0.083(2) 0.0503(19) 0.0158(17) 0.0142(15) 0.0112(17)
C93 0.0421(17) 0.065(2) 0.063(2) 0.0169(17) 0.0186(15) 0.0158(15)
C94 0.0379(15) 0.0473(16) 0.0495(17) 0.0127(13) 0.0140(13) 0.0055(13)
C95 0.048(2) 0.117(3) 0.063(2) 0.026(2) 0.0089(17) 0.022(2)
C96 0.063(4) 0.118(6) 0.055(4) 0.023(4) 0.007(3) 0.013(4)
C97 0.043(3) 0.150(5) 0.061(4) 0.016(4) -0.008(3) -0.011(3)
C98 0.057(5) 0.193(9) 0.073(5) 0.022(7) 0.008(4) 0.057(6)
C96X 0.111(9) 0.109(5) 0.058(6) 0.025(5) 0.009(6) 0.029(7)
C97X 0.068(7) 0.103(8) 0.070(5) 0.020(5) 0.013(5) 0.016(7)
C98X 0.040(5) 0.182(14) 0.081(8) 0.027(11) 0.007(5) 0.024(8)
C99 0.0405(16) 0.0344(14) 0.0573(18) 0.0088(13) 0.0139(14) 0.0055(12)
C100 0.0262(13) 0.0315(13) 0.0498(16) -0.0036(11) 0.0104(11) 0.0022(10)
C101 0.0359(15) 0.0335(14) 0.0492(16) 0.0015(12) 0.0130(12) 0.0050(11)
C102 0.0400(16) 0.0385(15) 0.0520(17) 0.0028(13) 0.0113(13) 0.0077(12)
C103 0.0315(14) 0.0416(15) 0.0523(17) -0.0042(13) 0.0063(13) 0.0052(12)
C104 0.0320(14) 0.0380(14) 0.0535(17) -0.0061(12) 0.0148(13) -0.0013(11)
C105 0.0315(14) 0.0316(13) 0.0482(16) -0.0047(11) 0.0123(12) 0.0015(10)
C106 0.0305(15) 0.0560(18) 0.0616(18) -0.0048(14) 0.0060(13) 0.0044(13)
C107 0.038(2) 0.078(3) 0.078(3) 0.013(3) 0.009(2) 0.013(2)
C108 0.035(2) 0.061(2) 0.076(3) -0.014(2) 0.009(2) -0.0008(18)
C109 0.039(2) 0.064(3) 0.077(3) -0.017(2) 0.014(2) 0.010(2)
C10X 0.030(6) 0.060(4) 0.102(11) -0.003(6) 0.006(7) 0.013(5)
C10Y 0.039(7) 0.101(11) 0.065(5) -0.020(7) 0.000(5) 0.007(7)
C10Z 0.028(6) 0.090(9) 0.075(7) 0.006(7) 0.014(5) 0.013(6)
C110 0.0303(14) 0.0402(15) 0.0475(16) -0.0013(12) 0.0138(12) 0.0007(11)
C111 0.0312(13) 0.0314(13) 0.0435(15) 0.0028(11) 0.0112(11) -0.0013(10)
C112 0.0329(14) 0.0347(14) 0.0494(16) 0.0035(12) 0.0128(12) 0.0003(11)
C113 0.0354(15) 0.0391(15) 0.067(2) 0.0019(14) 0.0206(14) -0.0006(12)
C114 0.0371(16) 0.0416(16) 0.067(2) 0.0013(14) 0.0170(14) -0.0069(12)
C115 0.0411(16) 0.0340(14) 0.0590(18) -0.0010(13) 0.0154(14) -0.0074(12)
C116 0.0360(14) 0.0345(14) 0.0457(16) 0.0016(12) 0.0112(12) -0.0022(11)
C117 0.0385(17) 0.055(2) 0.087(3) -0.0072(18) 0.0253(17) -0.0108(14)
C118 0.042(2) 0.101(3) 0.092(3) 0.007(3) 0.008(2) -0.017(2)
C119 0.051(2) 0.064(2) 0.105(3) 0.002(2) 0.039(2) -0.0110(17)
C120 0.062(2) 0.069(3) 0.128(4) -0.030(3) 0.045(3) -0.033(2)
C121 0.0405(15) 0.0322(13) 0.0495(16) -0.0046(12) 0.0146(13) -0.0041(11)
C122 0.0433(16) 0.0278(13) 0.0572(18) -0.0058(12) 0.0206(14) -0.0025(11)
C123 0.0424(16) 0.0304(13) 0.0538(17) -0.0054(12) 0.0205(13) -0.0020(11)
C124 0.0446(17) 0.0334(14) 0.0622(19) -0.0068(13) 0.0198(14) -0.0048(12)
C125 0.0521(18) 0.0298(14) 0.066(2) -0.0045(13) 0.0244(16) -0.0041(13)
C126 0.0509(18) 0.0315(14) 0.064(2) -0.0001(13) 0.0217(15) 0.0029(13)
C127 0.0445(16) 0.0312(14) 0.0555(18) -0.0029(12) 0.0182(14) -0.0004(12)
C128 0.064(2) 0.0329(16) 0.087(2) 0.0038(15) 0.0220(18) -0.0074(14)
C129 0.066(2) 0.044(2) 0.088(3) -0.002(2) 0.027(2) -0.0164(19)
C130 0.113(5) 0.066(4) 0.086(3) 0.012(3) 0.028(3) -0.035(4)
C131 0.072(3) 0.032(2) 0.106(4) -0.010(2) 0.018(3) -0.0046(19)
C29X 0.065(8) 0.042(9) 0.094(12) 0.004(8) 0.028(8) -0.017(7)
C13X 0.054(10) 0.036(8) 0.095(7) -0.005(6) 0.022(7) -0.019(7)
C13Y 0.075(10) 0.028(8) 0.098(8) 0.011(7) 0.021(8) -0.006(7)
C132 0.0458(17) 0.0326(14) 0.0576(18) -0.0018(13) 0.0125(14) 0.0032(12)
C133 0.0362(15) 0.0317(14) 0.066(2) -0.0039(13) 0.0138(14) 0.0026(11)
C134 0.0390(16) 0.0344(14) 0.065(2) -0.0032(13) 0.0133(14) 0.0009(12)
C135 0.0487(18) 0.0380(16) 0.074(2) 0.0028(15) 0.0153(16) 0.0080(14)
C136 0.0499(19) 0.0401(17) 0.091(3) -0.0038(17) 0.0240(18) 0.0085(14)
C137 0.0483(19) 0.0415(17) 0.081(2) -0.0073(16) 0.0238(17) 0.0060(14)
C138 0.0415(16) 0.0394(16) 0.070(2) -0.0086(14) 0.0197(15) -0.0005(13)
C139 0.070(3) 0.0443(19) 0.111(3) 0.003(2) 0.035(2) 0.0196(18)
C140 0.092(3) 0.042(2) 0.119(4) 0.001(2) 0.033(3) 0.014(2)
C141 0.069(3) 0.069(3) 0.135(4) 0.014(3) 0.022(3) 0.030(2)
C142 0.112(4) 0.064(3) 0.139(5) 0.006(3) 0.064(4) 0.041(3)
C143 0.0451(17) 0.0433(16) 0.065(2) -0.0091(14) 0.0204(15) -0.0004(13)
C144 0.0390(16) 0.0421(16) 0.065(2) -0.0039(14) 0.0227(14) 0.0060(12)
C145 0.0462(18) 0.0445(17) 0.076(2) -0.0057(15) 0.0285(16) 0.0035(14)
C146 0.061(2) 0.050(2) 0.111(3) -0.021(2) 0.045(2) -0.0002(17)
C147 0.062(2) 0.066(2) 0.146(4) -0.024(3) 0.064(3) -0.004(2)
C148 0.046(2) 0.060(2) 0.124(4) -0.018(2) 0.044(2) -0.0051(16)
C149 0.0393(16) 0.0460(17) 0.079(2) -0.0042(16) 0.0240(16) 0.0026(13)
C150 0.085(5) 0.071(5) 0.180(9) -0.037(5) 0.091(5) -0.007(4)
C151 0.102(7) 0.062(4) 0.180(8) -0.029(5) 0.099(5) 0.011(4)
C152 0.063(5) 0.141(11) 0.252(11) -0.065(8) 0.082(5) 0.003(6)
C153 0.199(12) 0.086(5) 0.253(13) -0.020(7) 0.183(11) -0.012(7)
C15W 0.076(9) 0.109(9) 0.198(11) -0.049(8) 0.085(8) -0.009(6)
C15X 0.100(12) 0.150(16) 0.232(12) -0.090(12) 0.119(10) -0.039(12)
C15Y 0.137(13) 0.200(18) 0.234(12) -0.001(11) 0.125(10) 0.086(12)
C15Z 0.084(9) 0.141(11) 0.220(15) -0.081(10) 0.117(10) -0.033(8)
C154 0.0350(15) 0.0472(17) 0.064(2) -0.0003(14) 0.0134(14) 0.0017(13)
C155 0.0325(14) 0.0482(16) 0.0547(17) -0.0015(13) 0.0158(13) -0.0066(12)
C156 0.0340(15) 0.0518(18) 0.068(2) 0.0000(15) 0.0166(14) -0.0035(13)
C157 0.0336(16) 0.083(3) 0.097(3) 0.018(2) 0.0225(17) -0.0018(16)
C158 0.0383(17) 0.113(3) 0.112(3) 0.039(2) 0.0328(19) 0.0004(18)
C159 0.0415(17) 0.091(3) 0.090(3) 0.032(2) 0.0254(18) -0.0020(17)
C160 0.0337(15) 0.0548(18) 0.064(2) 0.0061(14) 0.0148(14) -0.0084(13)
C161 0.047(3) 0.071(5) 0.137(6) 0.020(4) 0.042(4) -0.006(3)
C162 0.063(6) 0.095(6) 0.134(8) 0.012(5) 0.054(5) -0.008(4)
C163 0.048(4) 0.058(4) 0.159(7) 0.012(4) 0.044(4) -0.009(3)
C164 0.058(5) 0.107(6) 0.166(8) 0.052(6) 0.060(5) 0.008(4)
C16W 0.044(4) 0.091(6) 0.104(5) 0.011(5) 0.034(4) -0.012(4)
C16X 0.086(8) 0.104(7) 0.150(10) 0.033(7) 0.077(7) 0.011(5)
C16Y 0.077(7) 0.095(6) 0.119(8) 0.006(6) 0.055(6) -0.032(5)
C16Z 0.070(6) 0.145(10) 0.102(4) 0.007(5) 0.045(4) -0.019(5)
C165 0.0338(15) 0.0466(17) 0.0588(19) 0.0068(14) 0.0111(13) -0.0079(12)
C166 0.0352(15) 0.0370(14) 0.0480(16) 0.0027(12) 0.0146(12) 0.0004(11)
C167 0.0333(15) 0.0421(15) 0.0541(18) 0.0050(13) 0.0155(13) -0.0015(12)
C168 0.0373(16) 0.0532(18) 0.0569(19) 0.0074(14) 0.0198(14) -0.0006(13)
C169 0.0439(17) 0.0518(18) 0.0539(18) 0.0028(14) 0.0229(14) 0.0043(14)
C170 0.0396(16) 0.0453(16) 0.0494(17) -0.0019(13) 0.0152(13) 0.0001(13)
C171 0.0325(14) 0.0363(14) 0.0520(17) -0.0015(12) 0.0130(12) 0.0003(11)
C172 0.060(2) 0.071(2) 0.057(2) -0.0012(17) 0.0286(17) -0.0011(18)
C173 0.075(3) 0.086(3) 0.067(2) 0.000(2) 0.042(2) -0.004(2)
C174 0.069(3) 0.099(3) 0.057(2) 0.015(2) 0.0224(19) 0.002(2)
C175 0.106(4) 0.092(3) 0.072(3) -0.023(2) 0.049(3) -0.016(3)
C176 0.0365(15) 0.0428(15) 0.0482(17) -0.0025(12) 0.0120(13) -0.0057(12)
C177 0.0415(16) 0.0406(15) 0.0463(16) -0.0005(12) 0.0139(13) 0.0070(12)
C178 0.0480(18) 0.0494(18) 0.0519(18) 0.0034(14) 0.0156(14) 0.0034(14)
C179 0.0524(18) 0.0406(16) 0.0518(18) -0.0016(13) 0.0147(14) 0.0018(13)
N1 0.0468(16) 0.0521(17) 0.0632(18) 0.0125(13) 0.0058(13) -0.0078(13)
C180 0.055(2) 0.052(2) 0.065(2) 0.0088(16) 0.0070(17) -0.0027(16)
C181 0.083(3) 0.045(2) 0.091(3) 0.0164(19) 0.006(2) -0.0064(19)
N2 0.0408(13) 0.0449(13) 0.0424(13) 0.0018(10) 0.0062(11) -0.0140(11)
C182 0.0593(19) 0.073(3) 0.071(2) -0.0066(19) 0.0178(18) -0.0054(19)
C183 0.055(2) 0.148(5) 0.161(6) -0.077(5) 0.014(3) 0.012(3)
N3 0.0563(16) 0.0478(15) 0.0530(15) -0.0017(11) 0.0215(13) 0.0105(12)
C184 0.084(3) 0.079(3) 0.082(3) -0.017(2) 0.040(2) -0.013(2)
C185 0.204(8) 0.165(7) 0.138(5) -0.091(5) 0.099(6) -0.100(6)
N4 0.0477(15) 0.0523(16) 0.0558(16) -0.0023(13) 0.0092(13) 0.0010(13)
C186 0.0465(17) 0.0461(18) 0.0481(17) 0.0002(14) 0.0093(14) 0.0037(14)
C187 0.068(2) 0.0472(19) 0.071(2) -0.0088(17) 0.0204(19) -0.0053(17)
N5 0.237(8) 0.148(6) 0.155(6) -0.049(5) 0.100(6) -0.069(6)
C188 0.152(6) 0.086(4) 0.128(5) -0.019(4) 0.070(5) -0.032(4)
C189 0.079(3) 0.061(2) 0.100(3) 0.011(2) 0.040(3) 0.002(2)
N6 0.207(8) 0.470(17) 0.233(9) -0.198(10) 0.138(8) -0.207(10)
C190 0.140(6) 0.318(12) 0.170(7) -0.113(7) 0.095(6) -0.118(7)
C191 0.080(3) 0.092(3) 0.111(4) 0.002(3) 0.021(3) 0.012(3)
N7 0.139(5) 0.270(9) 0.134(5) -0.084(5) 0.064(4) -0.041(5)
C192 0.099(4) 0.157(6) 0.111(4) -0.030(4) 0.053(3) -0.016(4)
C193 0.139(6) 0.201(8) 0.110(5) -0.039(5) 0.046(4) -0.048(5)
N8 0.113(8) 0.217(11) 0.240(13) -0.163(10) 0.110(8) -0.076(7)
C194 0.099(7) 0.156(9) 0.156(9) -0.107(8) 0.087(7) -0.083(6)
C195 0.082(6) 0.116(7) 0.089(6) -0.014(5) 0.050(5) -0.038(5)
N9 0.165(10) 0.085(6) 0.085(6) 0.001(5) 0.045(6) 0.011(6)
C196 0.166(12) 0.064(6) 0.077(7) 0.004(5) 0.038(7) 0.017(6)
C197 0.130(10) 0.116(9) 0.086(7) 0.001(6) 0.047(7) 0.018(7)
N10 0.258(12) 0.123(6) 0.158(8) -0.040(5) 0.106(8) -0.038(7)
C198 0.136(7) 0.114(5) 0.105(6) -0.020(4) 0.064(5) -0.026(5)
C199 0.137(8) 0.109(6) 0.124(7) -0.020(5) 0.064(6) -0.030(6)
N10X 0.164(17) 0.108(14) 0.067(10) -0.008(8) 0.038(10) -0.022(11)
C19X 0.108(14) 0.125(16) 0.071(12) 0.000(8) 0.042(10) -0.040(10)
C19Y 0.107(14) 0.127(16) 0.091(13) 0.003(11) 0.041(10) -0.032(11)
N11 0.062(2) 0.079(2) 0.084(2) -0.0163(19) 0.0306(18) -0.0086(18)
C200 0.054(2) 0.075(3) 0.077(3) -0.024(2) 0.0283(19) -0.0118(19)
C201 0.065(2) 0.074(3) 0.100(3) -0.028(2) 0.034(2) -0.015(2)
N12 0.073(17) 0.12(2) 0.092(18) 0.008(15) 0.038(14) -0.011(12)
C202 0.064(16) 0.109(19) 0.064(15) 0.015(13) 0.031(12) -0.019(11)
C203 0.070(16) 0.098(18) 0.034(12) -0.004(12) 0.018(11) -0.026(11)

loop_
_atom_type_symbol
_atom_type_description
_atom_type_scat_dispersion_real
_atom_type_scat_dispersion_imag
_atom_type_scat_source
C C 0.0181 0.0091 'International Tables Vol C Tables 4.2.6.8 and 6.1.1.4'
H H 0.0000 0.0000 'International Tables Vol C Tables 4.2.6.8 and 6.1.1.4'
N N 0.0311 0.0180 'International Tables Vol C Tables 4.2.6.8 and 6.1.1.4'
O O 0.0492 0.0322 'International Tables Vol C Tables 4.2.6.8 and 6.1.1.4'
Sc Sc 0.3119 1.5331 'International Tables Vol C Tables 4.2.6.8 and 6.1.1.4'
Na Na 0.1353 0.1239 'International Tables Vol C Tables 4.2.6.8 and 6.1.1.4'

loop_
_geom_angle_atom_site_label_1
_geom_angle_atom_site_label_2
_geom_angle_atom_site_label_3
_geom_angle
_geom_angle_site_symmetry_1
_geom_angle_site_symmetry_3
_geom_angle_publ_flag
O2 Sc1 O1 102.11(9) . . ?
O2 Sc1 O19 101.16(8) . . ?
O1 Sc1 O19 92.85(7) . . ?
O2 Sc1 O11 97.54(8) . . ?
O1 Sc1 O11 155.36(8) . . ?
O19 Sc1 O11 97.80(7) . . ?
O2 Sc1 O17 168.20(8) . . ?
O1 Sc1 O17 88.59(7) . . ?
O19 Sc1 O17 73.01(7) . . ?
O11 Sc1 O17 73.55(7) . . ?
O2 Sc1 O12 85.72(8) . . ?
O1 Sc1 O12 87.87(8) . . ?
O19 Sc1 O12 172.75(8) . . ?
O11 Sc1 O12 78.87(7) . . ?
O17 Sc1 O12 99.80(7) . . ?
O2 Sc1 Sc3 135.12(6) . . ?
O1 Sc1 Sc3 120.29(6) . . ?
O19 Sc1 Sc3 91.33(5) . . ?
O11 Sc1 Sc3 37.73(5) . . ?
O17 Sc1 Sc3 37.14(5) . . ?
O12 Sc1 Sc3 82.09(5) . . ?
O2 Sc1 Sc2 133.84(6) . . ?
O1 Sc1 Sc2 96.46(5) . . ?
O19 Sc1 Sc2 35.50(5) . . ?
O11 Sc1 Sc2 80.10(5) . . ?
O17 Sc1 Sc2 38.22(5) . . ?
O12 Sc1 Sc2 137.25(6) . . ?
Sc3 Sc1 Sc2 59.046(15) . . ?
O2 Sc1 Na1 125.20(7) . . ?
O1 Sc1 Na1 36.80(5) . . ?
O19 Sc1 Na1 62.18(5) . . ?
O11 Sc1 Na1 134.42(5) . . ?
O17 Sc1 Na1 61.74(5) . . ?
O12 Sc1 Na1 115.66(6) . . ?
Sc3 Sc1 Na1 98.83(2) . . ?
Sc2 Sc1 Na1 59.72(2) . . ?
O7 Sc2 O6 103.41(8) . . ?
O7 Sc2 O19 99.92(8) . . ?
O6 Sc2 O19 94.75(8) . . ?
O7 Sc2 O10 147.47(8) . . ?
O6 Sc2 O10 99.35(8) . . ?
O19 Sc2 O10 101.04(7) . . ?
O7 Sc2 O17 87.72(7) . . ?
O6 Sc2 O17 165.95(8) . . ?
O19 Sc2 O17 74.62(7) . . ?
O10 Sc2 O17 74.29(7) . . ?
O7 Sc2 N1 78.61(9) . . ?
O6 Sc2 N1 80.58(10) . . ?
O19 Sc2 N1 174.56(10) . . ?
O10 Sc2 N1 82.57(9) . . ?
O17 Sc2 N1 110.43(10) . . ?
O7 Sc2 Sc3 117.03(6) . . ?
O6 Sc2 Sc3 137.27(6) . . ?
O19 Sc2 Sc3 91.52(5) . . ?
O10 Sc2 Sc3 38.12(5) . . ?
O17 Sc2 Sc3 36.70(5) . . ?
N1 Sc2 Sc3 93.81(8) . . ?
O7 Sc2 Sc1 100.67(6) . . ?
O6 Sc2 Sc1 128.18(6) . . ?
O19 Sc2 Sc1 35.79(5) . . ?
O10 Sc2 Sc1 82.66(5) . . ?
O17 Sc2 Sc1 39.56(5) . . ?
N1 Sc2 Sc1 149.52(9) . . ?
Sc3 Sc2 Sc1 58.962(15) . . ?
O7 Sc2 Na1 39.08(6) . . ?
O6 Sc2 Na1 120.06(6) . . ?
O19 Sc2 Na1 64.36(5) . . ?
O10 Sc2 Na1 138.05(5) . . ?
O17 Sc2 Na1 64.04(5) . . ?
N1 Sc2 Na1 115.56(7) . . ?
Sc3 Sc2 Na1 100.69(2) . . ?
Sc1 Sc2 Na1 62.49(2) . . ?
O9 Sc3 O17 114.24(8) . . ?
O9 Sc3 O18 88.74(8) . . ?
O17 Sc3 O18 84.16(8) . . ?
O9 Sc3 O11 162.53(7) . . ?
O17 Sc3 O11 78.21(7) . . ?
O18 Sc3 O11 105.27(7) . . ?
O9 Sc3 O10 88.02(8) . . ?
O17 Sc3 O10 76.43(7) . . ?
O18 Sc3 O10 156.95(7) . . ?
O11 Sc3 O10 83.01(7) . . ?
O9 Sc3 N2 82.68(8) . . ?
O17 Sc3 N2 161.61(9) . . ?
O18 Sc3 N2 104.21(9) . . ?
O11 Sc3 N2 83.75(8) . . ?
O10 Sc3 N2 97.99(9) . . ?
O9 Sc3 Sc1 155.33(6) . . ?
O17 Sc3 Sc1 41.10(5) . . ?
O18 Sc3 Sc1 88.51(6) . . ?
O11 Sc3 Sc1 38.54(5) . . ?
O10 Sc3 Sc1 85.01(5) . . ?
N2 Sc3 Sc1 121.70(7) . . ?
O9 Sc3 Sc2 98.95(6) . . ?
O17 Sc3 Sc2 39.20(5) . . ?
O18 Sc3 Sc2 120.70(6) . . ?
O11 Sc3 Sc2 83.04(5) . . ?
O10 Sc3 Sc2 37.77(5) . . ?
N2 Sc3 Sc2 135.05(7) . . ?
Sc1 Sc3 Sc2 61.991(15) . . ?
O15 Sc4 O8 92.03(10) . . ?
O15 Sc4 O14 92.57(9) . . ?
O8 Sc4 O14 96.78(8) . . ?
O15 Sc4 O18 159.59(9) . . ?
O8 Sc4 O18 84.73(8) . . ?
O14 Sc4 O18 107.82(8) . . ?
O15 Sc4 O16 79.51(8) . . ?
O8 Sc4 O16 103.44(8) . . ?
O14 Sc4 O16 158.46(8) . . ?
O18 Sc4 O16 81.66(7) . . ?
O15 Sc4 N3 99.13(11) . . ?
O8 Sc4 N3 168.59(9) . . ?
O14 Sc4 N3 80.45(9) . . ?
O18 Sc4 N3 85.59(9) . . ?
O16 Sc4 N3 81.09(8) . . ?
Sc3 O17 Sc2 104.10(8) . . ?
Sc3 O17 Sc1 101.76(8) . . ?
Sc2 O17 Sc1 102.22(8) . . ?
Sc3 O17 H17 112(2) . . ?
Sc2 O17 H17 124(3) . . ?
Sc1 O17 H17 110(2) . . ?
Sc3 O18 Sc4 131.21(9) . . ?
Sc3 O18 H18 115(3) . . ?
Sc4 O18 H18 111(3) . . ?
N4 Na1 O7 87.03(9) . . ?
N4 Na1 O1 143.97(10) . . ?
O7 Na1 O1 120.58(8) . . ?
N4 Na1 C78 117.80(11) . . ?
O7 Na1 C78 86.83(9) . . ?
O1 Na1 C78 88.54(9) . . ?
N4 Na1 C83 113.11(11) . . ?
O7 Na1 C83 115.75(9) . . ?
O1 Na1 C83 77.39(9) . . ?
C78 Na1 C83 29.15(9) . . ?
N4 Na1 C79 93.88(10) . . ?
O7 Na1 C79 70.62(8) . . ?
O1 Na1 C79 115.95(9) . . ?
C78 Na1 C79 27.63(8) . . ?
C83 Na1 C79 48.80(8) . . ?
N4 Na1 C1 125.24(10) . . ?
O7 Na1 C1 144.96(8) . . ?
O1 Na1 C1 24.50(7) . . ?
C78 Na1 C1 88.65(9) . . ?
C83 Na1 C1 67.43(9) . . ?
C79 Na1 C1 114.90(9) . . ?
N4 Na1 Sc2 110.87(8) . . ?
O7 Na1 Sc2 32.91(5) . . ?
O1 Na1 Sc2 88.99(6) . . ?
C78 Na1 Sc2 95.12(7) . . ?
C83 Na1 Sc2 121.21(7) . . ?
C79 Na1 Sc2 91.87(6) . . ?
C1 Na1 Sc2 113.38(6) . . ?
N4 Na1 Sc1 148.72(9) . . ?
O7 Na1 Sc1 89.97(6) . . ?
O1 Na1 Sc1 31.26(5) . . ?
C78 Na1 Sc1 93.07(7) . . ?
C83 Na1 Sc1 96.18(7) . . ?
C79 Na1 Sc1 114.39(7) . . ?
C1 Na1 Sc1 55.60(6) . . ?
Sc2 Na1 Sc1 57.78(2) . . ?
C1 O1 Sc1 137.15(17) . . ?
C1 O1 Na1 110.14(16) . . ?
Sc1 O1 Na1 111.94(8) . . ?
C12 O2 Sc1 154.4(2) . . ?
C23 O3 H3 117(3) . . ?
C34 O4 H4 112(3) . . ?
C45 O5 H5 116(3) . . ?
C56 O6 Sc2 140.13(19) . . ?
C67 O7 Sc2 132.16(17) . . ?
C67 O7 Na1 119.68(16) . . ?
Sc2 O7 Na1 108.00(8) . . ?
C78 O8 Sc4 130.78(17) . . ?
C89 O9 Sc3 134.52(17) . . ?
C100 O10 Sc2 131.15(16) . . ?
C100 O10 Sc3 124.45(16) . . ?
Sc2 O10 Sc3 104.11(8) . . ?
C111 O11 Sc3 127.48(16) . . ?
C111 O11 Sc1 128.64(16) . . ?
Sc3 O11 Sc1 103.73(8) . . ?
C122 O12 Sc1 129.13(18) . . ?
C122 O12 H12 107(3) . . ?
Sc1 O12 H12 120(3) . . ?
C133 O13 H13 108(3) . . ?
C144 O14 Sc4 135.76(19) . . ?
C155 O15 Sc4 161.1(2) . . ?
C166 O16 Sc4 122.66(16) . . ?
C166 O16 H16 107(3) . . ?
Sc4 O16 H16 117(3) . . ?
C177 O19 Sc2 118.86(16) . . ?
C177 O19 Sc1 132.43(16) . . ?
Sc2 O19 Sc1 108.71(8) . . ?
O1 C1 C6 121.2(3) . . ?
O1 C1 C2 119.0(3) . . ?
C6 C1 C2 119.8(3) . . ?
O1 C1 Na1 45.37(12) . . ?
C6 C1 Na1 125.5(2) . . ?
C2 C1 Na1 97.86(18) . . ?
C3 C2 C1 119.4(3) . . ?
C3 C2 C88 119.9(3) . . ?
C1 C2 C88 120.5(3) . . ?
C4 C3 C2 122.0(3) . . ?
C4 C3 H3A 119.0 . . ?
C2 C3 H3A 119.0 . . ?
C5 C4 C3 117.4(3) . . ?
C5 C4 C7 122.3(3) . . ?
C3 C4 C7 120.4(3) . . ?
C4 C5 C6 122.7(3) . . ?
C4 C5 H5A 118.6 . . ?
C6 C5 H5A 118.6 . . ?
C1 C6 C5 118.7(3) . . ?
C1 C6 C11 123.0(3) . . ?
C5 C6 C11 118.3(3) . . ?
C10 C7 C8 110.3(4) . . ?
C10 C7 C4 112.3(3) . . ?
C8 C7 C4 109.0(3) . . ?
C10 C7 C9 109.3(5) . . ?
C8 C7 C9 107.5(4) . . ?
C4 C7 C9 108.2(3) . . ?
C7 C8 H8A 109.5 . . ?
C7 C8 H8B 109.5 . . ?
H8A C8 H8B 109.5 . . ?
C7 C8 H8C 109.5 . . ?
H8A C8 H8C 109.5 . . ?
H8B C8 H8C 109.5 . . ?
C7 C9 H9A 109.5 . . ?
C7 C9 H9B 109.5 . . ?
H9A C9 H9B 109.5 . . ?
C7 C9 H9C 109.5 . . ?
H9A C9 H9C 109.5 . . ?
H9B C9 H9C 109.5 . . ?
C7 C10 H10A 109.5 . . ?
C7 C10 H10B 109.5 . . ?
H10A C10 H10B 109.5 . . ?
C7 C10 H10C 109.5 . . ?
H10A C10 H10C 109.5 . . ?
H10B C10 H10C 109.5 . . ?
C6 C11 C13 115.9(3) . . ?
C6 C11 H11A 108.3 . . ?
C13 C11 H11A 108.3 . . ?
C6 C11 H11B 108.3 . . ?
C13 C11 H11B 108.3 . . ?
H11A C11 H11B 107.4 . . ?
O2 C12 C17 120.4(3) . . ?
O2 C12 C13 120.5(3) . . ?
C17 C12 C13 119.0(3) . . ?
C14 C13 C12 118.8(3) . . ?
C14 C13 C11 121.2(3) . . ?
C12 C13 C11 120.0(3) . . ?
C15 C14 C13 123.0(3) . . ?
C15 C14 H14 118.5 . . ?
C13 C14 H14 118.5 . . ?
C16 C15 C14 116.9(3) . . ?
C16 C15 C18 122.3(3) . . ?
C14 C15 C18 120.8(3) . . ?
C15 C16 C17 122.7(3) . . ?
C15 C16 H16A 118.7 . . ?
C17 C16 H16A 118.7 . . ?
C16 C17 C12 119.4(3) . . ?
C16 C17 C22 119.2(3) . . ?
C12 C17 C22 121.3(3) . . ?
C19 C18 C20 110.8(4) . . ?
C19 C18 C21 107.4(4) . . ?
C20 C18 C21 107.7(4) . . ?
C19 C18 C15 108.7(4) . . ?
C20 C18 C15 109.6(4) . . ?
C21 C18 C15 112.7(3) . . ?
C18 C19 H19A 109.5 . . ?
C18 C19 H19B 109.5 . . ?
H19A C19 H19B 109.5 . . ?
C18 C19 H19C 109.5 . . ?
H19A C19 H19C 109.5 . . ?
H19B C19 H19C 109.5 . . ?
C18 C20 H20A 109.5 . . ?
C18 C20 H20B 109.5 . . ?
H20A C20 H20B 109.5 . . ?
C18 C20 H20C 109.5 . . ?
H20A C20 H20C 109.5 . . ?
H20B C20 H20C 109.5 . . ?
C18 C21 H21A 109.5 . . ?
C18 C21 H21B 109.5 . . ?
H21A C21 H21B 109.5 . . ?
C18 C21 H21C 109.5 . . ?
H21A C21 H21C 109.5 . . ?
H21B C21 H21C 109.5 . . ?
C24 C22 C17 112.5(3) . . ?
C24 C22 H22A 109.1 . . ?
C17 C22 H22A 109.1 . . ?
C24 C22 H22B 109.1 . . ?
C17 C22 H22B 109.1 . . ?
H22A C22 H22B 107.8 . . ?
O3 C23 C24 120.7(3) . . ?
O3 C23 C28 117.7(3) . . ?
C24 C23 C28 121.6(3) . . ?
C23 C24 C25 117.9(3) . . ?
C23 C24 C22 120.7(3) . . ?
C25 C24 C22 121.2(3) . . ?
C24 C25 C26 122.2(4) . . ?
C24 C25 H25 118.9 . . ?
C26 C25 H25 118.9 . . ?
C27 C26 C25 117.1(3) . . ?
C27 C26 C29 120.4(3) . . ?
C25 C26 C29 122.4(4) . . ?
C28 C27 C26 123.5(4) . . ?
C28 C27 H27 118.2 . . ?
C26 C27 H27 118.2 . . ?
C27 C28 C23 117.6(3) . . ?
C27 C28 C33 121.8(3) . . ?
C23 C28 C33 120.6(3) . . ?
C31 C29 C26 107.8(4) . . ?
C31 C29 C30 108.1(5) . . ?
C26 C29 C30 112.0(4) . . ?
C31 C29 C32 111.8(4) . . ?
C26 C29 C32 109.3(4) . . ?
C30 C29 C32 107.8(5) . . ?
C29 C30 H30A 109.5 . . ?
C29 C30 H30B 109.5 . . ?
H30A C30 H30B 109.5 . . ?
C29 C30 H30C 109.5 . . ?
H30A C30 H30C 109.5 . . ?
H30B C30 H30C 109.5 . . ?
C29 C31 H31A 109.5 . . ?
C29 C31 H31B 109.5 . . ?
H31A C31 H31B 109.5 . . ?
C29 C31 H31C 109.5 . . ?
H31A C31 H31C 109.5 . . ?
H31B C31 H31C 109.5 . . ?
C29 C32 H32A 109.5 . . ?
C29 C32 H32B 109.5 . . ?
H32A C32 H32B 109.5 . . ?
C29 C32 H32C 109.5 . . ?
H32A C32 H32C 109.5 . . ?
H32B C32 H32C 109.5 . . ?
C35 C33 C28 113.4(3) . . ?
C35 C33 H33A 108.9 . . ?
C28 C33 H33A 108.9 . . ?
C35 C33 H33B 108.9 . . ?
C28 C33 H33B 108.9 . . ?
H33A C33 H33B 107.7 . . ?
O4 C34 C39 117.7(3) . . ?
O4 C34 C35 120.8(3) . . ?
C39 C34 C35 121.4(3) . . ?
C36 C35 C34 117.9(3) . . ?
C36 C35 C33 120.3(3) . . ?
C34 C35 C33 121.7(3) . . ?
C37 C36 C35 123.2(3) . . ?
C37 C36 H36 118.4 . . ?
C35 C36 H36 118.4 . . ?
C36 C37 C38 116.7(3) . . ?
C36 C37 C40 123.2(3) . . ?
C38 C37 C40 120.1(3) . . ?
C39 C38 C37 122.6(4) . . ?
C39 C38 H38 118.7 . . ?
C37 C38 H38 118.7 . . ?
C34 C39 C38 118.1(3) . . ?
C34 C39 C44 119.0(3) . . ?
C38 C39 C44 122.8(3) . . ?
C42 C40 C41 113.9(5) . . ?
C42 C40 C37 111.5(4) . . ?
C41 C40 C37 111.7(4) . . ?
C42 C40 C43 106.6(5) . . ?
C41 C40 C43 105.9(5) . . ?
C37 C40 C43 106.7(4) . . ?
C40 C41 H41A 109.5 . . ?
C40 C41 H41B 109.5 . . ?
H41A C41 H41B 109.5 . . ?
C40 C41 H41C 109.5 . . ?
H41A C41 H41C 109.5 . . ?
H41B C41 H41C 109.5 . . ?
C40 C42 H42A 109.5 . . ?
C40 C42 H42B 109.5 . . ?
H42A C42 H42B 109.5 . . ?
C40 C42 H42C 109.5 . . ?
H42A C42 H42C 109.5 . . ?
H42B C42 H42C 109.5 . . ?
C40 C43 H43A 109.5 . . ?
C40 C43 H43B 109.5 . . ?
H43A C43 H43B 109.5 . . ?
C40 C43 H43C 109.5 . . ?
H43A C43 H43C 109.5 . . ?
H43B C43 H43C 109.5 . . ?
C46 C44 C39 115.9(3) . . ?
C46 C44 H44A 108.3 . . ?
C39 C44 H44A 108.3 . . ?
C46 C44 H44B 108.3 . . ?
C39 C44 H44B 108.3 . . ?
H44A C44 H44B 107.4 . . ?
O5 C45 C46 117.5(3) . . ?
O5 C45 C50 121.2(3) . . ?
C46 C45 C50 121.3(3) . . ?
C45 C46 C47 118.0(3) . . ?
C45 C46 C44 120.8(3) . . ?
C47 C46 C44 121.3(3) . . ?
C48 C47 C46 123.1(3) . . ?
C48 C47 H47 118.4 . . ?
C46 C47 H47 118.4 . . ?
C47 C48 C49 116.8(3) . . ?
C47 C48 C51 120.9(3) . . ?
C49 C48 C51 122.2(3) . . ?
C48 C49 C50 122.6(3) . . ?
C48 C49 H49 118.7 . . ?
C50 C49 H49 118.7 . . ?
C45 C50 C49 118.2(3) . . ?
C45 C50 C55 121.1(3) . . ?
C49 C50 C55 120.7(3) . . ?
C54 C51 C53 109.1(4) . . ?
C54 C51 C52 107.4(4) . . ?
C53 C51 C52 109.6(4) . . ?
C54 C51 C48 112.1(3) . . ?
C53 C51 C48 108.2(3) . . ?
C52 C51 C48 110.4(3) . . ?
C51 C52 H52A 109.5 . . ?
C51 C52 H52B 109.5 . . ?
H52A C52 H52B 109.5 . . ?
C51 C52 H52C 109.5 . . ?
H52A C52 H52C 109.5 . . ?
H52B C52 H52C 109.5 . . ?
C51 C53 H53A 109.5 . . ?
C51 C53 H53B 109.5 . . ?
H53A C53 H53B 109.5 . . ?
C51 C53 H53C 109.5 . . ?
H53A C53 H53C 109.5 . . ?
H53B C53 H53C 109.5 . . ?
C51 C54 H54A 109.5 . . ?
C51 C54 H54B 109.5 . . ?
H54A C54 H54B 109.5 . . ?
C51 C54 H54C 109.5 . . ?
H54A C54 H54C 109.5 . . ?
H54B C54 H54C 109.5 . . ?
C50 C55 C57 111.8(3) . . ?
C50 C55 H55A 109.2 . . ?
C57 C55 H55A 109.2 . . ?
C50 C55 H55B 109.2 . . ?
C57 C55 H55B 109.2 . . ?
H55A C55 H55B 107.9 . . ?
O6 C56 C61 120.8(3) . . ?
O6 C56 C57 120.2(3) . . ?
C61 C56 C57 119.0(3) . . ?
C58 C57 C56 119.6(3) . . ?
C58 C57 C55 117.7(3) . . ?
C56 C57 C55 122.6(3) . . ?
C59 C58 C57 122.5(3) . . ?
C59 C58 H58 118.7 . . ?
C57 C58 H58 118.7 . . ?
C60 C59 C58 116.3(3) . . ?
C60 C59 C62 120.5(3) . . ?
C58 C59 C62 123.2(3) . . ?
C59 C60 C61 123.3(3) . . ?
C59 C60 H60 118.4 . . ?
C61 C60 H60 118.4 . . ?
C60 C61 C56 119.3(3) . . ?
C60 C61 C66 118.4(3) . . ?
C56 C61 C66 122.3(3) . . ?
C63 C62 C64 109.4(3) . . ?
C63 C62 C65 107.8(3) . . ?
C64 C62 C65 109.6(3) . . ?
C63 C62 C59 112.1(3) . . ?
C64 C62 C59 108.8(3) . . ?
C65 C62 C59 109.0(3) . . ?
C62 C63 H63A 109.5 . . ?
C62 C63 H63B 109.5 . . ?
H63A C63 H63B 109.5 . . ?
C62 C63 H63C 109.5 . . ?
H63A C63 H63C 109.5 . . ?
H63B C63 H63C 109.5 . . ?
C62 C64 H64A 109.5 . . ?
C62 C64 H64B 109.5 . . ?
H64A C64 H64B 109.5 . . ?
C62 C64 H64C 109.5 . . ?
H64A C64 H64C 109.5 . . ?
H64B C64 H64C 109.5 . . ?
C62 C65 H65A 109.5 . . ?
C62 C65 H65B 109.5 . . ?
H65A C65 H65B 109.5 . . ?
C62 C65 H65C 109.5 . . ?
H65A C65 H65C 109.5 . . ?
H65B C65 H65C 109.5 . . ?
C68 C66 C61 113.0(2) . . ?
C68 C66 H66A 109.0 . . ?
C61 C66 H66A 109.0 . . ?
C68 C66 H66B 109.0 . . ?
C61 C66 H66B 109.0 . . ?
H66A C66 H66B 107.8 . . ?
O7 C67 C68 120.9(3) . . ?
O7 C67 C72 119.9(3) . . ?
C68 C67 C72 119.2(3) . . ?
C67 C68 C69 119.3(3) . . ?
C67 C68 C66 120.8(3) . . ?
C69 C68 C66 119.8(3) . . ?
C70 C69 C68 122.9(3) . . ?
C70 C69 H69 118.5 . . ?
C68 C69 H69 118.5 . . ?
C69 C70 C71 116.8(3) . . ?
C69 C70 C73 122.6(3) . . ?
C71 C70 C73 120.6(3) . . ?
C72 C71 C70 122.3(3) . . ?
C72 C71 H71 118.8 . . ?
C70 C71 H71 118.8 . . ?
C71 C72 C67 119.5(3) . . ?
C71 C72 C77 120.5(3) . . ?
C67 C72 C77 120.0(3) . . ?
C76 C73 C75 113.9(5) . . ?
C76 C73 C70 108.3(3) . . ?
C75 C73 C70 110.4(3) . . ?
C76 C73 C74 107.0(5) . . ?
C75 C73 C74 105.9(4) . . ?
C70 C73 C74 111.2(3) . . ?
C73 C74 H74A 109.5 . . ?
C73 C74 H74B 109.5 . . ?
H74A C74 H74B 109.5 . . ?
C73 C74 H74C 109.5 . . ?
H74A C74 H74C 109.5 . . ?
H74B C74 H74C 109.5 . . ?
C73 C75 H75A 109.5 . . ?
C73 C75 H75B 109.5 . . ?
H75A C75 H75B 109.5 . . ?
C73 C75 H75C 109.5 . . ?
H75A C75 H75C 109.5 . . ?
H75B C75 H75C 109.5 . . ?
C73 C76 H76A 109.5 . . ?
C73 C76 H76B 109.5 . . ?
H76A C76 H76B 109.5 . . ?
C73 C76 H76C 109.5 . . ?
H76A C76 H76C 109.5 . . ?
H76B C76 H76C 109.5 . . ?
C72 C77 C79 110.6(2) . . ?
C72 C77 H77A 109.5 . . ?
C79 C77 H77A 109.5 . . ?
C72 C77 H77B 109.5 . . ?
C79 C77 H77B 109.5 . . ?
H77A C77 H77B 108.1 . . ?
O8 C78 C79 120.7(2) . . ?
O8 C78 C83 120.0(2) . . ?
C79 C78 C83 119.3(3) . . ?
O8 C78 Na1 101.98(17) . . ?
C79 C78 Na1 87.17(18) . . ?
C83 C78 Na1 78.58(18) . . ?
C80 C79 C78 118.8(3) . . ?
C80 C79 C77 120.0(3) . . ?
C78 C79 C77 121.1(3) . . ?
C80 C79 Na1 93.3(2) . . ?
C78 C79 Na1 65.20(17) . . ?
C77 C79 Na1 109.02(18) . . ?
C81 C80 C79 123.1(3) . . ?
C81 C80 H80 118.5 . . ?
C79 C80 H80 118.5 . . ?
C80 C81 C82 116.5(3) . . ?
C80 C81 C84 122.9(3) . . ?
C82 C81 C84 120.6(3) . . ?
C83 C82 C81 122.3(3) . . ?
C83 C82 H82 118.9 . . ?
C81 C82 H82 118.9 . . ?
C82 C83 C78 119.8(3) . . ?
C82 C83 C88 119.7(3) . . ?
C78 C83 C88 120.4(3) . . ?
C82 C83 Na1 94.0(2) . . ?
C78 C83 Na1 72.27(17) . . ?
C88 C83 Na1 104.73(19) . . ?
C86 C84 C85 111.0(4) . . ?
C86 C84 C81 108.3(3) . . ?
C85 C84 C81 112.1(3) . . ?
C86 C84 C87 109.6(4) . . ?
C85 C84 C87 106.0(4) . . ?
C81 C84 C87 109.7(3) . . ?
C84 C85 H85A 109.5 . . ?
C84 C85 H85B 109.5 . . ?
H85A C85 H85B 109.5 . . ?
C84 C85 H85C 109.5 . . ?
H85A C85 H85C 109.5 . . ?
H85B C85 H85C 109.5 . . ?
C84 C86 H86A 109.5 . . ?
C84 C86 H86B 109.5 . . ?
H86A C86 H86B 109.5 . . ?
C84 C86 H86C 109.5 . . ?
H86A C86 H86C 109.5 . . ?
H86B C86 H86C 109.5 . . ?
C84 C87 H87A 109.5 . . ?
C84 C87 H87B 109.5 . . ?
H87A C87 H87B 109.5 . . ?
C84 C87 H87C 109.5 . . ?
H87A C87 H87C 109.5 . . ?
H87B C87 H87C 109.5 . . ?
C2 C88 C83 115.9(3) . . ?
C2 C88 H88A 108.3 . . ?
C83 C88 H88A 108.3 . . ?
C2 C88 H88B 108.3 . . ?
C83 C88 H88B 108.3 . . ?
H88A C88 H88B 107.4 . . ?
O9 C89 C90 120.0(3) . . ?
O9 C89 C94 120.5(3) . . ?
C90 C89 C94 119.5(3) . . ?
C89 C90 C91 119.4(3) . . ?
C89 C90 C176 119.8(3) . . ?
C91 C90 C176 120.7(3) . . ?
C92 C91 C90 122.6(3) . . ?
C92 C91 H91 118.7 . . ?
C90 C91 H91 118.7 . . ?
C93 C92 C91 116.5(3) . . ?
C93 C92 C95 121.8(3) . . ?
C91 C92 C95 121.7(3) . . ?
C92 C93 C94 123.1(3) . . ?
C92 C93 H93 118.5 . . ?
C94 C93 H93 118.5 . . ?
C93 C94 C89 118.8(3) . . ?
C93 C94 C99 121.4(3) . . ?
C89 C94 C99 119.8(3) . . ?
C97X C95 C98X 121.5(10) . . ?
C96 C95 C98 115.1(7) . . ?
C97X C95 C92 115.7(6) . . ?
C96 C95 C92 110.2(4) . . ?
C98X C95 C92 106.9(8) . . ?
C98 C95 C92 114.7(6) . . ?
C97X C95 C96X 105.9(7) . . ?
C98X C95 C96X 100.3(10) . . ?
C92 C95 C96X 104.1(5) . . ?
C96 C95 C97 104.1(5) . . ?
C98 C95 C97 104.3(7) . . ?
C92 C95 C97 107.4(4) . . ?
C95 C96 H96A 109.5 . . ?
C95 C96 H96B 109.5 . . ?
H96A C96 H96B 109.5 . . ?
C95 C96 H96C 109.5 . . ?
H96A C96 H96C 109.5 . . ?
H96B C96 H96C 109.5 . . ?
C95 C97 H97A 109.5 . . ?
C95 C97 H97B 109.5 . . ?
H97A C97 H97B 109.5 . . ?
C95 C97 H97C 109.5 . . ?
H97A C97 H97C 109.5 . . ?
H97B C97 H97C 109.5 . . ?
C95 C98 H98A 109.5 . . ?
C95 C98 H98B 109.5 . . ?
H98A C98 H98B 109.5 . . ?
C95 C98 H98C 109.5 . . ?
H98A C98 H98C 109.5 . . ?
H98B C98 H98C 109.5 . . ?
C95 C96X H96D 109.5 . . ?
C95 C96X H96E 109.5 . . ?
H96D C96X H96E 109.5 . . ?
C95 C96X H96F 109.5 . . ?
H96D C96X H96F 109.5 . . ?
H96E C96X H96F 109.5 . . ?
C95 C97X H97D 109.5 . . ?
C95 C97X H97E 109.5 . . ?
H97D C97X H97E 109.5 . . ?
C95 C97X H97F 109.5 . . ?
H97D C97X H97F 109.5 . . ?
H97E C97X H97F 109.5 . . ?
C95 C98X H98D 109.5 . . ?
C95 C98X H98E 109.5 . . ?
H98D C98X H98E 109.5 . . ?
C95 C98X H98F 109.5 . . ?
H98D C98X H98F 109.5 . . ?
H98E C98X H98F 109.5 . . ?
C94 C99 C101 113.0(2) . . ?
C94 C99 H99A 109.0 . . ?
C101 C99 H99A 109.0 . . ?
C94 C99 H99B 109.0 . . ?
C101 C99 H99B 109.0 . . ?
H99A C99 H99B 107.8 . . ?
O10 C100 C101 120.5(2) . . ?
O10 C100 C105 119.2(2) . . ?
C101 C100 C105 120.3(2) . . ?
C100 C101 C102 118.8(3) . . ?
C100 C101 C99 122.1(2) . . ?
C102 C101 C99 119.1(3) . . ?
C103 C102 C101 122.6(3) . . ?
C103 C102 H102 118.7 . . ?
C101 C102 H102 118.7 . . ?
C102 C103 C104 117.2(3) . . ?
C102 C103 C106 122.2(3) . . ?
C104 C103 C106 120.6(3) . . ?
C103 C104 C105 122.7(3) . . ?
C103 C104 H104 118.7 . . ?
C105 C104 H104 118.7 . . ?
C100 C105 C104 118.4(3) . . ?
C100 C105 C110 122.0(2) . . ?
C104 C105 C110 119.6(3) . . ?
C10Y C106 C103 111.9(7) . . ?
C109 C106 C103 108.8(3) . . ?
C109 C106 C107 110.2(4) . . ?
C103 C106 C107 111.8(3) . . ?
C109 C106 C108 111.6(4) . . ?
C103 C106 C108 107.6(3) . . ?
C107 C106 C108 106.7(3) . . ?
C10Y C106 C10X 109.9(9) . . ?
C103 C106 C10X 109.3(6) . . ?
C10Y C106 C10Z 110.3(9) . . ?
C103 C106 C10Z 113.6(5) . . ?
C10X C106 C10Z 101.2(9) . . ?
C106 C107 H10D 109.5 . . ?
C106 C107 H10E 109.5 . . ?
H10D C107 H10E 109.5 . . ?
C106 C107 H10F 109.5 . . ?
H10D C107 H10F 109.5 . . ?
H10E C107 H10F 109.5 . . ?
C106 C108 H10G 109.5 . . ?
C106 C108 H10H 109.5 . . ?
H10G C108 H10H 109.5 . . ?
C106 C108 H10I 109.5 . . ?
H10G C108 H10I 109.5 . . ?
H10H C108 H10I 109.5 . . ?
C106 C109 H10J 109.5 . . ?
C106 C109 H10K 109.5 . . ?
H10J C109 H10K 109.5 . . ?
C106 C109 H10L 109.5 . . ?
H10J C109 H10L 109.5 . . ?
H10K C109 H10L 109.5 . . ?
C106 C10X H10M 109.5 . . ?
C106 C10X H10N 109.5 . . ?
H10M C10X H10N 109.5 . . ?
C106 C10X H10O 109.5 . . ?
H10M C10X H10O 109.5 . . ?
H10N C10X H10O 109.5 . . ?
C106 C10Y H10P 109.5 . . ?
C106 C10Y H10Q 109.5 . . ?
H10P C10Y H10Q 109.5 . . ?
C106 C10Y H10R 109.5 . . ?
H10P C10Y H10R 109.5 . . ?
H10Q C10Y H10R 109.5 . . ?
C106 C10Z H10S 109.5 . . ?
C106 C10Z H10T 109.5 . . ?
H10S C10Z H10T 109.5 . . ?
C106 C10Z H10U 109.5 . . ?
H10S C10Z H10U 109.5 . . ?
H10T C10Z H10U 109.5 . . ?
C112 C110 C105 111.2(2) . . ?
C112 C110 H11C 109.4 . . ?
C105 C110 H11C 109.4 . . ?
C112 C110 H11D 109.4 . . ?
C105 C110 H11D 109.4 . . ?
H11C C110 H11D 108.0 . . ?
O11 C111 C112 120.6(2) . . ?
O11 C111 C116 119.2(2) . . ?
C112 C111 C116 120.1(2) . . ?
C113 C112 C111 118.6(3) . . ?
C113 C112 C110 119.1(3) . . ?
C111 C112 C110 122.2(2) . . ?
C114 C113 C112 123.0(3) . . ?
C114 C113 H113 118.5 . . ?
C112 C113 H113 118.5 . . ?
C113 C114 C115 117.1(3) . . ?
C113 C114 C117 120.1(3) . . ?
C115 C114 C117 122.7(3) . . ?
C114 C115 C116 122.0(3) . . ?
C114 C115 H115 119.0 . . ?
C116 C115 H115 119.0 . . ?
C111 C116 C115 119.1(3) . . ?
C111 C116 C121 120.4(2) . . ?
C115 C116 C121 120.5(3) . . ?
C120 C117 C119 107.7(3) . . ?
C120 C117 C114 111.8(3) . . ?
C119 C117 C114 110.9(3) . . ?
C120 C117 C118 109.8(4) . . ?
C119 C117 C118 108.5(3) . . ?
C114 C117 C118 108.2(3) . . ?
C117 C118 H11E 109.5 . . ?
C117 C118 H11F 109.5 . . ?
H11E C118 H11F 109.5 . . ?
C117 C118 H11G 109.5 . . ?
H11E C118 H11G 109.5 . . ?
H11F C118 H11G 109.5 . . ?
C117 C119 H11H 109.5 . . ?
C117 C119 H11I 109.5 . . ?
H11H C119 H11I 109.5 . . ?
C117 C119 H11J 109.5 . . ?
H11H C119 H11J 109.5 . . ?
H11I C119 H11J 109.5 . . ?
C117 C120 H12A 109.5 . . ?
C117 C120 H12B 109.5 . . ?
H12A C120 H12B 109.5 . . ?
C117 C120 H12C 109.5 . . ?
H12A C120 H12C 109.5 . . ?
H12B C120 H12C 109.5 . . ?
C116 C121 C123 114.8(2) . . ?
C116 C121 H12G 108.6 . . ?
C123 C121 H12G 108.6 . . ?
C116 C121 H12H 108.6 . . ?
C123 C121 H12H 108.6 . . ?
H12G C121 H12H 107.5 . . ?
C127 C122 C123 121.0(3) . . ?
C127 C122 O12 119.5(3) . . ?
C123 C122 O12 119.4(3) . . ?
C124 C123 C122 118.0(3) . . ?
C124 C123 C121 119.3(3) . . ?
C122 C123 C121 122.5(2) . . ?
C125 C124 C123 122.6(3) . . ?
C125 C124 H124 118.7 . . ?
C123 C124 H124 118.7 . . ?
C126 C125 C124 117.2(3) . . ?
C126 C125 C128 119.2(3) . . ?
C124 C125 C128 123.5(3) . . ?
C125 C126 C127 122.4(3) . . ?
C125 C126 H126 118.8 . . ?
C127 C126 H126 118.8 . . ?
C126 C127 C122 118.3(3) . . ?
C126 C127 C132 118.9(3) . . ?
C122 C127 C132 122.5(3) . . ?
C130 C128 C129 111.3(4) . . ?
C13X C128 C125 115.4(8) . . ?
C130 C128 C125 110.6(4) . . ?
C129 C128 C125 111.8(3) . . ?
C130 C128 C131 110.9(4) . . ?
C129 C128 C131 105.6(3) . . ?
C125 C128 C131 106.4(3) . . ?
C13X C128 C13Y 112.8(11) . . ?
C125 C128 C13Y 112.7(8) . . ?
C13X C128 C29X 110.6(10) . . ?
C125 C128 C29X 106.5(7) . . ?
C13Y C128 C29X 97.1(12) . . ?
C128 C129 H12D 109.5 . . ?
C128 C129 H12E 109.5 . . ?
H12D C129 H12E 109.5 . . ?
C128 C129 H12F 109.5 . . ?
H12D C129 H12F 109.5 . . ?
H12E C129 H12F 109.5 . . ?
C128 C130 H13A 109.5 . . ?
C128 C130 H13B 109.5 . . ?
H13A C130 H13B 109.5 . . ?
C128 C130 H13C 109.5 . . ?
H13A C130 H13C 109.5 . . ?
H13B C130 H13C 109.5 . . ?
C128 C131 H13D 109.5 . . ?
C128 C131 H13E 109.5 . . ?
H13D C131 H13E 109.5 . . ?
C128 C131 H13F 109.5 . . ?
H13D C131 H13F 109.5 . . ?
H13E C131 H13F 109.5 . . ?
C128 C29X H29A 109.5 . . ?
C128 C29X H29B 109.5 . . ?
H29A C29X H29B 109.5 . . ?
C128 C29X H29C 109.5 . . ?
H29A C29X H29C 109.5 . . ?
H29B C29X H29C 109.5 . . ?
C128 C13X H13G 109.5 . . ?
C128 C13X H13H 109.5 . . ?
H13G C13X H13H 109.5 . . ?
C128 C13X H13I 109.5 . . ?
H13G C13X H13I 109.5 . . ?
H13H C13X H13I 109.5 . . ?
C128 C13Y H13J 109.5 . . ?
C128 C13Y H13K 109.5 . . ?
H13J C13Y H13K 109.5 . . ?
C128 C13Y H13L 109.5 . . ?
H13J C13Y H13L 109.5 . . ?
H13K C13Y H13L 109.5 . . ?
C127 C132 C134 109.8(3) . . ?
C127 C132 H13M 109.7 . . ?
C134 C132 H13M 109.7 . . ?
C127 C132 H13N 109.7 . . ?
C134 C132 H13N 109.7 . . ?
H13M C132 H13N 108.2 . . ?
O13 C133 C138 119.6(3) . . ?
O13 C133 C134 118.6(3) . . ?
C138 C133 C134 121.8(3) . . ?
C135 C134 C133 117.2(3) . . ?
C135 C134 C132 121.7(3) . . ?
C133 C134 C132 120.8(3) . . ?
C136 C135 C134 122.9(3) . . ?
C136 C135 H135 118.6 . . ?
C134 C135 H135 118.6 . . ?
C137 C136 C135 117.4(3) . . ?
C137 C136 C139 123.1(4) . . ?
C135 C136 C139 119.5(4) . . ?
C136 C137 C138 122.4(3) . . ?
C136 C137 H137 118.8 . . ?
C138 C137 H137 118.8 . . ?
C133 C138 C137 118.2(3) . . ?
C133 C138 C143 120.7(3) . . ?
C137 C138 C143 121.1(3) . . ?
C142 C139 C141 109.6(4) . . ?
C142 C139 C136 112.1(4) . . ?
C141 C139 C136 109.6(3) . . ?
C142 C139 C140 108.3(4) . . ?
C141 C139 C140 109.2(4) . . ?
C136 C139 C140 108.1(3) . . ?
C139 C140 H14C 109.5 . . ?
C139 C140 H14D 109.5 . . ?
H14C C140 H14D 109.5 . . ?
C139 C140 H14E 109.5 . . ?
H14C C140 H14E 109.5 . . ?
H14D C140 H14E 109.5 . . ?
C139 C141 H14F 109.5 . . ?
C139 C141 H14G 109.5 . . ?
H14F C141 H14G 109.5 . . ?
C139 C141 H14H 109.5 . . ?
H14F C141 H14H 109.5 . . ?
H14G C141 H14H 109.5 . . ?
C139 C142 H14I 109.5 . . ?
C139 C142 H14J 109.5 . . ?
H14I C142 H14J 109.5 . . ?
C139 C142 H14K 109.5 . . ?
H14I C142 H14K 109.5 . . ?
H14J C142 H14K 109.5 . . ?
C145 C143 C138 112.5(3) . . ?
C145 C143 H14L 109.1 . . ?
C138 C143 H14L 109.1 . . ?
C145 C143 H14M 109.1 . . ?
C138 C143 H14M 109.1 . . ?
H14L C143 H14M 107.8 . . ?
O14 C144 C149 122.5(3) . . ?
O14 C144 C145 119.4(3) . . ?
C149 C144 C145 118.1(3) . . ?
C146 C145 C144 120.0(3) . . ?
C146 C145 C143 118.8(3) . . ?
C144 C145 C143 121.0(3) . . ?
C147 C146 C145 122.9(3) . . ?
C147 C146 H146 118.6 . . ?
C145 C146 H146 118.6 . . ?
C148 C147 C146 116.2(3) . . ?
C148 C147 C15W 118.6(8) . . ?
C146 C147 C15W 122.6(8) . . ?
C148 C147 C150 121.2(5) . . ?
C146 C147 C150 122.3(5) . . ?
C147 C148 C149 123.8(3) . . ?
C147 C148 H148 118.1 . . ?
C149 C148 H148 118.1 . . ?
C148 C149 C144 118.9(3) . . ?
C148 C149 C154 116.5(3) . . ?
C144 C149 C154 124.6(3) . . ?
C152 C150 C151 108.0(10) . . ?
C152 C150 C153 109.5(10) . . ?
C151 C150 C153 105.4(10) . . ?
C152 C150 C147 108.0(9) . . ?
C151 C150 C147 113.0(10) . . ?
C153 C150 C147 112.8(7) . . ?
C150 C151 H15A 109.5 . . ?
C150 C151 H15B 109.5 . . ?
H15A C151 H15B 109.5 . . ?
C150 C151 H15C 109.5 . . ?
H15A C151 H15C 109.5 . . ?
H15B C151 H15C 109.5 . . ?
C150 C152 H15D 109.5 . . ?
C150 C152 H15E 109.5 . . ?
H15D C152 H15E 109.5 . . ?
C150 C152 H15F 109.5 . . ?
H15D C152 H15F 109.5 . . ?
H15E C152 H15F 109.5 . . ?
C150 C153 H15G 109.5 . . ?
C150 C153 H15H 109.5 . . ?
H15G C153 H15H 109.5 . . ?
C150 C153 H15I 109.5 . . ?
H15G C153 H15I 109.5 . . ?
H15H C153 H15I 109.5 . . ?
C15Y C15W C15X 116.1(17) . . ?
C15Y C15W C15Z 108.1(15) . . ?
C15X C15W C15Z 105.9(18) . . ?
C15Y C15W C147 117.1(15) . . ?
C15X C15W C147 101.2(17) . . ?
C15Z C15W C147 107.7(12) . . ?
C15W C15X H15J 109.5 . . ?
C15W C15X H15K 109.5 . . ?
H15J C15X H15K 109.5 . . ?
C15W C15X H15L 109.5 . . ?
H15J C15X H15L 109.5 . . ?
H15K C15X H15L 109.5 . . ?
C15W C15Y H15M 109.5 . . ?
C15W C15Y H15N 109.5 . . ?
H15M C15Y H15N 109.5 . . ?
C15W C15Y H15O 109.5 . . ?
H15M C15Y H15O 109.5 . . ?
H15N C15Y H15O 109.5 . . ?
C15W C15Z H15P 109.5 . . ?
C15W C15Z H15Q 109.5 . . ?
H15P C15Z H15Q 109.5 . . ?
C15W C15Z H15R 109.5 . . ?
H15P C15Z H15R 109.5 . . ?
H15Q C15Z H15R 109.5 . . ?
C156 C154 C149 111.4(3) . . ?
C156 C154 H15S 109.4 . . ?
C149 C154 H15S 109.4 . . ?
C156 C154 H15T 109.4 . . ?
C149 C154 H15T 109.4 . . ?
H15S C154 H15T 108.0 . . ?
O15 C155 C160 119.1(3) . . ?
O15 C155 C156 119.1(3) . . ?
C160 C155 C156 121.8(3) . . ?
C157 C156 C155 117.4(3) . . ?
C157 C156 C154 123.9(3) . . ?
C155 C156 C154 118.5(3) . . ?
C158 C157 C156 122.5(3) . . ?
C158 C157 H157 118.7 . . ?
C156 C157 H157 118.7 . . ?
C157 C158 C159 117.8(3) . . ?
C157 C158 C161 120.6(5) . . ?
C159 C158 C161 119.8(5) . . ?
C157 C158 C16W 118.2(5) . . ?
C159 C158 C16W 122.1(5) . . ?
C160 C159 C158 121.4(4) . . ?
C160 C159 H159 119.3 . . ?
C158 C159 H159 119.3 . . ?
C155 C160 C159 118.6(3) . . ?
C155 C160 C165 118.0(3) . . ?
C159 C160 C165 123.4(3) . . ?
C163 C161 C162 111.0(8) . . ?
C163 C161 C164 108.6(9) . . ?
C162 C161 C164 109.1(10) . . ?
C163 C161 C158 114.8(8) . . ?
C162 C161 C158 101.3(7) . . ?
C164 C161 C158 111.8(6) . . ?
C161 C162 H16U 109.5 . . ?
C161 C162 H16V 109.5 . . ?
H16U C162 H16V 109.5 . . ?
C161 C162 H16W 109.5 . . ?
H16U C162 H16W 109.5 . . ?
H16V C162 H16W 109.5 . . ?
C161 C163 H16D 109.5 . . ?
C161 C163 H16E 109.5 . . ?
H16D C163 H16E 109.5 . . ?
C161 C163 H16F 109.5 . . ?
H16D C163 H16F 109.5 . . ?
H16E C163 H16F 109.5 . . ?
C161 C164 H16G 109.5 . . ?
C161 C164 H16H 109.5 . . ?
H16G C164 H16H 109.5 . . ?
C161 C164 H16I 109.5 . . ?
H16G C164 H16I 109.5 . . ?
H16H C164 H16I 109.5 . . ?
C16Y C16W C16X 109.2(10) . . ?
C16Y C16W C16Z 108.7(9) . . ?
C16X C16W C16Z 106.6(11) . . ?
C16Y C16W C158 100.7(9) . . ?
C16X C16W C158 115.8(8) . . ?
C16Z C16W C158 115.5(7) . . ?
C16W C16X H16J 109.5 . . ?
C16W C16X H16K 109.5 . . ?
H16J C16X H16K 109.5 . . ?
C16W C16X H16L 109.5 . . ?
H16J C16X H16L 109.5 . . ?
H16K C16X H16L 109.5 . . ?
C16W C16Y H16M 109.5 . . ?
C16W C16Y H16N 109.5 . . ?
H16M C16Y H16N 109.5 . . ?
C16W C16Y H16O 109.5 . . ?
H16M C16Y H16O 109.5 . . ?
H16N C16Y H16O 109.5 . . ?
C16W C16Z H16P 109.5 . . ?
C16W C16Z H16Q 109.5 . . ?
H16P C16Z H16Q 109.5 . . ?
C16W C16Z H16R 109.5 . . ?
H16P C16Z H16R 109.5 . . ?
H16Q C16Z H16R 109.5 . . ?
C167 C165 C160 114.5(3) . . ?
C167 C165 H16S 108.6 . . ?
C160 C165 H16S 108.6 . . ?
C167 C165 H16T 108.6 . . ?
C160 C165 H16T 108.6 . . ?
H16S C165 H16T 107.6 . . ?
O16 C166 C167 119.9(3) . . ?
O16 C166 C171 119.4(2) . . ?
C167 C166 C171 120.7(3) . . ?
C168 C167 C166 118.1(3) . . ?
C168 C167 C165 118.4(3) . . ?
C166 C167 C165 123.4(3) . . ?
C169 C168 C167 123.1(3) . . ?
C169 C168 H168 118.5 . . ?
C167 C168 H168 118.5 . . ?
C168 C169 C170 116.8(3) . . ?
C168 C169 C172 123.9(3) . . ?
C170 C169 C172 119.2(3) . . ?
C171 C170 C169 122.7(3) . . ?
C171 C170 H170 118.6 . . ?
C169 C170 H170 118.6 . . ?
C170 C171 C166 118.5(3) . . ?
C170 C171 C176 119.4(3) . . ?
C166 C171 C176 122.0(3) . . ?
C175 C172 C169 110.2(3) . . ?
C175 C172 C173 108.9(3) . . ?
C169 C172 C173 111.4(3) . . ?
C175 C172 C174 110.4(4) . . ?
C169 C172 C174 108.0(3) . . ?
C173 C172 C174 108.0(3) . . ?
C172 C173 H17A 109.5 . . ?
C172 C173 H17B 109.5 . . ?
H17A C173 H17B 109.5 . . ?
C172 C173 H17C 109.5 . . ?
H17A C173 H17C 109.5 . . ?
H17B C173 H17C 109.5 . . ?
C172 C174 H17O 109.5 . . ?
C172 C174 H17P 109.5 . . ?
H17O C174 H17P 109.5 . . ?
C172 C174 H17Q 109.5 . . ?
H17O C174 H17Q 109.5 . . ?
H17P C174 H17Q 109.5 . . ?
C172 C175 H17D 109.5 . . ?
C172 C175 H17E 109.5 . . ?
H17D C175 H17E 109.5 . . ?
C172 C175 H17F 109.5 . . ?
H17D C175 H17F 109.5 . . ?
H17E C175 H17F 109.5 . . ?
C90 C176 C171 111.1(2) . . ?
C90 C176 H17G 109.4 . . ?
C171 C176 H17G 109.4 . . ?
C90 C176 H17H 109.4 . . ?
C171 C176 H17H 109.4 . . ?
H17G C176 H17H 108.0 . . ?
O19 C177 C178 113.2(2) . . ?
O19 C177 C179 109.7(2) . . ?
C178 C177 C179 112.4(3) . . ?
O19 C177 H177 107.0 . . ?
C178 C177 H177 107.0 . . ?
C179 C177 H177 107.0 . . ?
C177 C178 H17I 109.5 . . ?
C177 C178 H17J 109.5 . . ?
H17I C178 H17J 109.5 . . ?
C177 C178 H17K 109.5 . . ?
H17I C178 H17K 109.5 . . ?
H17J C178 H17K 109.5 . . ?
C177 C179 H17L 109.5 . . ?
C177 C179 H17M 109.5 . . ?
H17L C179 H17M 109.5 . . ?
C177 C179 H17N 109.5 . . ?
H17L C179 H17N 109.5 . . ?
H17M C179 H17N 109.5 . . ?
C180 N1 Sc2 150.5(3) . . ?
N1 C180 C181 179.3(5) . . ?
C180 C181 H18A 109.5 . . ?
C180 C181 H18B 109.5 . . ?
H18A C181 H18B 109.5 . . ?
C180 C181 H18C 109.5 . . ?
H18A C181 H18C 109.5 . . ?
H18B C181 H18C 109.5 . . ?
C182 N2 Sc3 144.3(3) . . ?
N2 C182 C183 178.6(5) . . ?
C182 C183 H18D 109.5 . . ?
C182 C183 H18E 109.5 . . ?
H18D C183 H18E 109.5 . . ?
C182 C183 H18F 109.5 . . ?
H18D C183 H18F 109.5 . . ?
H18E C183 H18F 109.5 . . ?
C184 N3 Sc4 169.4(3) . . ?
N3 C184 C185 176.1(6) . . ?
C184 C185 H18G 109.5 . . ?
C184 C185 H18H 109.5 . . ?
H18G C185 H18H 109.5 . . ?
C184 C185 H18I 109.5 . . ?
H18G C185 H18I 109.5 . . ?
H18H C185 H18I 109.5 . . ?
C186 N4 Na1 156.2(3) . . ?
N4 C186 C187 179.4(4) . . ?
C186 C187 H18M 109.5 . . ?
C186 C187 H18N 109.5 . . ?
H18M C187 H18N 109.5 . . ?
C186 C187 H18O 109.5 . . ?
H18M C187 H18O 109.5 . . ?
H18N C187 H18O 109.5 . . ?
N5 C188 C189 178.9(9) . . ?
C188 C189 H18J 109.5 . . ?
C188 C189 H18K 109.5 . . ?
H18J C189 H18K 109.5 . . ?
C188 C189 H18L 109.5 . . ?
H18J C189 H18L 109.5 . . ?
H18K C189 H18L 109.5 . . ?
N6 C190 C191 168.6(15) . . ?
C190 C191 H19D 109.5 . . ?
C190 C191 H19E 109.5 . . ?
H19D C191 H19E 109.5 . . ?
C190 C191 H19F 109.5 . . ?
H19D C191 H19F 109.5 . . ?
H19E C191 H19F 109.5 . . ?
N7 C192 C193 176.1(9) . . ?
C192 C193 H19G 109.5 . . ?
C192 C193 H19H 109.5 . . ?
H19G C193 H19H 109.5 . . ?
C192 C193 H19I 109.5 . . ?
H19G C193 H19I 109.5 . . ?
H19H C193 H19I 109.5 . . ?
N8 C194 C195 172.2(16) . . ?
C194 C195 H19J 109.5 . . ?
C194 C195 H19K 109.5 . . ?
H19J C195 H19K 109.5 . . ?
C194 C195 H19L 109.5 . . ?
H19J C195 H19L 109.5 . . ?
H19K C195 H19L 109.5 . . ?
N9 C196 C197 179.1(14) . . ?
C196 C197 H19M 109.5 . . ?
C196 C197 H19N 109.5 . . ?
H19M C197 H19N 109.5 . . ?
C196 C197 H19O 109.5 . . ?
H19M C197 H19O 109.5 . . ?
H19N C197 H19O 109.5 . . ?
N10 C198 C199 177.6(14) . . ?
C198 C199 H19P 109.5 . . ?
C198 C199 H19Q 109.5 . . ?
H19P C199 H19Q 109.5 . . ?
C198 C199 H19R 109.5 . . ?
H19P C199 H19R 109.5 . . ?
H19Q C199 H19R 109.5 . . ?
N10X C19X C19Y 175(2) . . ?
C19X C19Y H19S 109.5 . . ?
C19X C19Y H19T 109.5 . . ?
H19S C19Y H19T 109.5 . . ?
C19X C19Y H19U 109.5 . . ?
H19S C19Y H19U 109.5 . . ?
H19T C19Y H19U 109.5 . . ?
N11 C200 C201 177.9(5) . . ?
C200 C201 H20D 109.5 . . ?
C200 C201 H20E 109.5 . . ?
H20D C201 H20E 109.5 . . ?
C200 C201 H20F 109.5 . . ?
H20D C201 H20F 109.5 . . ?
H20E C201 H20F 109.5 . . ?
N12 C202 C203 175(4) . . ?
C202 C203 H20G 109.5 . . ?
C202 C203 H20H 109.5 . . ?
H20G C203 H20H 109.5 . . ?
C202 C203 H20I 109.5 . . ?
H20G C203 H20I 109.5 . . ?
H20H C203 H20I 109.5 . . ?

loop_
_geom_bond_atom_site_label_1
_geom_bond_atom_site_label_2
_geom_bond_distance
_geom_bond_site_symmetry_2
_geom_bond_publ_flag
Sc1 O2 1.941(2) . ?
Sc1 O1 2.029(2) . ?
Sc1 O19 2.1364(18) . ?
Sc1 O11 2.1537(19) . ?
Sc1 O17 2.255(2) . ?
Sc1 O12 2.340(2) . ?
Sc1 Sc3 3.3577(7) . ?
Sc1 Sc2 3.4598(7) . ?
Sc1 Na1 3.6272(13) . ?
Sc2 O7 2.018(2) . ?
Sc2 O6 2.020(2) . ?
Sc2 O19 2.1212(19) . ?
Sc2 O10 2.1226(19) . ?
Sc2 O17 2.1902(19) . ?
Sc2 N1 2.321(3) . ?
Sc2 Sc3 3.3607(7) . ?
Sc2 Na1 3.5317(13) . ?
Sc3 O9 2.0571(19) . ?
Sc3 O17 2.0708(19) . ?
Sc3 O18 2.111(2) . ?
Sc3 O11 2.1150(19) . ?
Sc3 O10 2.1391(19) . ?
Sc3 N2 2.236(2) . ?
Sc4 O15 1.916(2) . ?
Sc4 O8 2.026(2) . ?
Sc4 O14 2.075(2) . ?
Sc4 O18 2.171(2) . ?
Sc4 O16 2.296(2) . ?
Sc4 N3 2.324(3) . ?
O17 H17 0.831(18) . ?
O18 H18 0.822(18) . ?
Na1 N4 2.341(3) . ?
Na1 O7 2.341(2) . ?
Na1 O1 2.342(2) . ?
Na1 C78 2.747(3) . ?
Na1 C83 2.827(3) . ?
Na1 C79 3.022(3) . ?
Na1 C1 3.091(3) . ?
O1 C1 1.365(3) . ?
O2 C12 1.338(3) . ?
O3 C23 1.376(4) . ?
O3 H3 0.90(5) . ?
O4 C34 1.386(4) . ?
O4 H4 0.92(5) . ?
O5 C45 1.378(4) . ?
O5 H5 0.828(19) . ?
O6 C56 1.366(3) . ?
O7 C67 1.361(3) . ?
O8 C78 1.366(3) . ?
O9 C89 1.362(3) . ?
O10 C100 1.377(3) . ?
O11 C111 1.372(3) . ?
O12 C122 1.401(3) . ?
O12 H12 0.87(4) . ?
O13 C133 1.380(3) . ?
O13 H13 0.89(4) . ?
O14 C144 1.365(3) . ?
O15 C155 1.314(4) . ?
O16 C166 1.390(4) . ?
O16 H16 0.829(18) . ?
O19 C177 1.442(4) . ?
C1 C6 1.393(4) . ?
C1 C2 1.408(4) . ?
C2 C3 1.395(4) . ?
C2 C88 1.496(5) . ?
C3 C4 1.393(5) . ?
C3 H3A 0.9500 . ?
C4 C5 1.382(5) . ?
C4 C7 1.531(4) . ?
C5 C6 1.409(4) . ?
C5 H5A 0.9500 . ?
C6 C11 1.508(5) . ?
C7 C10 1.491(7) . ?
C7 C8 1.521(6) . ?
C7 C9 1.538(7) . ?
C8 H8A 0.9800 . ?
C8 H8B 0.9800 . ?
C8 H8C 0.9800 . ?
C9 H9A 0.9800 . ?
C9 H9B 0.9800 . ?
C9 H9C 0.9800 . ?
C10 H10A 0.9800 . ?
C10 H10B 0.9800 . ?
C10 H10C 0.9800 . ?
C11 C13 1.511(4) . ?
C11 H11A 0.9900 . ?
C11 H11B 0.9900 . ?
C12 C17 1.401(4) . ?
C12 C13 1.409(5) . ?
C13 C14 1.393(4) . ?
C14 C15 1.393(5) . ?
C14 H14 0.9500 . ?
C15 C16 1.375(5) . ?
C15 C18 1.536(5) . ?
C16 C17 1.399(4) . ?
C16 H16A 0.9500 . ?
C17 C22 1.511(5) . ?
C18 C19 1.512(7) . ?
C18 C20 1.518(7) . ?
C18 C21 1.527(6) . ?
C19 H19A 0.9800 . ?
C19 H19B 0.9800 . ?
C19 H19C 0.9800 . ?
C20 H20A 0.9800 . ?
C20 H20B 0.9800 . ?
C20 H20C 0.9800 . ?
C21 H21A 0.9800 . ?
C21 H21B 0.9800 . ?
C21 H21C 0.9800 . ?
C22 C24 1.506(5) . ?
C22 H22A 0.9900 . ?
C22 H22B 0.9900 . ?
C23 C24 1.393(5) . ?
C23 C28 1.404(5) . ?
C24 C25 1.396(5) . ?
C25 C26 1.397(5) . ?
C25 H25 0.9500 . ?
C26 C27 1.385(6) . ?
C26 C29 1.532(5) . ?
C27 C28 1.380(5) . ?
C27 H27 0.9500 . ?
C28 C33 1.509(5) . ?
C29 C31 1.524(8) . ?
C29 C30 1.535(7) . ?
C29 C32 1.555(8) . ?
C30 H30A 0.9800 . ?
C30 H30B 0.9800 . ?
C30 H30C 0.9800 . ?
C31 H31A 0.9800 . ?
C31 H31B 0.9800 . ?
C31 H31C 0.9800 . ?
C32 H32A 0.9800 . ?
C32 H32B 0.9800 . ?
C32 H32C 0.9800 . ?
C33 C35 1.509(5) . ?
C33 H33A 0.9900 . ?
C33 H33B 0.9900 . ?
C34 C39 1.388(5) . ?
C34 C35 1.399(5) . ?
C35 C36 1.395(5) . ?
C36 C37 1.373(5) . ?
C36 H36 0.9500 . ?
C37 C38 1.411(5) . ?
C37 C40 1.544(6) . ?
C38 C39 1.389(5) . ?
C38 H38 0.9500 . ?
C39 C44 1.519(5) . ?
C40 C42 1.456(7) . ?
C40 C41 1.503(7) . ?
C40 C43 1.598(8) . ?
C41 H41A 0.9800 . ?
C41 H41B 0.9800 . ?
C41 H41C 0.9800 . ?
C42 H42A 0.9800 . ?
C42 H42B 0.9800 . ?
C42 H42C 0.9800 . ?
C43 H43A 0.9800 . ?
C43 H43B 0.9800 . ?
C43 H43C 0.9800 . ?
C44 C46 1.497(5) . ?
C44 H44A 0.9900 . ?
C44 H44B 0.9900 . ?
C45 C46 1.384(5) . ?
C45 C50 1.401(5) . ?
C46 C47 1.403(5) . ?
C47 C48 1.388(5) . ?
C47 H47 0.9500 . ?
C48 C49 1.389(5) . ?
C48 C51 1.545(5) . ?
C49 C50 1.401(4) . ?
C49 H49 0.9500 . ?
C50 C55 1.505(5) . ?
C51 C54 1.510(7) . ?
C51 C53 1.521(6) . ?
C51 C52 1.526(7) . ?
C52 H52A 0.9800 . ?
C52 H52B 0.9800 . ?
C52 H52C 0.9800 . ?
C53 H53A 0.9800 . ?
C53 H53B 0.9800 . ?
C53 H53C 0.9800 . ?
C54 H54A 0.9800 . ?
C54 H54B 0.9800 . ?
C54 H54C 0.9800 . ?
C55 C57 1.522(4) . ?
C55 H55A 0.9900 . ?
C55 H55B 0.9900 . ?
C56 C61 1.401(4) . ?
C56 C57 1.402(4) . ?
C57 C58 1.398(4) . ?
C58 C59 1.396(5) . ?
C58 H58 0.9500 . ?
C59 C60 1.388(4) . ?
C59 C62 1.540(4) . ?
C60 C61 1.394(4) . ?
C60 H60 0.9500 . ?
C61 C66 1.514(4) . ?
C62 C63 1.519(5) . ?
C62 C64 1.526(6) . ?
C62 C65 1.534(6) . ?
C63 H63A 0.9800 . ?
C63 H63B 0.9800 . ?
C63 H63C 0.9800 . ?
C64 H64A 0.9800 . ?
C64 H64B 0.9800 . ?
C64 H64C 0.9800 . ?
C65 H65A 0.9800 . ?
C65 H65B 0.9800 . ?
C65 H65C 0.9800 . ?
C66 C68 1.514(4) . ?
C66 H66A 0.9900 . ?
C66 H66B 0.9900 . ?
C67 C68 1.394(4) . ?
C67 C72 1.417(4) . ?
C68 C69 1.405(4) . ?
C69 C70 1.382(5) . ?
C69 H69 0.9500 . ?
C70 C71 1.406(5) . ?
C70 C73 1.536(4) . ?
C71 C72 1.390(4) . ?
C71 H71 0.9500 . ?
C72 C77 1.507(4) . ?
C73 C76 1.488(7) . ?
C73 C75 1.501(7) . ?
C73 C74 1.547(6) . ?
C74 H74A 0.9800 . ?
C74 H74B 0.9800 . ?
C74 H74C 0.9800 . ?
C75 H75A 0.9800 . ?
C75 H75B 0.9800 . ?
C75 H75C 0.9800 . ?
C76 H76A 0.9800 . ?
C76 H76B 0.9800 . ?
C76 H76C 0.9800 . ?
C77 C79 1.511(4) . ?
C77 H77A 0.9900 . ?
C77 H77B 0.9900 . ?
C78 C79 1.403(4) . ?
C78 C83 1.405(4) . ?
C79 C80 1.397(4) . ?
C80 C81 1.393(5) . ?
C80 H80 0.9500 . ?
C81 C82 1.400(5) . ?
C81 C84 1.540(5) . ?
C82 C83 1.387(4) . ?
C82 H82 0.9500 . ?
C83 C88 1.514(4) . ?
C84 C86 1.487(6) . ?
C84 C85 1.529(6) . ?
C84 C87 1.554(6) . ?
C85 H85A 0.9800 . ?
C85 H85B 0.9800 . ?
C85 H85C 0.9800 . ?
C86 H86A 0.9800 . ?
C86 H86B 0.9800 . ?
C86 H86C 0.9800 . ?
C87 H87A 0.9800 . ?
C87 H87B 0.9800 . ?
C87 H87C 0.9800 . ?
C88 H88A 0.9900 . ?
C88 H88B 0.9900 . ?
C89 C90 1.389(4) . ?
C89 C94 1.407(4) . ?
C90 C91 1.398(4) . ?
C90 C176 1.518(4) . ?
C91 C92 1.390(5) . ?
C91 H91 0.9500 . ?
C92 C93 1.386(5) . ?
C92 C95 1.537(5) . ?
C93 C94 1.394(4) . ?
C93 H93 0.9500 . ?
C94 C99 1.499(5) . ?
C95 C97X 1.452(12) . ?
C95 C96 1.473(8) . ?
C95 C98X 1.491(11) . ?
C95 C98 1.492(9) . ?
C95 C96X 1.637(11) . ?
C95 C97 1.651(9) . ?
C96 H96A 0.9800 . ?
C96 H96B 0.9800 . ?
C96 H96C 0.9800 . ?
C97 H97A 0.9800 . ?
C97 H97B 0.9800 . ?
C97 H97C 0.9800 . ?
C98 H98A 0.9800 . ?
C98 H98B 0.9800 . ?
C98 H98C 0.9800 . ?
C96X H96D 0.9800 . ?
C96X H96E 0.9800 . ?
C96X H96F 0.9800 . ?
C97X H97D 0.9800 . ?
C97X H97E 0.9800 . ?
C97X H97F 0.9800 . ?
C98X H98D 0.9800 . ?
C98X H98E 0.9800 . ?
C98X H98F 0.9800 . ?
C99 C101 1.512(4) . ?
C99 H99A 0.9900 . ?
C99 H99B 0.9900 . ?
C100 C101 1.397(4) . ?
C100 C105 1.399(4) . ?
C101 C102 1.401(4) . ?
C102 C103 1.379(4) . ?
C102 H102 0.9500 . ?
C103 C104 1.390(4) . ?
C103 C106 1.535(4) . ?
C104 C105 1.403(4) . ?
C104 H104 0.9500 . ?
C105 C110 1.518(4) . ?
C106 C10Y 1.480(12) . ?
C106 C109 1.498(6) . ?
C106 C107 1.538(6) . ?
C106 C108 1.543(5) . ?
C106 C10X 1.560(11) . ?
C106 C10Z 1.563(11) . ?
C107 H10D 0.9800 . ?
C107 H10E 0.9800 . ?
C107 H10F 0.9800 . ?
C108 H10G 0.9800 . ?
C108 H10H 0.9800 . ?
C108 H10I 0.9800 . ?
C109 H10J 0.9800 . ?
C109 H10K 0.9800 . ?
C109 H10L 0.9800 . ?
C10X H10M 0.9800 . ?
C10X H10N 0.9800 . ?
C10X H10O 0.9800 . ?
C10Y H10P 0.9800 . ?
C10Y H10Q 0.9800 . ?
C10Y H10R 0.9800 . ?
C10Z H10S 0.9800 . ?
C10Z H10T 0.9800 . ?
C10Z H10U 0.9800 . ?
C110 C112 1.511(4) . ?
C110 H11C 0.9900 . ?
C110 H11D 0.9900 . ?
C111 C112 1.397(4) . ?
C111 C116 1.398(4) . ?
C112 C113 1.395(4) . ?
C113 C114 1.385(4) . ?
C113 H113 0.9500 . ?
C114 C115 1.393(5) . ?
C114 C117 1.534(4) . ?
C115 C116 1.402(4) . ?
C115 H115 0.9500 . ?
C116 C121 1.510(4) . ?
C117 C120 1.524(5) . ?
C117 C119 1.526(6) . ?
C117 C118 1.534(6) . ?
C118 H11E 0.9800 . ?
C118 H11F 0.9800 . ?
C118 H11G 0.9800 . ?
C119 H11H 0.9800 . ?
C119 H11I 0.9800 . ?
C119 H11J 0.9800 . ?
C120 H12A 0.9800 . ?
C120 H12B 0.9800 . ?
C120 H12C 0.9800 . ?
C121 C123 1.511(4) . ?
C121 H12G 0.9900 . ?
C121 H12H 0.9900 . ?
C122 C127 1.397(4) . ?
C122 C123 1.399(4) . ?
C123 C124 1.398(4) . ?
C124 C125 1.392(5) . ?
C124 H124 0.9500 . ?
C125 C126 1.390(5) . ?
C125 C128 1.540(4) . ?
C126 C127 1.397(4) . ?
C126 H126 0.9500 . ?
C127 C132 1.508(4) . ?
C128 C13X 1.372(14) . ?
C128 C130 1.460(7) . ?
C128 C129 1.538(6) . ?
C128 C131 1.579(6) . ?
C128 C13Y 1.614(13) . ?
C128 C29X 1.629(13) . ?
C129 H12D 0.9800 . ?
C129 H12E 0.9800 . ?
C129 H12F 0.9800 . ?
C130 H13A 0.9800 . ?
C130 H13B 0.9800 . ?
C130 H13C 0.9800 . ?
C131 H13D 0.9800 . ?
C131 H13E 0.9800 . ?
C131 H13F 0.9800 . ?
C29X H29A 0.9800 . ?
C29X H29B 0.9800 . ?
C29X H29C 0.9800 . ?
C13X H13G 0.9800 . ?
C13X H13H 0.9800 . ?
C13X H13I 0.9800 . ?
C13Y H13J 0.9800 . ?
C13Y H13K 0.9800 . ?
C13Y H13L 0.9800 . ?
C132 C134 1.516(5) . ?
C132 H13M 0.9900 . ?
C132 H13N 0.9900 . ?
C133 C138 1.388(5) . ?
C133 C134 1.401(5) . ?
C134 C135 1.396(4) . ?
C135 C136 1.393(5) . ?
C135 H135 0.9500 . ?
C136 C137 1.383(5) . ?
C136 C139 1.535(5) . ?
C137 C138 1.395(4) . ?
C137 H137 0.9500 . ?
C138 C143 1.512(5) . ?
C139 C142 1.524(7) . ?
C139 C141 1.525(7) . ?
C139 C140 1.548(6) . ?
C140 H14C 0.9800 . ?
C140 H14D 0.9800 . ?
C140 H14E 0.9800 . ?
C141 H14F 0.9800 . ?
C141 H14G 0.9800 . ?
C141 H14H 0.9800 . ?
C142 H14I 0.9800 . ?
C142 H14J 0.9800 . ?
C142 H14K 0.9800 . ?
C143 C145 1.507(5) . ?
C143 H14L 0.9900 . ?
C143 H14M 0.9900 . ?
C144 C149 1.408(4) . ?
C144 C145 1.410(4) . ?
C145 C146 1.388(5) . ?
C146 C147 1.384(5) . ?
C146 H146 0.9500 . ?
C147 C148 1.381(6) . ?
C147 C15W 1.556(14) . ?
C147 C150 1.561(9) . ?
C148 C149 1.397(5) . ?
C148 H148 0.9500 . ?
C149 C154 1.512(5) . ?
C150 C152 1.470(16) . ?
C150 C151 1.538(11) . ?
C150 C153 1.545(13) . ?
C151 H15A 0.9800 . ?
C151 H15B 0.9800 . ?
C151 H15C 0.9800 . ?
C152 H15D 0.9800 . ?
C152 H15E 0.9800 . ?
C152 H15F 0.9800 . ?
C153 H15G 0.9800 . ?
C153 H15H 0.9800 . ?
C153 H15I 0.9800 . ?
C15W C15Y 1.46(2) . ?
C15W C15X 1.512(15) . ?
C15W C15Z 1.547(16) . ?
C15X H15J 0.9800 . ?
C15X H15K 0.9800 . ?
C15X H15L 0.9800 . ?
C15Y H15M 0.9800 . ?
C15Y H15N 0.9800 . ?
C15Y H15O 0.9800 . ?
C15Z H15P 0.9800 . ?
C15Z H15Q 0.9800 . ?
C15Z H15R 0.9800 . ?
C154 C156 1.505(5) . ?
C154 H15S 0.9900 . ?
C154 H15T 0.9900 . ?
C155 C160 1.382(5) . ?
C155 C156 1.402(4) . ?
C156 C157 1.393(5) . ?
C157 C158 1.387(6) . ?
C157 H157 0.9500 . ?
C158 C159 1.402(6) . ?
C158 C161 1.567(9) . ?
C158 C16W 1.574(10) . ?
C159 C160 1.394(5) . ?
C159 H159 0.9500 . ?
C160 C165 1.521(4) . ?
C161 C163 1.501(14) . ?
C161 C162 1.535(12) . ?
C161 C164 1.539(11) . ?
C162 H16U 0.9800 . ?
C162 H16V 0.9800 . ?
C162 H16W 0.9800 . ?
C163 H16D 0.9800 . ?
C163 H16E 0.9800 . ?
C163 H16F 0.9800 . ?
C164 H16G 0.9800 . ?
C164 H16H 0.9800 . ?
C164 H16I 0.9800 . ?
C16W C16Y 1.499(14) . ?
C16W C16X 1.535(12) . ?
C16W C16Z 1.542(12) . ?
C16X H16J 0.9800 . ?
C16X H16K 0.9800 . ?
C16X H16L 0.9800 . ?
C16Y H16M 0.9800 . ?
C16Y H16N 0.9800 . ?
C16Y H16O 0.9800 . ?
C16Z H16P 0.9800 . ?
C16Z H16Q 0.9800 . ?
C16Z H16R 0.9800 . ?
C165 C167 1.518(4) . ?
C165 H16S 0.9900 . ?
C165 H16T 0.9900 . ?
C166 C167 1.393(4) . ?
C166 C171 1.402(4) . ?
C167 C168 1.386(4) . ?
C168 C169 1.385(5) . ?
C168 H168 0.9500 . ?
C169 C170 1.390(4) . ?
C169 C172 1.536(5) . ?
C170 C171 1.377(4) . ?
C170 H170 0.9500 . ?
C171 C176 1.519(4) . ?
C172 C175 1.522(6) . ?
C172 C173 1.536(5) . ?
C172 C174 1.539(6) . ?
C173 H17A 0.9800 . ?
C173 H17B 0.9800 . ?
C173 H17C 0.9800 . ?
C174 H17O 0.9800 . ?
C174 H17P 0.9800 . ?
C174 H17Q 0.9800 . ?
C175 H17D 0.9800 . ?
C175 H17E 0.9800 . ?
C175 H17F 0.9800 . ?
C176 H17G 0.9900 . ?
C176 H17H 0.9900 . ?
C177 C178 1.514(4) . ?
C177 C179 1.521(4) . ?
C177 H177 1.0000 . ?
C178 H17I 0.9800 . ?
C178 H17J 0.9800 . ?
C178 H17K 0.9800 . ?
C179 H17L 0.9800 . ?
C179 H17M 0.9800 . ?
C179 H17N 0.9800 . ?
N1 C180 1.159(4) . ?
C180 C181 1.427(5) . ?
C181 H18A 0.9800 . ?
C181 H18B 0.9800 . ?
C181 H18C 0.9800 . ?
N2 C182 1.175(5) . ?
C182 C183 1.404(6) . ?
C183 H18D 0.9800 . ?
C183 H18E 0.9800 . ?
C183 H18F 0.9800 . ?
N3 C184 1.117(5) . ?
C184 C185 1.466(7) . ?
C185 H18G 0.9800 . ?
C185 H18H 0.9800 . ?
C185 H18I 0.9800 . ?
N4 C186 1.132(4) . ?
C186 C187 1.456(5) . ?
C187 H18M 0.9800 . ?
C187 H18N 0.9800 . ?
C187 H18O 0.9800 . ?
N5 C188 1.177(8) . ?
C188 C189 1.429(8) . ?
C189 H18J 0.9800 . ?
C189 H18K 0.9800 . ?
C189 H18L 0.9800 . ?
N6 C190 1.145(8) . ?
C190 C191 1.391(8) . ?
C191 H19D 0.9800 . ?
C191 H19E 0.9800 . ?
C191 H19F 0.9800 . ?
N7 C192 1.139(7) . ?
C192 C193 1.390(8) . ?
C193 H19G 0.9800 . ?
C193 H19H 0.9800 . ?
C193 H19I 0.9800 . ?
N8 C194 1.130(11) . ?
C194 C195 1.391(11) . ?
C195 H19J 0.9800 . ?
C195 H19K 0.9800 . ?
C195 H19L 0.9800 . ?
N9 C196 1.133(10) . ?
C196 C197 1.437(11) . ?
C197 H19M 0.9800 . ?
C197 H19N 0.9800 . ?
C197 H19O 0.9800 . ?
N10 C198 1.123(9) . ?
C198 C199 1.420(9) . ?
C199 H19P 0.9800 . ?
C199 H19Q 0.9800 . ?
C199 H19R 0.9800 . ?
N10X C19X 1.159(13) . ?
C19X C19Y 1.418(14) . ?
C19Y H19S 0.9800 . ?
C19Y H19T 0.9800 . ?
C19Y H19U 0.9800 . ?
N11 C200 1.150(5) . ?
C200 C201 1.452(6) . ?
C201 H20D 0.9800 . ?
C201 H20E 0.9800 . ?
C201 H20F 0.9800 . ?
N12 C202 1.155(14) . ?
C202 C203 1.421(14) . ?
C203 H20G 0.9800 . ?
C203 H20H 0.9800 . ?
C203 H20I 0.9800 . ?

loop_
_geom_hbond_atom_site_label_D
_geom_hbond_atom_site_label_H
_geom_hbond_atom_site_label_A
_geom_hbond_distance_DH
_geom_hbond_distance_HA
_geom_hbond_distance_DA
_geom_hbond_angle_DHA
_geom_hbond_site_symmetry_A
_geom_hbond_publ_flag
O17 H17 O8 0.831(18) 1.737(19) 2.563(3) 173(4) . yes
O4 H4 O3 0.92(5) 2.02(5) 2.803(4) 142(4) . yes
O5 H5 O6 0.828(19) 2.00(2) 2.807(3) 165(4) . yes
O13 H13 O14 0.89(4) 1.68(4) 2.566(3) 175(4) . yes
O12 H12 O13 0.87(4) 1.76(4) 2.589(3) 159(4) . yes
O16 H16 O9 0.829(18) 1.72(2) 2.538(3) 168(4) . yes
O18 H18 N11 0.822(18) 2.25(2) 3.068(4) 172(4) . yes
C177 H177 O5 1.00 2.54 3.346(4) 137.9 . yes
C177 H177 O6 1.00 2.38 3.126(4) 130.8 . yes
C178 H17K O2 0.98 2.51 3.134(4) 121.6 . yes
C195 H19K N10 0.98 2.52 3.489(14) 169.7 2_645 yes
C195 H19L O4 0.98 2.50 3.398(9) 153.2 4_665 yes
C197 H19N N6 0.98 2.59 3.533(15) 162.1 4_565 yes

loop_
_geom_torsion_atom_site_label_1
_geom_torsion_atom_site_label_2
_geom_torsion_atom_site_label_3
_geom_torsion_atom_site_label_4
_geom_torsion
_geom_torsion_site_symmetry_1
_geom_torsion_site_symmetry_2
_geom_torsion_site_symmetry_3
_geom_torsion_site_symmetry_4
_geom_torsion_publ_flag
Sc1 O1 C1 C6 -57.8(4) . . . . ?
Na1 O1 C1 C6 110.8(3) . . . . ?
Sc1 O1 C1 C2 120.4(3) . . . . ?
Na1 O1 C1 C2 -70.9(3) . . . . ?
Sc1 O1 C1 Na1 -168.7(3) . . . . ?
O1 C1 C2 C3 -179.9(3) . . . . ?
C6 C1 C2 C3 -1.6(4) . . . . ?
Na1 C1 C2 C3 137.3(3) . . . . ?
O1 C1 C2 C88 -5.2(4) . . . . ?
C6 C1 C2 C88 173.1(3) . . . . ?
Na1 C1 C2 C88 -47.9(3) . . . . ?
C1 C2 C3 C4 1.8(5) . . . . ?
C88 C2 C3 C4 -172.9(3) . . . . ?
C2 C3 C4 C5 -1.1(5) . . . . ?
C2 C3 C4 C7 178.6(3) . . . . ?
C3 C4 C5 C6 0.2(5) . . . . ?
C7 C4 C5 C6 -179.6(3) . . . . ?
O1 C1 C6 C5 179.0(3) . . . . ?
C2 C1 C6 C5 0.7(4) . . . . ?
Na1 C1 C6 C5 -126.2(3) . . . . ?
O1 C1 C6 C11 -2.5(4) . . . . ?
C2 C1 C6 C11 179.2(3) . . . . ?
Na1 C1 C6 C11 52.3(4) . . . . ?
C4 C5 C6 C1 0.0(5) . . . . ?
C4 C5 C6 C11 -178.6(3) . . . . ?
C5 C4 C7 C10 1.3(6) . . . . ?
C3 C4 C7 C10 -178.4(5) . . . . ?
C5 C4 C7 C8 123.9(4) . . . . ?
C3 C4 C7 C8 -55.9(5) . . . . ?
C5 C4 C7 C9 -119.5(4) . . . . ?
C3 C4 C7 C9 60.8(5) . . . . ?
C1 C6 C11 C13 104.6(3) . . . . ?
C5 C6 C11 C13 -76.9(4) . . . . ?
Sc1 O2 C12 C17 -143.1(4) . . . . ?
Sc1 O2 C12 C13 39.2(6) . . . . ?
O2 C12 C13 C14 -177.3(3) . . . . ?
C17 C12 C13 C14 5.0(5) . . . . ?
O2 C12 C13 C11 4.3(4) . . . . ?
C17 C12 C13 C11 -173.4(3) . . . . ?
C6 C11 C13 C14 88.3(4) . . . . ?
C6 C11 C13 C12 -93.4(4) . . . . ?
C12 C13 C14 C15 -1.2(5) . . . . ?
C11 C13 C14 C15 177.2(3) . . . . ?
C13 C14 C15 C16 -2.9(6) . . . . ?
C13 C14 C15 C18 179.0(4) . . . . ?
C14 C15 C16 C17 3.3(6) . . . . ?
C18 C15 C16 C17 -178.6(4) . . . . ?
C15 C16 C17 C12 0.4(5) . . . . ?
C15 C16 C17 C22 -177.2(3) . . . . ?
O2 C12 C17 C16 177.6(3) . . . . ?
C13 C12 C17 C16 -4.6(5) . . . . ?
O2 C12 C17 C22 -4.8(5) . . . . ?
C13 C12 C17 C22 173.0(3) . . . . ?
C16 C15 C18 C19 118.9(4) . . . . ?
C14 C15 C18 C19 -63.1(5) . . . . ?
C16 C15 C18 C20 -119.9(5) . . . . ?
C14 C15 C18 C20 58.1(5) . . . . ?
C16 C15 C18 C21 0.0(6) . . . . ?
C14 C15 C18 C21 178.0(4) . . . . ?
C16 C17 C22 C24 44.7(4) . . . . ?
C12 C17 C22 C24 -132.9(3) . . . . ?
O3 C23 C24 C25 176.6(3) . . . . ?
C28 C23 C24 C25 -3.7(5) . . . . ?
O3 C23 C24 C22 1.1(5) . . . . ?
C28 C23 C24 C22 -179.2(3) . . . . ?
C17 C22 C24 C23 65.2(4) . . . . ?
C17 C22 C24 C25 -110.1(4) . . . . ?
C23 C24 C25 C26 2.4(5) . . . . ?
C22 C24 C25 C26 177.8(4) . . . . ?
C24 C25 C26 C27 -0.4(6) . . . . ?
C24 C25 C26 C29 -177.7(4) . . . . ?
C25 C26 C27 C28 -0.3(6) . . . . ?
C29 C26 C27 C28 177.1(4) . . . . ?
C26 C27 C28 C23 -1.0(6) . . . . ?
C26 C27 C28 C33 178.4(4) . . . . ?
O3 C23 C28 C27 -177.3(3) . . . . ?
C24 C23 C28 C27 3.0(5) . . . . ?
O3 C23 C28 C33 3.4(5) . . . . ?
C24 C23 C28 C33 -176.3(3) . . . . ?
C27 C26 C29 C31 -66.8(6) . . . . ?
C25 C26 C29 C31 110.4(5) . . . . ?
C27 C26 C29 C30 174.3(5) . . . . ?
C25 C26 C29 C30 -8.4(7) . . . . ?
C27 C26 C29 C32 54.9(6) . . . . ?
C25 C26 C29 C32 -127.8(5) . . . . ?
C27 C28 C33 C35 -112.1(4) . . . . ?
C23 C28 C33 C35 67.2(5) . . . . ?
O4 C34 C35 C36 -179.0(3) . . . . ?
C39 C34 C35 C36 2.4(5) . . . . ?
O4 C34 C35 C33 1.3(5) . . . . ?
C39 C34 C35 C33 -177.3(3) . . . . ?
C28 C33 C35 C36 72.9(5) . . . . ?
C28 C33 C35 C34 -107.4(4) . . . . ?
C34 C35 C36 C37 -0.9(6) . . . . ?
C33 C35 C36 C37 178.8(4) . . . . ?
C35 C36 C37 C38 -0.8(6) . . . . ?
C35 C36 C37 C40 179.9(4) . . . . ?
C36 C37 C38 C39 1.1(6) . . . . ?
C40 C37 C38 C39 -179.6(4) . . . . ?
O4 C34 C39 C38 179.2(3) . . . . ?
C35 C34 C39 C38 -2.2(5) . . . . ?
O4 C34 C39 C44 -2.9(5) . . . . ?
C35 C34 C39 C44 175.8(3) . . . . ?
C37 C38 C39 C34 0.3(6) . . . . ?
C37 C38 C39 C44 -177.5(4) . . . . ?
C36 C37 C40 C42 127.8(5) . . . . ?
C38 C37 C40 C42 -51.5(6) . . . . ?
C36 C37 C40 C41 -1.0(6) . . . . ?
C38 C37 C40 C41 179.8(5) . . . . ?
C36 C37 C40 C43 -116.2(5) . . . . ?
C38 C37 C40 C43 64.5(5) . . . . ?
C34 C39 C44 C46 159.5(3) . . . . ?
C38 C39 C44 C46 -22.7(5) . . . . ?
O5 C45 C46 C47 178.3(3) . . . . ?
C50 C45 C46 C47 -0.5(5) . . . . ?
O5 C45 C46 C44 -2.3(5) . . . . ?
C50 C45 C46 C44 178.8(3) . . . . ?
C39 C44 C46 C45 -100.1(4) . . . . ?
C39 C44 C46 C47 79.2(4) . . . . ?
C45 C46 C47 C48 0.5(5) . . . . ?
C44 C46 C47 C48 -178.8(3) . . . . ?
C46 C47 C48 C49 -0.1(5) . . . . ?
C46 C47 C48 C51 176.6(3) . . . . ?
C47 C48 C49 C50 -0.1(5) . . . . ?
C51 C48 C49 C50 -176.8(3) . . . . ?
O5 C45 C50 C49 -178.5(3) . . . . ?
C46 C45 C50 C49 0.3(5) . . . . ?
O5 C45 C50 C55 0.5(4) . . . . ?
C46 C45 C50 C55 179.4(3) . . . . ?
C48 C49 C50 C45 0.1(5) . . . . ?
C48 C49 C50 C55 -179.0(3) . . . . ?
C47 C48 C51 C54 166.7(4) . . . . ?
C49 C48 C51 C54 -16.7(5) . . . . ?
C47 C48 C51 C53 -72.9(5) . . . . ?
C49 C48 C51 C53 103.6(4) . . . . ?
C47 C48 C51 C52 47.0(5) . . . . ?
C49 C48 C51 C52 -136.5(5) . . . . ?
C45 C50 C55 C57 -79.9(4) . . . . ?
C49 C50 C55 C57 99.2(3) . . . . ?
Sc2 O6 C56 C61 -59.0(4) . . . . ?
Sc2 O6 C56 C57 123.3(3) . . . . ?
O6 C56 C57 C58 178.7(3) . . . . ?
C61 C56 C57 C58 1.0(5) . . . . ?
O6 C56 C57 C55 1.9(5) . . . . ?
C61 C56 C57 C55 -175.8(3) . . . . ?
C50 C55 C57 C58 -76.1(4) . . . . ?
C50 C55 C57 C56 100.7(3) . . . . ?
C56 C57 C58 C59 0.0(5) . . . . ?
C55 C57 C58 C59 176.9(3) . . . . ?
C57 C58 C59 C60 -0.6(5) . . . . ?
C57 C58 C59 C62 -179.8(3) . . . . ?
C58 C59 C60 C61 0.3(5) . . . . ?
C62 C59 C60 C61 179.5(3) . . . . ?
C59 C60 C61 C56 0.6(5) . . . . ?
C59 C60 C61 C66 -178.9(3) . . . . ?
O6 C56 C61 C60 -178.9(3) . . . . ?
C57 C56 C61 C60 -1.2(5) . . . . ?
O6 C56 C61 C66 0.6(5) . . . . ?
C57 C56 C61 C66 178.3(3) . . . . ?
C60 C59 C62 C63 -177.3(3) . . . . ?
C58 C59 C62 C63 1.9(5) . . . . ?
C60 C59 C62 C64 -56.2(5) . . . . ?
C58 C59 C62 C64 123.0(4) . . . . ?
C60 C59 C62 C65 63.4(4) . . . . ?
C58 C59 C62 C65 -117.4(4) . . . . ?
C60 C61 C66 C68 -83.8(4) . . . . ?
C56 C61 C66 C68 96.7(3) . . . . ?
Sc2 O7 C67 C68 71.2(4) . . . . ?
Na1 O7 C67 C68 -103.6(3) . . . . ?
Sc2 O7 C67 C72 -106.4(3) . . . . ?
Na1 O7 C67 C72 78.8(3) . . . . ?
O7 C67 C68 C69 -179.6(3) . . . . ?
C72 C67 C68 C69 -2.0(4) . . . . ?
O7 C67 C68 C66 -1.6(4) . . . . ?
C72 C67 C68 C66 176.0(3) . . . . ?
C61 C66 C68 C67 -102.6(3) . . . . ?
C61 C66 C68 C69 75.4(3) . . . . ?
C67 C68 C69 C70 1.3(5) . . . . ?
C66 C68 C69 C70 -176.8(3) . . . . ?
C68 C69 C70 C71 -0.3(5) . . . . ?
C68 C69 C70 C73 -178.9(3) . . . . ?
C69 C70 C71 C72 0.2(5) . . . . ?
C73 C70 C71 C72 178.8(3) . . . . ?
C70 C71 C72 C67 -1.0(5) . . . . ?
C70 C71 C72 C77 -178.2(3) . . . . ?
O7 C67 C72 C71 179.5(3) . . . . ?
C68 C67 C72 C71 1.9(4) . . . . ?
O7 C67 C72 C77 -3.2(4) . . . . ?
C68 C67 C72 C77 179.2(3) . . . . ?
C69 C70 C73 C76 102.5(5) . . . . ?
C71 C70 C73 C76 -76.1(5) . . . . ?
C69 C70 C73 C75 -132.2(5) . . . . ?
C71 C70 C73 C75 49.3(5) . . . . ?
C69 C70 C73 C74 -14.9(5) . . . . ?
C71 C70 C73 C74 166.6(4) . . . . ?
C71 C72 C77 C79 107.1(3) . . . . ?
C67 C72 C77 C79 -70.1(3) . . . . ?
Sc4 O8 C78 C79 93.3(3) . . . . ?
Sc4 O8 C78 C83 -89.3(3) . . . . ?
Sc4 O8 C78 Na1 -172.89(13) . . . . ?
O8 C78 C79 C80 -178.2(3) . . . . ?
C83 C78 C79 C80 4.4(4) . . . . ?
Na1 C78 C79 C80 79.6(3) . . . . ?
O8 C78 C79 C77 4.2(4) . . . . ?
C83 C78 C79 C77 -173.3(3) . . . . ?
Na1 C78 C79 C77 -98.1(3) . . . . ?
O8 C78 C79 Na1 102.3(3) . . . . ?
C83 C78 C79 Na1 -75.2(3) . . . . ?
C72 C77 C79 C80 -47.2(4) . . . . ?
C72 C77 C79 C78 130.5(3) . . . . ?
C72 C77 C79 Na1 58.5(3) . . . . ?
C78 C79 C80 C81 -1.1(5) . . . . ?
C77 C79 C80 C81 176.6(3) . . . . ?
Na1 C79 C80 C81 62.4(3) . . . . ?
C79 C80 C81 C82 -2.4(5) . . . . ?
C79 C80 C81 C84 176.4(3) . . . . ?
C80 C81 C82 C83 2.7(5) . . . . ?
C84 C81 C82 C83 -176.2(3) . . . . ?
C81 C82 C83 C78 0.6(5) . . . . ?
C81 C82 C83 C88 179.3(3) . . . . ?
C81 C82 C83 Na1 -71.3(3) . . . . ?
O8 C78 C83 C82 178.4(3) . . . . ?
C79 C78 C83 C82 -4.1(5) . . . . ?
Na1 C78 C83 C82 -84.3(3) . . . . ?
O8 C78 C83 C88 -0.4(4) . . . . ?
C79 C78 C83 C88 177.1(3) . . . . ?
Na1 C78 C83 C88 97.0(3) . . . . ?
O8 C78 C83 Na1 -97.4(2) . . . . ?
C79 C78 C83 Na1 80.1(3) . . . . ?
C80 C81 C84 C86 -115.3(5) . . . . ?
C82 C81 C84 C86 63.4(5) . . . . ?
C80 C81 C84 C85 7.5(6) . . . . ?
C82 C81 C84 C85 -173.8(4) . . . . ?
C80 C81 C84 C87 125.0(4) . . . . ?
C82 C81 C84 C87 -56.2(5) . . . . ?
C3 C2 C88 C83 -108.2(3) . . . . ?
C1 C2 C88 C83 77.1(4) . . . . ?
C82 C83 C88 C2 55.1(4) . . . . ?
C78 C83 C88 C2 -126.2(3) . . . . ?
Na1 C83 C88 C2 -48.4(3) . . . . ?
Sc3 O9 C89 C90 -96.7(3) . . . . ?
Sc3 O9 C89 C94 83.8(3) . . . . ?
O9 C89 C90 C91 177.5(3) . . . . ?
C94 C89 C90 C91 -3.0(4) . . . . ?
O9 C89 C90 C176 -5.6(4) . . . . ?
C94 C89 C90 C176 174.0(3) . . . . ?
C89 C90 C91 C92 0.5(5) . . . . ?
C176 C90 C91 C92 -176.4(3) . . . . ?
C90 C91 C92 C93 2.0(5) . . . . ?
C90 C91 C92 C95 -179.4(3) . . . . ?
C91 C92 C93 C94 -2.2(5) . . . . ?
C95 C92 C93 C94 179.2(4) . . . . ?
C92 C93 C94 C89 -0.2(5) . . . . ?
C92 C93 C94 C99 179.9(3) . . . . ?
O9 C89 C94 C93 -177.6(3) . . . . ?
C90 C89 C94 C93 2.8(4) . . . . ?
O9 C89 C94 C99 2.3(4) . . . . ?
C90 C89 C94 C99 -177.3(3) . . . . ?
C93 C92 C95 C97X 170.3(7) . . . . ?
C91 C92 C95 C97X -8.2(9) . . . . ?
C93 C92 C95 C96 116.2(6) . . . . ?
C91 C92 C95 C96 -62.3(7) . . . . ?
C93 C92 C95 C98X -50.9(11) . . . . ?
C91 C92 C95 C98X 130.6(10) . . . . ?
C93 C92 C95 C98 -15.6(9) . . . . ?
C91 C92 C95 C98 165.9(7) . . . . ?
C93 C92 C95 C96X 54.7(7) . . . . ?
C91 C92 C95 C96X -123.9(7) . . . . ?
C93 C92 C95 C97 -131.1(5) . . . . ?
C91 C92 C95 C97 50.4(5) . . . . ?
C93 C94 C99 C101 85.5(4) . . . . ?
C89 C94 C99 C101 -94.4(3) . . . . ?
Sc2 O10 C100 C101 101.1(3) . . . . ?
Sc3 O10 C100 C101 -86.1(3) . . . . ?
Sc2 O10 C100 C105 -78.6(3) . . . . ?
Sc3 O10 C100 C105 94.2(3) . . . . ?
O10 C100 C101 C102 -179.7(3) . . . . ?
C105 C100 C101 C102 0.1(4) . . . . ?
O10 C100 C101 C99 2.6(4) . . . . ?
C105 C100 C101 C99 -177.7(3) . . . . ?
C94 C99 C101 C100 97.8(3) . . . . ?
C94 C99 C101 C102 -80.0(3) . . . . ?
C100 C101 C102 C103 0.7(5) . . . . ?
C99 C101 C102 C103 178.6(3) . . . . ?
C101 C102 C103 C104 -0.8(5) . . . . ?
C101 C102 C103 C106 180.0(3) . . . . ?
C102 C103 C104 C105 0.0(4) . . . . ?
C106 C103 C104 C105 179.3(3) . . . . ?
O10 C100 C105 C104 179.0(2) . . . . ?
C101 C100 C105 C104 -0.8(4) . . . . ?
O10 C100 C105 C110 -3.9(4) . . . . ?
C101 C100 C105 C110 176.4(3) . . . . ?
C103 C104 C105 C100 0.7(4) . . . . ?
C103 C104 C105 C110 -176.5(3) . . . . ?
C102 C103 C106 C10Y 68.6(9) . . . . ?
C104 C103 C106 C10Y -110.6(9) . . . . ?
C102 C103 C106 C109 -115.5(4) . . . . ?
C104 C103 C106 C109 65.2(4) . . . . ?
C102 C103 C106 C107 6.5(5) . . . . ?
C104 C103 C106 C107 -172.7(3) . . . . ?
C102 C103 C106 C108 123.4(4) . . . . ?
C104 C103 C106 C108 -55.8(4) . . . . ?
C102 C103 C106 C10X -53.4(8) . . . . ?
C104 C103 C106 C10X 127.3(8) . . . . ?
C102 C103 C106 C10Z -165.6(8) . . . . ?
C104 C103 C106 C10Z 15.2(8) . . . . ?
C100 C105 C110 C112 -91.9(3) . . . . ?
C104 C105 C110 C112 85.2(3) . . . . ?
Sc3 O11 C111 C112 -90.3(3) . . . . ?
Sc1 O11 C111 C112 84.5(3) . . . . ?
Sc3 O11 C111 C116 87.1(3) . . . . ?
Sc1 O11 C111 C116 -98.2(3) . . . . ?
O11 C111 C112 C113 178.6(3) . . . . ?
C116 C111 C112 C113 1.2(4) . . . . ?
O11 C111 C112 C110 1.5(4) . . . . ?
C116 C111 C112 C110 -175.8(3) . . . . ?
C105 C110 C112 C113 -85.1(3) . . . . ?
C105 C110 C112 C111 91.9(3) . . . . ?
C111 C112 C113 C114 -2.1(5) . . . . ?
C110 C112 C113 C114 175.0(3) . . . . ?
C112 C113 C114 C115 1.0(5) . . . . ?
C112 C113 C114 C117 -174.9(3) . . . . ?
C113 C114 C115 C116 1.0(5) . . . . ?
C117 C114 C115 C116 176.9(3) . . . . ?
O11 C111 C116 C115 -176.7(3) . . . . ?
C112 C111 C116 C115 0.7(4) . . . . ?
O11 C111 C116 C121 2.4(4) . . . . ?
C112 C111 C116 C121 179.8(3) . . . . ?
C114 C115 C116 C111 -1.9(5) . . . . ?
C114 C115 C116 C121 179.0(3) . . . . ?
C113 C114 C117 C120 -167.8(4) . . . . ?
C115 C114 C117 C120 16.4(5) . . . . ?
C113 C114 C117 C119 -47.7(4) . . . . ?
C115 C114 C117 C119 136.6(3) . . . . ?
C113 C114 C117 C118 71.2(4) . . . . ?
C115 C114 C117 C118 -104.5(4) . . . . ?
C111 C116 C121 C123 91.8(3) . . . . ?
C115 C116 C121 C123 -89.1(3) . . . . ?
Sc1 O12 C122 C127 -103.1(3) . . . . ?
Sc1 O12 C122 C123 80.0(3) . . . . ?
C127 C122 C123 C124 7.3(4) . . . . ?
O12 C122 C123 C124 -175.8(3) . . . . ?
C127 C122 C123 C121 -167.7(3) . . . . ?
O12 C122 C123 C121 9.2(4) . . . . ?
C116 C121 C123 C124 84.2(3) . . . . ?
C116 C121 C123 C122 -100.9(3) . . . . ?
C122 C123 C124 C125 -1.1(5) . . . . ?
C121 C123 C124 C125 174.1(3) . . . . ?
C123 C124 C125 C126 -4.1(5) . . . . ?
C123 C124 C125 C128 178.7(3) . . . . ?
C124 C125 C126 C127 3.3(5) . . . . ?
C128 C125 C126 C127 -179.4(3) . . . . ?
C125 C126 C127 C122 2.7(5) . . . . ?
C125 C126 C127 C132 -170.3(3) . . . . ?
C123 C122 C127 C126 -8.0(5) . . . . ?
O12 C122 C127 C126 175.1(3) . . . . ?
C123 C122 C127 C132 164.7(3) . . . . ?
O12 C122 C127 C132 -12.2(4) . . . . ?
C126 C125 C128 C13X -114.5(10) . . . . ?
C124 C125 C128 C13X 62.7(10) . . . . ?
C126 C125 C128 C130 57.0(5) . . . . ?
C124 C125 C128 C130 -125.8(5) . . . . ?
C126 C125 C128 C129 -178.3(3) . . . . ?
C124 C125 C128 C129 -1.1(5) . . . . ?
C126 C125 C128 C131 -63.5(4) . . . . ?
C124 C125 C128 C131 113.7(4) . . . . ?
C126 C125 C128 C13Y 17.1(11) . . . . ?
C124 C125 C128 C13Y -165.7(11) . . . . ?
C126 C125 C128 C29X 122.3(9) . . . . ?
C124 C125 C128 C29X -60.5(9) . . . . ?
C126 C127 C132 C134 79.6(4) . . . . ?
C122 C127 C132 C134 -93.1(3) . . . . ?
O13 C133 C134 C135 -179.4(3) . . . . ?
C138 C133 C134 C135 3.8(4) . . . . ?
O13 C133 C134 C132 5.8(4) . . . . ?
C138 C133 C134 C132 -171.0(3) . . . . ?
C127 C132 C134 C135 -101.2(3) . . . . ?
C127 C132 C134 C133 73.4(3) . . . . ?
C133 C134 C135 C136 -0.8(5) . . . . ?
C132 C134 C135 C136 174.0(3) . . . . ?
C134 C135 C136 C137 -2.0(5) . . . . ?
C134 C135 C136 C139 178.8(3) . . . . ?
C135 C136 C137 C138 1.9(5) . . . . ?
C139 C136 C137 C138 -179.0(3) . . . . ?
O13 C133 C138 C137 179.2(3) . . . . ?
C134 C133 C138 C137 -4.0(5) . . . . ?
O13 C133 C138 C143 -1.5(4) . . . . ?
C134 C133 C138 C143 175.3(3) . . . . ?
C136 C137 C138 C133 1.0(5) . . . . ?
C136 C137 C138 C143 -178.2(3) . . . . ?
C137 C136 C139 C142 0.3(6) . . . . ?
C135 C136 C139 C142 179.4(4) . . . . ?
C137 C136 C139 C141 122.2(4) . . . . ?
C135 C136 C139 C141 -58.6(5) . . . . ?
C137 C136 C139 C140 -118.9(4) . . . . ?
C135 C136 C139 C140 60.2(5) . . . . ?
C133 C138 C143 C145 94.0(4) . . . . ?
C137 C138 C143 C145 -86.8(4) . . . . ?
Sc4 O14 C144 C149 64.8(4) . . . . ?
Sc4 O14 C144 C145 -116.4(3) . . . . ?
O14 C144 C145 C146 177.4(3) . . . . ?
C149 C144 C145 C146 -3.8(5) . . . . ?
O14 C144 C145 C143 -6.8(5) . . . . ?
C149 C144 C145 C143 172.0(3) . . . . ?
C138 C143 C145 C146 93.6(4) . . . . ?
C138 C143 C145 C144 -82.2(4) . . . . ?
C144 C145 C146 C147 1.2(7) . . . . ?
C143 C145 C146 C147 -174.7(4) . . . . ?
C145 C146 C147 C148 2.4(8) . . . . ?
C145 C146 C147 C15W 163.6(12) . . . . ?
C145 C146 C147 C150 -171.3(7) . . . . ?
C146 C147 C148 C149 -3.4(8) . . . . ?
C15W C147 C148 C149 -165.4(11) . . . . ?
C150 C147 C148 C149 170.3(7) . . . . ?
C147 C148 C149 C144 0.9(7) . . . . ?
C147 C148 C149 C154 -178.0(4) . . . . ?
O14 C144 C149 C148 -178.4(3) . . . . ?
C145 C144 C149 C148 2.8(5) . . . . ?
O14 C144 C149 C154 0.3(5) . . . . ?
C145 C144 C149 C154 -178.5(3) . . . . ?
C148 C147 C150 C152 61.6(11) . . . . ?
C146 C147 C150 C152 -125.1(10) . . . . ?
C148 C147 C150 C151 -179.0(9) . . . . ?
C146 C147 C150 C151 -5.7(14) . . . . ?
C148 C147 C150 C153 -59.6(13) . . . . ?
C146 C147 C150 C153 113.7(10) . . . . ?
C148 C147 C15W C15Y 82.6(17) . . . . ?
C146 C147 C15W C15Y -78.2(19) . . . . ?
C148 C147 C15W C15X -150.2(15) . . . . ?
C146 C147 C15W C15X 49(2) . . . . ?
C148 C147 C15W C15Z -39.3(19) . . . . ?
C146 C147 C15W C15Z 159.9(13) . . . . ?
C148 C149 C154 C156 77.8(4) . . . . ?
C144 C149 C154 C156 -100.9(4) . . . . ?
Sc4 O15 C155 C160 109.9(6) . . . . ?
Sc4 O15 C155 C156 -71.0(8) . . . . ?
O15 C155 C156 C157 173.4(3) . . . . ?
C160 C155 C156 C157 -7.5(5) . . . . ?
O15 C155 C156 C154 -2.2(5) . . . . ?
C160 C155 C156 C154 176.9(3) . . . . ?
C149 C154 C156 C157 -87.3(4) . . . . ?
C149 C154 C156 C155 88.0(4) . . . . ?
C155 C156 C157 C158 1.5(6) . . . . ?
C154 C156 C157 C158 176.9(4) . . . . ?
C156 C157 C158 C159 3.9(8) . . . . ?
C156 C157 C158 C161 168.3(7) . . . . ?
C156 C157 C158 C16W -160.9(6) . . . . ?
C157 C158 C159 C160 -3.8(8) . . . . ?
C161 C158 C159 C160 -168.3(7) . . . . ?
C16W C158 C159 C160 160.4(7) . . . . ?
O15 C155 C160 C159 -173.3(3) . . . . ?
C156 C155 C160 C159 7.6(5) . . . . ?
O15 C155 C160 C165 5.9(5) . . . . ?
C156 C155 C160 C165 -173.2(3) . . . . ?
C158 C159 C160 C155 -1.8(7) . . . . ?
C158 C159 C160 C165 179.1(4) . . . . ?
C157 C158 C161 C163 -49.2(10) . . . . ?
C159 C158 C161 C163 114.8(7) . . . . ?
C157 C158 C161 C162 70.4(11) . . . . ?
C159 C158 C161 C162 -125.5(8) . . . . ?
C157 C158 C161 C164 -173.5(8) . . . . ?
C159 C158 C161 C164 -9.4(12) . . . . ?
C157 C158 C16W C16Y -111.0(8) . . . . ?
C159 C158 C16W C16Y 84.9(9) . . . . ?
C157 C158 C16W C16X 6.6(13) . . . . ?
C159 C158 C16W C16X -157.5(10) . . . . ?
C157 C158 C16W C16Z 132.2(9) . . . . ?
C159 C158 C16W C16Z -31.9(13) . . . . ?
C155 C160 C165 C167 -79.8(4) . . . . ?
C159 C160 C165 C167 99.4(4) . . . . ?
Sc4 O16 C166 C167 -82.1(3) . . . . ?
Sc4 O16 C166 C171 96.7(3) . . . . ?
O16 C166 C167 C168 176.2(3) . . . . ?
C171 C166 C167 C168 -2.6(4) . . . . ?
O16 C166 C167 C165 -7.8(4) . . . . ?
C171 C166 C167 C165 173.4(3) . . . . ?
C160 C165 C167 C168 -78.6(4) . . . . ?
C160 C165 C167 C166 105.4(3) . . . . ?
C166 C167 C168 C169 1.5(5) . . . . ?
C165 C167 C168 C169 -174.7(3) . . . . ?
C167 C168 C169 C170 0.4(5) . . . . ?
C167 C168 C169 C172 177.2(3) . . . . ?
C168 C169 C170 C171 -1.2(5) . . . . ?
C172 C169 C170 C171 -178.1(3) . . . . ?
C169 C170 C171 C166 0.1(4) . . . . ?
C169 C170 C171 C176 177.3(3) . . . . ?
O16 C166 C171 C170 -177.0(3) . . . . ?
C167 C166 C171 C170 1.8(4) . . . . ?
O16 C166 C171 C176 5.9(4) . . . . ?
C167 C166 C171 C176 -175.3(3) . . . . ?
C168 C169 C172 C175 130.3(4) . . . . ?
C170 C169 C172 C175 -52.9(4) . . . . ?
C168 C169 C172 C173 9.4(5) . . . . ?
C170 C169 C172 C173 -173.9(3) . . . . ?
C168 C169 C172 C174 -109.1(4) . . . . ?
C170 C169 C172 C174 67.7(4) . . . . ?
C89 C90 C176 C171 -88.4(3) . . . . ?
C91 C90 C176 C171 88.5(3) . . . . ?
C170 C171 C176 C90 -93.3(3) . . . . ?
C166 C171 C176 C90 83.8(3) . . . . ?
Sc2 O19 C177 C178 141.6(2) . . . . ?
Sc1 O19 C177 C178 -39.5(3) . . . . ?
Sc2 O19 C177 C179 -91.9(2) . . . . ?
Sc1 O19 C177 C179 87.0(3) . . . . ?
